data_1577293
loop_
_publ_author_name
'Gerstner, Alexander'
'Arrowsmith, Merle'
'Dietz, Maximilian'
'Mihm, Cornelius'
'Braunschweig, Holger'

_publ_section_title
;
 Zerovalent transition-metal inverse-sandwich complexes of a
 diborataanthracene dianion
;
_journal_name_full 'Chemical Science'
_journal_paper_doi 10.1039/D6SC02501C
_journal_year 2026
_chemical_formula_moiety 'C48 H70 B2 Cr2 Li2 O12'
_chemical_formula_sum 'C48 H70 B2 Cr2 Li2 O12'
_chemical_formula_weight 978.54
_chemical_name_common {mu-eta6,eta6-[2,3,6,7,9,10-Me6-9,10-DBA]}{Cr(CO)3Li(thf)3}2
_chemical_name_systematic 3-Cr2
_chemical_properties_physical Air-sensitive,Moisture-sensitive
_space_group_crystal_system monoclinic
_space_group_IT_number 14
_space_group_name_Hall '-P 2ybc'
_space_group_name_H-M_alt 'P 1 21/c 1'
_atom_sites_solution_hydrogens geom
_atom_sites_solution_primary dual
_atom_sites_solution_secondary difmap
_audit_creation_date 2026-01-15
_audit_creation_method 'CIF-fill 1.6l (K.Radacki, 2005-26)'
_audit_update_record
;
2026-03-18 deposited with the CCDC.	2026-05-13 downloaded from the CCDC.
;
_cell_angle_alpha 90
_cell_angle_beta 104.726(4)
_cell_angle_gamma 90
_cell_formula_units_Z 8
_cell_length_a 41.931(2)
_cell_length_b 10.3833(5)
_cell_length_c 23.8066(12)
_cell_measurement_reflns_used 140298
_cell_measurement_temperature 100(2)
_cell_measurement_theta_max 74.9960
_cell_measurement_theta_min 3.2390
_cell_volume 10024.5(9)
_computing_cell_refinement 'CrysAlisPro 1.171.43.142a (Rigaku OD, 2024)'
_computing_data_collection
;
 CrysAlisPro system (CCD 43.128a 64-bit (release 20-06-2024))
;
_computing_data_reduction 'CrysAlisPro 1.171.43.142a (Rigaku OD, 2024)'
_computing_molecular_graphics 'ShelXLe (Huebschle et all, 2011)'
_computing_publication_material 'SHELXL-2019/2 (Sheldrick, 2019)'
_computing_structure_refinement 'SHELXL-2019/2 (Sheldrick, 2019)'
_computing_structure_solution 'SHELXT 2014/5 (Sheldrick, 2014)''
_diffrn_ambient_environment N~2~
_diffrn_ambient_temperature 100(2)
_diffrn_detector HPA
_diffrn_detector_area_resol_mean 10.0
_diffrn_detector_type 'HyPix Arc150'
_diffrn_measured_fraction_theta_full 1.000
_diffrn_measured_fraction_theta_max 1.000
_diffrn_measurement_details
;
 
 List of Runs (angles in degrees, time in seconds):
 --------------------------------------------------------------------------
  1  \w     19.00  67.00   0.50    1.02    --   60.01 -98.00   8.00   96
  2  \w    -68.00 -21.00   0.50    1.02    --  -61.71  98.00 115.00   94
  3  \w    -78.00 -31.00   0.50    1.02    --  -71.77  98.00 115.00   94
  4  \w     33.00  80.00   0.50    1.02    --   73.47 -98.00   8.00   94
  5  \w    -83.00 -35.00   0.50    1.02    --  -76.37  98.00 115.00   96
  6  \w     39.00  87.00   0.50    1.02    --   80.30 -98.00   8.00   96
  7  \w    -12.00  14.00   0.50    1.02    --  -14.00  85.00 164.07   52
  8  \w    -88.00 -58.00   0.50    1.02    --  -42.00 -51.00 -52.53   60
  9  \w     58.00  88.00   0.50    1.02    --   42.00  52.00 -36.98   60
 10  \w    -93.00 -62.00   0.50    1.02    --  -46.00 -49.00-109.51   62
 11  \w   -105.00 -74.00   0.50    1.02    --  -58.00 -50.00-168.12   62
 12  \w   -105.00 -74.00   0.50    1.02    --  -58.00 -49.00 120.04   62
 13  \w     19.00  65.00   0.50    1.02    --   60.01 -95.00-180.00   92
 14  \w   -110.00 -77.00   0.50    1.02    --  -62.00 -45.00 154.07   66
 15  \w   -108.00 -77.00   0.50    1.02    --  -62.00 -52.00-125.81   62
 16  \w   -113.00 -82.00   0.50    1.02    --  -66.00 -48.00  95.85   62
 17  \w   -111.00 -83.00   0.50    1.02    --  -66.00 -56.00  42.64   56
 18  \w   -119.00 -88.00   0.50    1.02    --  -74.00 -58.00  81.55   62
 19  \w   -119.00 -89.00   0.50    1.02    --  -74.00 -56.00 -38.98   60
 20  \w   -119.00 -89.00   0.50    1.02    --  -74.00 -55.00  20.24   60
 21  \w   -121.00 -91.00   0.50    1.02    --  -78.00 -62.00 176.50   60
 22  \w    -92.00 -36.00   0.50    1.02    --  -79.50 109.00  98.70  112
 23  \w   -123.00 -93.00   0.50    1.02    --  -79.50 -60.00 -47.42   60
 24  \w   -123.00 -93.00   0.50    1.02    --  -79.50 -61.00 128.00   60
 25  \w    -97.00 -35.00   0.50    1.02    --  -79.50 116.00-146.02  124
 26  \w    -97.00 -36.00   0.50    1.02    --  -79.50 115.00 -12.42  122
 27  \w    -98.00 -35.00   0.50    1.02    --  -79.50 118.00 130.29  126
 28  \w   -102.00 -34.00   0.50    1.02    --  -79.50 131.00 -24.92  136
 29  \w    -97.00 -36.00   0.50    1.02    --  -79.50 114.00-118.48  122
 30  \w    -97.00 -35.00   0.50    1.02    --  -79.50 117.00  -8.66  124
 31  \w   -123.00 -93.00   0.50    1.02    --  -79.50 -62.00-141.67   60
 32  \w    -97.00 -36.00   0.50    1.02    --  -79.50 114.00 -84.28  122
 33  \w   -123.00 -94.00   0.50    1.02    --  -79.50-119.00 126.20   58
 34  \w    -77.00 -42.00   0.50    1.02    --  -79.50  84.00 -46.07   70
 35  \w   -126.00 -96.00   0.50    1.02    --  -79.50 -49.00 133.75   60
 36  \w   -124.00 -94.00   0.50    1.02    --  -79.50 -57.00  88.85   60
 37  \w   -102.00 -34.00   0.50    1.02    --  -79.50 131.00-107.32  136
 38  \w    -97.00 -71.00   0.50    1.02    --  -79.50 116.00  40.23   52
 39  \w    -97.00 -53.00   0.50    1.02    --  -79.50 114.00 119.49   88
 40  \w    -96.00 -49.00   0.50    1.02    --  -79.50 114.00  15.01   94
 41  \w    -97.00 -70.00   0.50    1.02    --  -79.50 114.00  78.00   54
 42  \w    -97.00 -70.00   0.50    1.02    --  -79.50 114.00  31.98   54
 43  \w    -96.00 -36.00   0.50    1.02    --  -79.50 114.00 153.93  120
 44  \w    -71.00 -46.00   0.50    1.02    --  -79.50 116.00  17.84   50
 45  \w    -65.00 -39.00   0.50    1.02    --  -79.50 114.00  31.98   52
 46  \w    -85.00 -59.00   0.50    1.02    --  -79.50 107.00 -27.62   52
 47  \w    -64.00 -37.00   0.50    1.02    --  -79.50 131.00  56.35   54
 48  \w   -126.00-101.00   0.50    1.02    --  -79.50 -49.00 -70.12   50
 49  \w   -121.00 -96.00   0.50    1.02    --  -79.50 -65.00-155.11   50
 50  \w    -93.00 -67.00   0.50    1.02    --  -79.50 117.00  41.51   52
 51  \w    -60.00 -35.00   0.50    1.02    --  -79.50 124.00  87.48   50
 52  \w   -125.00-100.00   0.50    1.02    --  -79.50 -54.00 155.20   50
 53  \w   -100.00 -74.00   0.50    1.02    --  -79.50 124.00  87.48   52
 54  \w    -61.00 -35.00   0.50    1.02    --  -79.50 125.00 -39.38   52
 55  \w    -97.00 -71.00   0.50    1.02    --  -79.50 114.00 -27.45   52
 56  \w    -91.00 -65.00   0.50    1.02    --  -79.50 118.00  67.25   52
 57  \w     89.00 128.00   0.50    1.02    --   80.30  15.00  30.00   78
 58  \w     90.00 122.00   0.50    1.02    --   80.30  15.00-150.00   64
 59  \w     56.00  82.00   0.50    1.02    --   80.30  15.00  30.00   52
 60  \w     41.00  66.00   0.50    1.02    --   80.30-112.00  30.00   50
 61  \w     42.00  89.00   0.50    1.02    --   80.30-112.00 -60.00   94
 62  \w     40.00  65.00   0.50    1.02    --   80.30 -95.00  60.00   50
 63  \w     49.00  75.00   0.50    1.02    --   80.30-112.00  90.00   52
 64  \w     39.00  64.00   0.50    1.02    --   80.30-112.00 150.00   50
 65  \w     62.00  88.00   0.50    1.02    --   80.30  15.00-150.00   52
 66  \w     40.00  66.00   0.50    1.02    --   80.30 -95.00-120.00   52
 67  \w    101.00 126.00   0.50    1.02    --   80.30  15.00   0.00   50
 68  \w     39.00  73.00   0.50    1.02    --   80.30-112.00 -90.00   68
 69  \w     45.00  74.00   0.50    1.02    --   80.30 -95.00 -60.00   58
 70  \w     96.00 127.00   0.50    1.02    --   80.30  15.00  90.00   62
 71  \w     69.00  95.00   0.50    1.02    --   80.30  15.00  90.00   52
 72  \w     75.00 112.00   0.50    1.02    --   80.30  15.00 150.00   74
 73  \w     40.00  84.00   0.50    1.02    --   80.30-112.00 120.00   88
 74  \w     87.00 124.00   0.50    1.02    --   80.30  15.00 -30.00   74
 75  \w     46.00  92.00   0.50    1.02    --   80.30-112.00   0.00   92
 76  \w     44.00  78.00   0.50    1.02    --   80.30 -95.00 150.00   68
 77  \w     75.00 127.00   0.50    1.02    --   80.30  15.00 120.00  104
 78  \w     41.00  67.00   0.50    1.02    --   80.30-112.00 -30.00   52
 79  \w     93.00 126.00   0.50    1.02    --   80.30  15.00 -90.00   66
 80  \w     40.00  65.00   0.50    1.02    --   80.30-112.00-180.00   50
 81  \w     44.00  70.00   0.50    1.02    --   80.30 -95.00 120.00   52
 82  \w     40.00  68.00   0.50    1.02    --   80.30 -95.00  90.00   56
 83  \w     40.00  65.00   0.50    1.02    --   80.30 -95.00  30.00   50
 84  \w     40.00  66.00   0.50    1.02    --   80.30 -95.00-180.00   52
 85  \w     97.00 127.00   0.50    1.02    --   80.30  15.00 -60.00   60
 86  \w     80.00 123.00   0.50    1.02    --   80.30  15.00-120.00   86
 87  \w     38.00  98.00   0.50    1.02    --   82.00-116.00 -75.40  120
 88  \w     44.00  82.00   0.50    1.02    --   83.50 -93.00-171.55   76
 89  \w     43.00  93.00   0.50    1.02    --   83.50-101.00-134.80  100
 90  \w     42.00  91.00   0.50    1.02    --   83.50 -99.00  44.93   98
 91  \w     47.00  92.00   0.50    1.02    --   83.50-102.00   1.26   90
 92  \w     55.00  83.00   0.50    1.02    --   83.50 -95.00  42.09   56
 93  \w     99.00 127.00   0.50    1.02    --   83.50  43.00-150.19   56
;
_diffrn_measurement_device 'four-circle diffractometer'
_diffrn_measurement_device_type 'Rigaku XtaLAB Synergy-R'
_diffrn_measurement_method '\w scans'
_diffrn_orient_matrix_type
;
 CrysAlisPro convention (1999,Acta A55,543-557)
;
_diffrn_orient_matrix_UB_11 -0.0168788000
_diffrn_orient_matrix_UB_12 -0.0927209000
_diffrn_orient_matrix_UB_13 0.0339902000
_diffrn_orient_matrix_UB_21 -0.0315428000
_diffrn_orient_matrix_UB_22 0.0027589000
_diffrn_orient_matrix_UB_23 -0.0501699000
_diffrn_orient_matrix_UB_31 0.0127683000
_diffrn_orient_matrix_UB_32 -0.1157955000
_diffrn_orient_matrix_UB_33 -0.0283832000
_diffrn_radiation_monochromator 'multi-layer mirror'
_diffrn_radiation_probe x-ray
_diffrn_radiation_type CuK\a
_diffrn_radiation_wavelength 1.54184
_diffrn_radiation_xray_symbol K-L~2,3~
_diffrn_reflns_av_R_equivalents 0.0436
_diffrn_reflns_av_unetI/netI 0.0167
_diffrn_reflns_Laue_measured_fraction_full 1.000
_diffrn_reflns_Laue_measured_fraction_max 1.000
_diffrn_reflns_limit_h_max 51
_diffrn_reflns_limit_h_min -51
_diffrn_reflns_limit_k_max 12
_diffrn_reflns_limit_k_min -12
_diffrn_reflns_limit_l_max 29
_diffrn_reflns_limit_l_min -29
_diffrn_reflns_number 281208
_diffrn_reflns_point_group_measured_fraction_full 1.000
_diffrn_reflns_point_group_measured_fraction_max 1.000
_diffrn_reflns_theta_full 67.684
_diffrn_reflns_theta_max 70.069
_diffrn_reflns_theta_min 3.269
_diffrn_source 'rotating-anode X-ray tube'
_diffrn_source_type 'PhotonJet-R X-ray Source'
_exptl_absorpt_coefficient_mu 4.046
_exptl_absorpt_correction_T_max 0.772
_exptl_absorpt_correction_T_min 0.444
_exptl_absorpt_correction_type gaussian
_exptl_absorpt_process_details
;
 CrysAlisPro 1.171.43.142a (Rigaku Oxford Diffraction, 2024) Numerical 
 absorption correction based on gaussian integration over a multifaceted 
 crystal model Empirical absorption correction using spherical harmonics, 
 implemented in SCALE3 ABSPACK scaling algorithm.
;
_exptl_crystal_colour orange
_exptl_crystal_density_diffrn 1.297
_exptl_crystal_description block
_exptl_crystal_F_000 4144
_exptl_crystal_preparation
;
 For data collection the crystal was immersed in a film of perfluoropolyether 
 oil, mounted on a polyimide loop and transferred to stream of cold nitrogen 
 (Oxford Cryostream 800).
;
_exptl_crystal_recrystallization_method 'Re-crystallisation from solvent'
_exptl_crystal_size_max 0.310
_exptl_crystal_size_mid 0.220
_exptl_crystal_size_min 0.160
_refine_diff_density_max 0.442
_refine_diff_density_min -0.522
_refine_diff_density_rms 0.046
_refine_ls_extinction_method none
_refine_ls_goodness_of_fit_ref 1.044
_refine_ls_hydrogen_treatment constr
_refine_ls_matrix_type full
_refine_ls_number_parameters 1863
_refine_ls_number_reflns 19053
_refine_ls_number_restraints 5497
_refine_ls_restrained_S_all 1.056
_refine_ls_R_factor_all 0.0401
_refine_ls_R_factor_gt 0.0367
_refine_ls_shift/su_max 0.004
_refine_ls_shift/su_mean 0.000
_refine_ls_structure_factor_coef Fsqd
_refine_ls_weighting_details
;
 w=1/[\s^2^(Fo^2^)+(0.0605P)^2^+4.4590P] where P=(Fo^2^+2Fc^2^)/3
;
_refine_ls_weighting_scheme calc
_refine_ls_wR_factor_gt 0.1019
_refine_ls_wR_factor_ref 0.1040
_reflns_Friedel_coverage 0.000
_reflns_number_gt 17405
_reflns_number_total 19053
_reflns_threshold_expression 'I > 2\s(I)'
_cod_data_source_file d6sc02501c2.cif
_cod_data_source_block AlGe033_AlGe_a
_cod_original_cell_volume 10024.4(9)
_cod_original_sg_symbol_H-M 'P 21/c'
_cod_database_code 1577293
_shelx_shelxl_version_number 2019/2
_shelx_space_group_comment
;
 The symmetry employed for this shelxl refinement is uniquely defined by the 
 following loop, which should always be used as a source of symmetry 
 information in preference to the above space-group names. They are only 
 intended as comments.
;
_shelx_estimated_absorpt_t_min 0.367
_shelx_estimated_absorpt_t_max 0.564

loop_
_space_group_symop_operation_xyz
'x, y, z'
'-x, y+1/2, -z+1/2'
'-x, -y, -z'
'x, -y-1/2, z-1/2'

loop_
_atom_site_label
_atom_site_type_symbol
_atom_site_fract_x
_atom_site_fract_y
_atom_site_fract_z
_atom_site_U_iso_or_equiv
_atom_site_adp_type
_atom_site_occupancy
_atom_site_site_symmetry_order
_atom_site_calc_flag
_atom_site_refinement_flags_posn
_atom_site_refinement_flags_adp
_atom_site_refinement_flags_occupancy
_atom_site_disorder_assembly
_atom_site_disorder_group
Li1_1 Li 0.56155(8) 0.4040(3) 1.18371(13) 0.0323(6) Uani 1 1 d . . . . .
Li2_1 Li 0.68370(9) 0.4679(4) 0.78242(17) 0.0472(9) Uani 1 1 d . . . . .
Cr1_1 Cr 0.62983(2) 0.53593(2) 1.06649(2) 0.02113(7) Uani 1 1 d . . . . .
Cr2_1 Cr 0.61688(2) 0.55914(2) 0.91313(2) 0.02233(7) Uani 1 1 d . . . . .
O1_1 O 0.58607(3) 0.39510(12) 1.12616(6) 0.0360(3) Uani 1 1 d . . . . .
C1_1 C 0.60333(4) 0.45359(15) 1.10241(8) 0.0261(4) Uani 1 1 d . . . . .
O2_1 O 0.63803(4) 0.75448(13) 1.15065(6) 0.0417(3) Uani 1 1 d . . . . .
C2_1 C 0.63466(4) 0.66961(16) 1.11729(8) 0.0287(4) Uani 1 1 d . . . . .
O3_1 O 0.68592(3) 0.40770(14) 1.15070(6) 0.0433(3) Uani 1 1 d . . . . .
C3_1 C 0.66429(5) 0.45837(17) 1.11714(8) 0.0303(4) Uani 1 1 d . . . . .
O4_1 O 0.55973(4) 0.45190(15) 0.82391(7) 0.0466(4) Uani 1 1 d . . . . .
C4_1 C 0.58182(5) 0.49527(18) 0.85947(8) 0.0317(4) Uani 1 1 d . . . . .
O5_1 O 0.61359(4) 0.80334(15) 0.84559(7) 0.0536(4) Uani 1 1 d . . . . .
C5_1 C 0.61461(5) 0.70765(19) 0.87234(8) 0.0352(4) Uani 1 1 d . . . . .
O6_1 O 0.65769(4) 0.45700(17) 0.83794(7) 0.0532(4) Uani 1 1 d . . . . .
C6_1 C 0.64178(5) 0.49693(19) 0.86908(8) 0.0336(4) Uani 1 1 d . . . . .
Li1_2 Li 0.81750(9) 0.5772(3) 0.68485(15) 0.0386(7) Uani 1 1 d . . . . .
Li2_2 Li 0.92850(9) 0.5364(3) 0.29567(15) 0.0379(7) Uani 1 1 d . . . . .
Cr1_2 Cr 0.88859(2) 0.45867(2) 0.56901(2) 0.02264(7) Uani 1 1 d . . . . .
Cr2_2 Cr 0.85767(2) 0.44969(3) 0.41499(2) 0.02617(7) Uani 1 1 d . . . . .
O1_2 O 0.90095(4) 0.23460(13) 0.65055(6) 0.0434(3) Uani 1 1 d . . . . .
C1_2 C 0.89628(5) 0.32139(17) 0.61786(8) 0.0308(4) Uani 1 1 d . . . . .
O2_2 O 0.85391(4) 0.58478(13) 0.64855(6) 0.0390(3) Uani 1 1 d . . . . .
C2_2 C 0.86808(4) 0.53392(16) 0.61717(8) 0.0284(4) Uani 1 1 d . . . . .
O3_2 O 0.95038(4) 0.58184(15) 0.63930(8) 0.0546(4) Uani 1 1 d . . . . .
C3_2 C 0.92648(5) 0.53250(17) 0.61048(9) 0.0350(4) Uani 1 1 d . . . . .
C4_21 C 0.8394(2) 0.3009(9) 0.3777(4) 0.0339(16) Uani 0.503(3) 1 d D . P A 1
O4_21 O 0.82655(13) 0.2092(4) 0.3526(2) 0.0583(12) Uani 0.503(3) 1 d D . P A 1
C4_22 C 0.8481(3) 0.3129(9) 0.3679(4) 0.043(2) Uani 0.497(3) 1 d D . P A 2
O4_22 O 0.84147(14) 0.2216(5) 0.3384(2) 0.0663(13) Uani 0.497(3) 1 d D . P A 2
O5_2 O 0.79777(4) 0.58324(16) 0.34428(7) 0.0550(4) Uani 1 1 d . . . . .
C5_2 C 0.82100(5) 0.53125(18) 0.37250(9) 0.0348(4) Uani 1 1 d . . . . .
O6_2 O 0.89081(4) 0.54290(18) 0.32651(7) 0.0611(5) Uani 1 1 d . . . . .
C6_2 C 0.87768(5) 0.5045(2) 0.36214(9) 0.0414(5) Uani 1 1 d . . . . .
B1_3 B 0.59974(5) 0.43018(17) 0.98177(8) 0.0226(4) Uani 1 1 d . . . . .
B2_3 B 0.64473(5) 0.67431(17) 0.99695(8) 0.0228(4) Uani 1 1 d . . . . .
C3_3 C 0.57621(4) 0.30729(16) 0.97370(8) 0.0281(4) Uani 1 1 d . . . . .
H3A_3 H 0.557978 0.318430 0.938955 0.042 Uiso 1 1 calc R U . . .
H3B_3 H 0.567370 0.297810 1.007828 0.042 Uiso 1 1 calc R U . . .
H3C_3 H 0.588817 0.230106 0.969346 0.042 Uiso 1 1 calc R U . . .
C4_3 C 0.66639(4) 0.80255(16) 1.00375(8) 0.0292(4) Uani 1 1 d . . . . .
H4A_3 H 0.666159 0.845254 1.040354 0.044 Uiso 1 1 calc R U . . .
H4B_3 H 0.657190 0.860619 0.971219 0.044 Uiso 1 1 calc R U . . .
H4C_3 H 0.689132 0.780469 1.003853 0.044 Uiso 1 1 calc R U . . .
C5_3 C 0.58609(4) 0.56881(15) 0.98379(7) 0.0214(3) Uani 1 1 d . . . . .
C6_3 C 0.55133(4) 0.58982(16) 0.97870(7) 0.0238(3) Uani 1 1 d . . . . .
H6_3 H 0.537266 0.516714 0.973558 0.029 Uiso 1 1 calc R U . . .
C7_3 C 0.53757(4) 0.70795(16) 0.98082(7) 0.0248(3) Uani 1 1 d . . . . .
C8_3 C 0.55855(4) 0.82015(16) 0.98858(7) 0.0259(3) Uani 1 1 d . . . . .
C9_3 C 0.59134(4) 0.80533(15) 0.99324(7) 0.0250(3) Uani 1 1 d . . . . .
H9_3 H 0.604737 0.880328 0.998024 0.030 Uiso 1 1 calc R U . . .
C10_3 C 0.60697(4) 0.68175(15) 0.99134(7) 0.0220(3) Uani 1 1 d . . . . .
C11_3 C 0.65858(4) 0.53652(15) 0.99600(7) 0.0219(3) Uani 1 1 d . . . . .
C12_3 C 0.69351(4) 0.51399(16) 1.00322(7) 0.0254(3) Uani 1 1 d . . . . .
H12_3 H 0.707586 0.586785 1.006473 0.031 Uiso 1 1 calc R U . . .
C13_3 C 0.70725(4) 0.39592(17) 1.00561(8) 0.0290(4) Uani 1 1 d . . . . .
C14_3 C 0.68627(4) 0.28257(16) 0.99870(8) 0.0286(4) Uani 1 1 d . . . . .
C15_3 C 0.65348(4) 0.29813(15) 0.99035(7) 0.0247(3) Uani 1 1 d . . . . .
H15_3 H 0.640039 0.223207 0.984974 0.030 Uiso 1 1 calc R U . . .
C16_3 C 0.63750(4) 0.42215(15) 0.98907(7) 0.0214(3) Uani 1 1 d . . . . .
C17_3 C 0.50108(4) 0.72211(17) 0.97414(8) 0.0290(4) Uani 1 1 d . . . . .
H17A_3 H 0.497279 0.766193 1.008256 0.044 Uiso 1 1 calc R U . . .
H17B_3 H 0.490817 0.636704 0.970606 0.044 Uiso 1 1 calc R U . . .
H17C_3 H 0.491390 0.772656 0.939210 0.044 Uiso 1 1 calc R U . . .
C18_3 C 0.54391(5) 0.95235(16) 0.99086(9) 0.0344(4) Uani 1 1 d . . . . .
H18A_3 H 0.561285 1.017494 0.995324 0.052 Uiso 1 1 calc R U . . .
H18B_3 H 0.534009 0.957076 1.023925 0.052 Uiso 1 1 calc R U . . .
H18C_3 H 0.526923 0.968276 0.954804 0.052 Uiso 1 1 calc R U . . .
C19_3 C 0.70138(5) 0.15009(17) 1.00196(10) 0.0392(5) Uani 1 1 d . . . . .
H19A_3 H 0.683883 0.085024 0.994968 0.059 Uiso 1 1 calc R U . . .
H19B_3 H 0.716229 0.136982 1.040582 0.059 Uiso 1 1 calc R U . . .
H19C_3 H 0.713854 0.142172 0.972456 0.059 Uiso 1 1 calc R U . . .
C20_3 C 0.74405(5) 0.37844(19) 1.01691(10) 0.0415(5) Uani 1 1 d . . . . .
H20A_3 H 0.749048 0.331619 0.984434 0.062 Uiso 1 1 calc R U . . .
H20B_3 H 0.752224 0.329356 1.052853 0.062 Uiso 1 1 calc R U . . .
H20C_3 H 0.754776 0.462980 1.020780 0.062 Uiso 1 1 calc R U . . .
B1_4 B 0.85380(5) 0.32799(18) 0.49732(8) 0.0253(4) Uani 1 1 d . . . . .
B2_4 B 0.89561(5) 0.57089(18) 0.48630(9) 0.0259(4) Uani 1 1 d . . . . .
C3_4 C 0.83334(5) 0.20101(16) 0.50271(9) 0.0322(4) Uani 1 1 d . . . . .
H3A_4 H 0.830143 0.150160 0.467035 0.048 Uiso 1 1 calc R U . . .
H3B_4 H 0.811824 0.225152 0.508585 0.048 Uiso 1 1 calc R U . . .
H3C_4 H 0.845491 0.149752 0.535836 0.048 Uiso 1 1 calc R U . . .
C4_4 C 0.91770(4) 0.69210(16) 0.48016(8) 0.0316(4) Uani 1 1 d . . . . .
H4A_4 H 0.925375 0.683543 0.444743 0.047 Uiso 1 1 calc R U . . .
H4B_4 H 0.936747 0.696493 0.513957 0.047 Uiso 1 1 calc R U . . .
H4C_4 H 0.904589 0.770919 0.478013 0.047 Uiso 1 1 calc R U . . .
C5_4 C 0.84023(4) 0.46644(15) 0.49821(7) 0.0227(3) Uani 1 1 d . . . . .
C6_4 C 0.80719(4) 0.48979(16) 0.50470(7) 0.0255(3) Uani 1 1 d . . . . .
H6_4 H 0.793842 0.417248 0.507341 0.031 Uiso 1 1 calc R U . . .
C7_4 C 0.79425(4) 0.60821(16) 0.50722(7) 0.0259(3) Uani 1 1 d . . . . .
C8_4 C 0.81395(4) 0.72112(15) 0.50227(7) 0.0256(3) Uani 1 1 d . . . . .
C9_4 C 0.84475(4) 0.70503(15) 0.49561(7) 0.0243(3) Uani 1 1 d . . . . .
H9_4 H 0.857201 0.779896 0.492436 0.029 Uiso 1 1 calc R U . . .
C10_4 C 0.86000(4) 0.58039(15) 0.49301(7) 0.0229(3) Uani 1 1 d . . . . .
C11_4 C 0.90880(4) 0.43138(15) 0.48433(7) 0.0245(3) Uani 1 1 d . . . . .
C12_4 C 0.94121(4) 0.40980(16) 0.47554(7) 0.0277(4) Uani 1 1 d . . . . .
H12_4 H 0.954165 0.482905 0.471890 0.033 Uiso 1 1 calc R U . . .
C13_4 C 0.95431(4) 0.29109(17) 0.47216(7) 0.0281(4) Uani 1 1 d . . . . .
C14_4 C 0.93521(4) 0.17890(16) 0.47883(8) 0.0285(4) Uani 1 1 d . . . . .
C15_4 C 0.90455(4) 0.19450(16) 0.48693(7) 0.0273(4) Uani 1 1 d . . . . .
H15_4 H 0.892348 0.119573 0.491089 0.033 Uiso 1 1 calc R U . . .
C16_4 C 0.88937(4) 0.31903(15) 0.48961(7) 0.0245(3) Uani 1 1 d . . . . .
C17_4 C 0.76020(4) 0.62606(18) 0.51635(9) 0.0331(4) Uani 1 1 d . . . . .
H17A_4 H 0.761634 0.678064 0.551256 0.050 Uiso 1 1 calc R U . . .
H17B_4 H 0.750719 0.541740 0.521113 0.050 Uiso 1 1 calc R U . . .
H17C_4 H 0.746132 0.669979 0.482598 0.050 Uiso 1 1 calc R U . . .
C18_4 C 0.79991(5) 0.85384(17) 0.50491(9) 0.0343(4) Uani 1 1 d . . . . .
H18A_4 H 0.815780 0.918433 0.498961 0.051 Uiso 1 1 calc R U . . .
H18B_4 H 0.795501 0.866949 0.542999 0.051 Uiso 1 1 calc R U . . .
H18C_4 H 0.779321 0.862505 0.474473 0.051 Uiso 1 1 calc R U . . .
C19_4 C 0.94973(5) 0.04615(17) 0.47731(10) 0.0375(4) Uani 1 1 d . . . . .
H19A_4 H 0.933689 -0.018903 0.482075 0.056 Uiso 1 1 calc R U . . .
H19B_4 H 0.969827 0.038009 0.508893 0.056 Uiso 1 1 calc R U . . .
H19C_4 H 0.955097 0.033240 0.439970 0.056 Uiso 1 1 calc R U . . .
C20_4 C 0.98813(5) 0.27552(19) 0.46202(8) 0.0344(4) Uani 1 1 d . . . . .
H20A_4 H 1.002197 0.227074 0.494277 0.052 Uiso 1 1 calc R U . . .
H20B_4 H 0.997800 0.360611 0.459589 0.052 Uiso 1 1 calc R U . . .
H20C_4 H 0.986385 0.228752 0.425612 0.052 Uiso 1 1 calc R U . . .
O1_5 O 0.5923(3) 0.376(3) 1.2585(7) 0.038(2) Uani 0.388(12) 1 d D U P B 1
C2_5 C 0.5783(3) 0.3877(17) 1.3078(6) 0.0397(18) Uani 0.388(12) 1 d D U P B 1
H2A_5 H 0.561231 0.321168 1.306326 0.048 Uiso 0.388(12) 1 calc R U P B 1
H2B_5 H 0.568225 0.473679 1.308319 0.048 Uiso 0.388(12) 1 calc R U P B 1
C3_5 C 0.6063(3) 0.3697(15) 1.3602(5) 0.050(2) Uani 0.388(12) 1 d D U P B 1
H3A_5 H 0.606925 0.279836 1.374378 0.061 Uiso 0.388(12) 1 calc R U P B 1
H3B_5 H 0.604009 0.428272 1.391752 0.061 Uiso 0.388(12) 1 calc R U P B 1
C4_5 C 0.6375(2) 0.4006(10) 1.3415(4) 0.0475(18) Uani 0.388(12) 1 d D U P B 1
H4A_5 H 0.644889 0.489735 1.352480 0.057 Uiso 0.388(12) 1 calc R U P B 1
H4B_5 H 0.655445 0.340217 1.359500 0.057 Uiso 0.388(12) 1 calc R U P B 1
C5_5 C 0.6276(2) 0.3850(13) 1.2766(4) 0.0560(19) Uani 0.388(12) 1 d D U P B 1
H5A_5 H 0.635171 0.459988 1.257788 0.067 Uiso 0.388(12) 1 calc R U P B 1
H5B_5 H 0.637684 0.306292 1.265231 0.067 Uiso 0.388(12) 1 calc R U P B 1
O1_51 O 0.5935(2) 0.3879(18) 1.2562(4) 0.0379(15) Uani 0.612(12) 1 d D U P B 2
C2_51 C 0.5849(2) 0.3727(12) 1.3108(4) 0.0487(17) Uani 0.612(12) 1 d D U P B 2
H2A_51 H 0.570543 0.296434 1.309235 0.058 Uiso 0.612(12) 1 calc R U P B 2
H2B_51 H 0.572844 0.449598 1.318832 0.058 Uiso 0.612(12) 1 calc R U P B 2
C3_51 C 0.61620(19) 0.3559(8) 1.3576(3) 0.0508(16) Uani 0.612(12) 1 d D U P B 2
H3A_51 H 0.616696 0.270930 1.376650 0.061 Uiso 0.612(12) 1 calc R U P B 2
H3B_51 H 0.618553 0.424303 1.387297 0.061 Uiso 0.612(12) 1 calc R U P B 2
C4_51 C 0.64301(15) 0.3655(7) 1.3261(3) 0.0600(15) Uani 0.612(12) 1 d D U P B 2
H4A_51 H 0.650925 0.278928 1.318679 0.072 Uiso 0.612(12) 1 calc R U P B 2
H4B_51 H 0.661877 0.416177 1.348988 0.072 Uiso 0.612(12) 1 calc R U P B 2
C5_51 C 0.62701(13) 0.4330(5) 1.2696(2) 0.0378(10) Uani 0.612(12) 1 d D U P B 2
H5A_51 H 0.628002 0.527732 1.274514 0.045 Uiso 0.612(12) 1 calc R U P B 2
H5B_51 H 0.637838 0.408829 1.238717 0.045 Uiso 0.612(12) 1 calc R U P B 2
O1_6 O 0.5428(4) 0.5804(12) 1.1797(9) 0.0311(16) Uani 0.501(2) 1 d D U P B 1
C2_6 C 0.5163(2) 0.6289(8) 1.1333(5) 0.0374(16) Uani 0.501(2) 1 d D U P B 1
H2A_6 H 0.495306 0.584923 1.132860 0.045 Uiso 0.501(2) 1 calc R U P B 1
H2B_6 H 0.521271 0.616500 1.095149 0.045 Uiso 0.501(2) 1 calc R U P B 1
C3_6 C 0.51442(11) 0.7708(4) 1.14682(19) 0.0404(9) Uani 0.501(2) 1 d D U P B 1
H3A_6 H 0.505849 0.821248 1.110871 0.049 Uiso 0.501(2) 1 calc R U P B 1
H3B_6 H 0.500055 0.785358 1.173404 0.049 Uiso 0.501(2) 1 calc R U P B 1
C4_6 C 0.5493(2) 0.8064(9) 1.1752(4) 0.0530(18) Uani 0.501(2) 1 d D U P B 1
H4A_6 H 0.550357 0.860587 1.209821 0.064 Uiso 0.501(2) 1 calc R U P B 1
H4B_6 H 0.559035 0.854905 1.147818 0.064 Uiso 0.501(2) 1 calc R U P B 1
C5_6 C 0.5675(2) 0.6813(9) 1.1923(3) 0.0391(15) Uani 0.501(2) 1 d D U P B 1
H5A_6 H 0.584082 0.668029 1.169803 0.047 Uiso 0.501(2) 1 calc R U P B 1
H5B_6 H 0.578907 0.681811 1.234207 0.047 Uiso 0.501(2) 1 calc R U P B 1
O1_61 O 0.5459(4) 0.5767(13) 1.1808(9) 0.035(2) Uani 0.499(2) 1 d D U P B 2
C2_61 C 0.5244(2) 0.6362(9) 1.1306(6) 0.0436(19) Uani 0.499(2) 1 d D U P B 2
H2A_61 H 0.501208 0.630232 1.132724 0.052 Uiso 0.499(2) 1 calc R U P B 2
H2B_61 H 0.526466 0.592532 1.094680 0.052 Uiso 0.499(2) 1 calc R U P B 2
C3_61 C 0.53463(15) 0.7748(4) 1.1302(2) 0.0526(11) Uani 0.499(2) 1 d D U P B 2
H3A_61 H 0.515132 0.832041 1.120118 0.063 Uiso 0.499(2) 1 calc R U P B 2
H3B_61 H 0.548067 0.788833 1.101992 0.063 Uiso 0.499(2) 1 calc R U P B 2
C4_61 C 0.5549(2) 0.7990(8) 1.1922(3) 0.0428(14) Uani 0.499(2) 1 d D U P B 2
H4A_61 H 0.571580 0.867341 1.193633 0.051 Uiso 0.499(2) 1 calc R U P B 2
H4B_61 H 0.540714 0.822770 1.218015 0.051 Uiso 0.499(2) 1 calc R U P B 2
C5_61 C 0.5711(3) 0.6686(9) 1.2083(3) 0.0363(14) Uani 0.499(2) 1 d D U P B 2
H5A_61 H 0.590957 0.659439 1.193440 0.044 Uiso 0.499(2) 1 calc R U P B 2
H5B_61 H 0.577407 0.656653 1.250985 0.044 Uiso 0.499(2) 1 calc R U P B 2
O1_7 O 0.5267(3) 0.2814(12) 1.1811(7) 0.0304(14) Uani 0.653(9) 1 d D U P B 1
C2_7 C 0.5312(3) 0.1426(11) 1.1860(9) 0.0315(13) Uani 0.653(9) 1 d D U P B 1
H2A_7 H 0.551702 0.120604 1.215768 0.038 Uiso 0.653(9) 1 calc R U P B 1
H2B_7 H 0.532278 0.104444 1.148425 0.038 Uiso 0.653(9) 1 calc R U P B 1
C3_7 C 0.5009(2) 0.0954(8) 1.2041(5) 0.0340(15) Uani 0.653(9) 1 d D U P B 1
H3A_7 H 0.495422 0.005618 1.191272 0.041 Uiso 0.653(9) 1 calc R U P B 1
H3B_7 H 0.504221 0.100708 1.246682 0.041 Uiso 0.653(9) 1 calc R U P B 1
C4_7 C 0.4744(2) 0.1882(7) 1.1727(5) 0.0314(13) Uani 0.653(9) 1 d D U P B 1
H4A_7 H 0.465668 0.163476 1.131524 0.038 Uiso 0.653(9) 1 calc R U P B 1
H4B_7 H 0.455991 0.192417 1.191718 0.038 Uiso 0.653(9) 1 calc R U P B 1
C5_7 C 0.4928(3) 0.3144(8) 1.1782(6) 0.0320(13) Uani 0.653(9) 1 d D U P B 1
H5A_7 H 0.483541 0.369968 1.144095 0.038 Uiso 0.653(9) 1 calc R U P B 1
H5B_7 H 0.491188 0.360695 1.213724 0.038 Uiso 0.653(9) 1 calc R U P B 1
O1_71 O 0.5268(5) 0.284(2) 1.1748(13) 0.029(2) Uani 0.347(9) 1 d D U P B 2
C2_71 C 0.5279(5) 0.148(2) 1.1877(16) 0.030(2) Uani 0.347(9) 1 d D U P B 2
H2A_71 H 0.547007 0.127738 1.220569 0.036 Uiso 0.347(9) 1 calc R U P B 2
H2B_71 H 0.529858 0.097244 1.153467 0.036 Uiso 0.347(9) 1 calc R U P B 2
C3_71 C 0.4960(4) 0.1154(15) 1.2033(9) 0.029(2) Uani 0.347(9) 1 d D U P B 2
H3A_71 H 0.488422 0.027483 1.190244 0.034 Uiso 0.347(9) 1 calc R U P B 2
H3B_71 H 0.498527 0.122259 1.245643 0.034 Uiso 0.347(9) 1 calc R U P B 2
C4_71 C 0.4726(4) 0.2163(14) 1.1705(10) 0.031(2) Uani 0.347(9) 1 d D U P B 2
H4A_71 H 0.462803 0.189101 1.129931 0.038 Uiso 0.347(9) 1 calc R U P B 2
H4B_71 H 0.454630 0.233583 1.189655 0.038 Uiso 0.347(9) 1 calc R U P B 2
C5_71 C 0.4942(5) 0.3328(16) 1.1728(11) 0.031(2) Uani 0.347(9) 1 d D U P B 2
H5A_71 H 0.486032 0.387181 1.137916 0.038 Uiso 0.347(9) 1 calc R U P B 2
H5B_71 H 0.494610 0.385048 1.207726 0.038 Uiso 0.347(9) 1 calc R U P B 2
O1_8 O 0.7028(2) 0.6327(8) 0.8071(3) 0.0627(18) Uani 0.311(4) 1 d D U P C 1
C2_8 C 0.6858(3) 0.7370(11) 0.7736(5) 0.069(2) Uani 0.311(4) 1 d D U P C 1
H2A_8 H 0.662517 0.738069 0.775443 0.083 Uiso 0.311(4) 1 calc R U P C 1
H2B_8 H 0.686319 0.726848 0.732443 0.083 Uiso 0.311(4) 1 calc R U P C 1
C3_8 C 0.7022(3) 0.8588(9) 0.7971(4) 0.074(2) Uani 0.311(4) 1 d D U P C 1
H3A_8 H 0.720687 0.879195 0.779718 0.089 Uiso 0.311(4) 1 calc R U P C 1
H3B_8 H 0.686403 0.931494 0.790043 0.089 Uiso 0.311(4) 1 calc R U P C 1
C4_8 C 0.7142(3) 0.8317(10) 0.8594(4) 0.084(2) Uani 0.311(4) 1 d D U P C 1
H4A_8 H 0.698401 0.863500 0.880883 0.101 Uiso 0.311(4) 1 calc R U P C 1
H4B_8 H 0.735878 0.872938 0.875624 0.101 Uiso 0.311(4) 1 calc R U P C 1
C5_8 C 0.7171(3) 0.6857(10) 0.8632(5) 0.086(2) Uani 0.311(4) 1 d D U P C 1
H5A_8 H 0.740589 0.660438 0.876284 0.103 Uiso 0.311(4) 1 calc R U P C 1
H5B_8 H 0.705495 0.652512 0.891572 0.103 Uiso 0.311(4) 1 calc R U P C 1
O1_81 O 0.70181(8) 0.6416(3) 0.78240(13) 0.0473(7) Uani 0.689(4) 1 d D U P C 2
C2_81 C 0.68157(11) 0.7497(5) 0.79187(18) 0.0497(10) Uani 0.689(4) 1 d D U P C 2
H2A_81 H 0.658367 0.722403 0.786596 0.060 Uiso 0.689(4) 1 calc R U P C 2
H2B_81 H 0.682264 0.820442 0.764350 0.060 Uiso 0.689(4) 1 calc R U P C 2
C3_81 C 0.69628(10) 0.7926(5) 0.85373(18) 0.0635(10) Uani 0.689(4) 1 d D U P C 2
H3A_81 H 0.682379 0.764761 0.879458 0.076 Uiso 0.689(4) 1 calc R U P C 2
H3B_81 H 0.698738 0.887398 0.856026 0.076 Uiso 0.689(4) 1 calc R U P C 2
C4_81 C 0.73000(10) 0.7260(5) 0.8704(2) 0.0706(12) Uani 0.689(4) 1 d D U P C 2
H4A_81 H 0.747738 0.789452 0.885433 0.085 Uiso 0.689(4) 1 calc R U P C 2
H4B_81 H 0.730592 0.659756 0.900522 0.085 Uiso 0.689(4) 1 calc R U P C 2
C5_81 C 0.73398(9) 0.6675(4) 0.81741(18) 0.0639(11) Uani 0.689(4) 1 d D U P C 2
H5A_81 H 0.745767 0.726750 0.797044 0.077 Uiso 0.689(4) 1 calc R U P C 2
H5B_81 H 0.746802 0.586652 0.826226 0.077 Uiso 0.689(4) 1 calc R U P C 2
O1_9 O 0.7203(5) 0.3538(12) 0.8016(6) 0.051(2) Uani 0.421(5) 1 d D U P C 1
C2_9 C 0.7452(2) 0.3533(9) 0.8558(4) 0.081(2) Uani 0.421(5) 1 d D U P C 1
H2A_9 H 0.735372 0.374291 0.888344 0.097 Uiso 0.421(5) 1 calc R U P C 1
H2B_9 H 0.762519 0.417751 0.855058 0.097 Uiso 0.421(5) 1 calc R U P C 1
C3_9 C 0.7594(2) 0.2231(9) 0.8630(4) 0.084(2) Uani 0.421(5) 1 d D U P C 1
H3A_9 H 0.764904 0.196966 0.904304 0.100 Uiso 0.421(5) 1 calc R U P C 1
H3B_9 H 0.779606 0.219295 0.848838 0.100 Uiso 0.421(5) 1 calc R U P C 1
C4_9 C 0.7331(2) 0.1370(9) 0.8272(5) 0.0911(19) Uani 0.421(5) 1 d D U P C 1
H4A_9 H 0.742859 0.062833 0.811491 0.109 Uiso 0.421(5) 1 calc R U P C 1
H4B_9 H 0.718203 0.104646 0.850386 0.109 Uiso 0.421(5) 1 calc R U P C 1
C5_9 C 0.71517(16) 0.2235(6) 0.7798(3) 0.0569(14) Uani 0.421(5) 1 d D U P C 1
H5A_9 H 0.723847 0.213310 0.745053 0.068 Uiso 0.421(5) 1 calc R U P C 1
H5B_9 H 0.691345 0.202732 0.768884 0.068 Uiso 0.421(5) 1 calc R U P C 1
O1_91 O 0.7188(4) 0.3434(10) 0.8036(4) 0.0588(18) Uani 0.579(5) 1 d D U P C 2
C2_91 C 0.73309(16) 0.3099(6) 0.8637(2) 0.0646(14) Uani 0.579(5) 1 d D U P C 2
H2A_91 H 0.716482 0.317776 0.886586 0.078 Uiso 0.579(5) 1 calc R U P C 2
H2B_91 H 0.751949 0.366964 0.880987 0.078 Uiso 0.579(5) 1 calc R U P C 2
C3_91 C 0.74413(17) 0.1751(6) 0.8629(3) 0.0664(14) Uani 0.579(5) 1 d D U P C 2
H3A_91 H 0.728482 0.115776 0.874558 0.080 Uiso 0.579(5) 1 calc R U P C 2
H3B_91 H 0.766245 0.163385 0.889639 0.080 Uiso 0.579(5) 1 calc R U P C 2
C4_91 C 0.74518(19) 0.1497(7) 0.8004(2) 0.0942(18) Uani 0.579(5) 1 d D U P C 2
H4A_91 H 0.768043 0.130946 0.798520 0.113 Uiso 0.579(5) 1 calc R U P C 2
H4B_91 H 0.731141 0.074842 0.784517 0.113 Uiso 0.579(5) 1 calc R U P C 2
C5_91 C 0.73283(16) 0.2669(5) 0.7663(2) 0.0711(14) Uani 0.579(5) 1 d D U P C 2
H5A_91 H 0.751088 0.313435 0.755800 0.085 Uiso 0.579(5) 1 calc R U P C 2
H5B_91 H 0.715978 0.244550 0.730334 0.085 Uiso 0.579(5) 1 calc R U P C 2
O1_10 O 0.6582(4) 0.4481(19) 0.7139(8) 0.036(2) Uani 0.233(14) 1 d D U P C 1
C2_10 C 0.6698(5) 0.431(3) 0.6624(8) 0.040(3) Uani 0.233(14) 1 d D U P C 1
H2A_10 H 0.687078 0.363423 0.668981 0.048 Uiso 0.233(14) 1 calc R U P C 1
H2B_10 H 0.679271 0.512072 0.652178 0.048 Uiso 0.233(14) 1 calc R U P C 1
C3_10 C 0.6409(5) 0.391(3) 0.6148(8) 0.038(2) Uani 0.233(14) 1 d D U P C 1
H3A_10 H 0.641099 0.297178 0.608202 0.046 Uiso 0.233(14) 1 calc R U P C 1
H3B_10 H 0.641046 0.436253 0.578213 0.046 Uiso 0.233(14) 1 calc R U P C 1
C4_10 C 0.6112(5) 0.430(3) 0.6359(8) 0.043(3) Uani 0.233(14) 1 d D U P C 1
H4A_10 H 0.600066 0.505038 0.613520 0.052 Uiso 0.233(14) 1 calc R U P C 1
H4B_10 H 0.595209 0.358002 0.630684 0.052 Uiso 0.233(14) 1 calc R U P C 1
C5_10 C 0.6230(3) 0.4640(19) 0.6990(6) 0.039(2) Uani 0.233(14) 1 d D U P C 1
H5A_10 H 0.617187 0.554092 0.705658 0.047 Uiso 0.233(14) 1 calc R U P C 1
H5B_10 H 0.612966 0.406363 0.722805 0.047 Uiso 0.233(14) 1 calc R U P C 1
O1_110 O 0.65590(12) 0.4242(6) 0.7046(2) 0.0353(9) Uani 0.767(14) 1 d D U P C 2
C2_110 C 0.66502(13) 0.4370(7) 0.6500(2) 0.0355(10) Uani 0.767(14) 1 d D U P C 2
H2A_110 H 0.684156 0.381412 0.649742 0.043 Uiso 0.767(14) 1 calc R U P C 2
H2B_110 H 0.670811 0.527377 0.643792 0.043 Uiso 0.767(14) 1 calc R U P C 2
C3_110 C 0.63502(16) 0.3952(8) 0.6035(2) 0.0380(11) Uani 0.767(14) 1 d D U P C 2
H3A_110 H 0.634670 0.300663 0.597958 0.046 Uiso 0.767(14) 1 calc R U P C 2
H3B_110 H 0.634211 0.437969 0.565989 0.046 Uiso 0.767(14) 1 calc R U P C 2
C4_110 C 0.60687(15) 0.4392(9) 0.6282(2) 0.0387(10) Uani 0.767(14) 1 d D U P C 2
H4A_110 H 0.586491 0.389524 0.611675 0.046 Uiso 0.767(14) 1 calc R U P C 2
H4B_110 H 0.602296 0.532184 0.621360 0.046 Uiso 0.767(14) 1 calc R U P C 2
C5_110 C 0.62077(9) 0.4101(7) 0.69308(17) 0.0417(10) Uani 0.767(14) 1 d D U P C 2
H5A_110 H 0.611707 0.471049 0.717019 0.050 Uiso 0.767(14) 1 calc R U P C 2
H5B_110 H 0.614987 0.321318 0.702083 0.050 Uiso 0.767(14) 1 calc R U P C 2
O1_11 O 0.7804(2) 0.6877(9) 0.6660(7) 0.0418(14) Uani 0.653(9) 1 d D U P A 1
C2_11 C 0.78251(18) 0.8262(10) 0.6718(4) 0.0521(16) Uani 0.653(9) 1 d D U P A 1
H2A_11 H 0.785388 0.865631 0.635582 0.063 Uiso 0.653(9) 1 calc R U P B 1
H2B_11 H 0.801588 0.850478 0.704075 0.063 Uiso 0.653(9) 1 calc R U P B 1
C3_11 C 0.75083(11) 0.8728(5) 0.6842(3) 0.0645(14) Uani 0.653(9) 1 d D U P A 1
H3A_11 H 0.743998 0.957209 0.665714 0.077 Uiso 0.653(9) 1 calc R U P B 1
H3B_11 H 0.752851 0.879224 0.726417 0.077 Uiso 0.653(9) 1 calc R U P B 1
C4_11 C 0.72694(17) 0.7660(7) 0.6564(4) 0.0578(15) Uani 0.653(9) 1 d D U P A 1
H4A_11 H 0.708746 0.758516 0.675764 0.069 Uiso 0.653(9) 1 calc R U P B 1
H4B_11 H 0.717443 0.783600 0.614591 0.069 Uiso 0.653(9) 1 calc R U P B 1
C5_11 C 0.7473(2) 0.6445(7) 0.6645(6) 0.0455(14) Uani 0.653(9) 1 d D U P A 1
H5A_11 H 0.746798 0.601009 0.701255 0.055 Uiso 0.653(9) 1 calc R U P B 1
H5B_11 H 0.739094 0.584154 0.631836 0.055 Uiso 0.653(9) 1 calc R U P B 1
O1_111 O 0.7779(5) 0.6915(18) 0.6716(13) 0.043(2) Uani 0.347(9) 1 d D U P A 2
C2_111 C 0.7834(3) 0.8284(19) 0.6821(9) 0.053(2) Uani 0.347(9) 1 d D U P A 2
H2A_111 H 0.801564 0.860043 0.666240 0.064 Uiso 0.347(9) 1 calc R U P B 2
H2B_111 H 0.788438 0.848277 0.724120 0.064 Uiso 0.347(9) 1 calc R U P B 2
C3_111 C 0.7509(2) 0.8864(9) 0.6502(5) 0.064(2) Uani 0.347(9) 1 d D U P A 2
H3A_111 H 0.746444 0.964874 0.670623 0.077 Uiso 0.347(9) 1 calc R U P B 2
H3B_111 H 0.751673 0.911078 0.610404 0.077 Uiso 0.347(9) 1 calc R U P B 2
C4_111 C 0.7250(4) 0.7932(14) 0.6476(9) 0.064(2) Uani 0.347(9) 1 d D U P A 2
H4A_111 H 0.710365 0.787244 0.607791 0.076 Uiso 0.347(9) 1 calc R U P B 2
H4B_111 H 0.711523 0.815964 0.674819 0.076 Uiso 0.347(9) 1 calc R U P B 2
C5_111 C 0.7432(4) 0.6693(14) 0.6650(11) 0.046(2) Uani 0.347(9) 1 d D U P A 2
H5A_111 H 0.739348 0.638160 0.702021 0.055 Uiso 0.347(9) 1 calc R U P B 2
H5B_111 H 0.735071 0.602947 0.634861 0.055 Uiso 0.347(9) 1 calc R U P B 2
O1_12 O 0.83868(13) 0.6238(5) 0.7649(2) 0.0351(9) Uani 0.674(6) 1 d D U P A 1
C2_12 C 0.81950(10) 0.6048(4) 0.80904(15) 0.0499(9) Uani 0.674(6) 1 d D U P A 1
H2A_12 H 0.803415 0.675715 0.806616 0.060 Uiso 0.674(6) 1 calc R U P A 1
H2B_12 H 0.807228 0.522505 0.801859 0.060 Uiso 0.674(6) 1 calc R U P A 1
C3_12 C 0.84227(19) 0.6032(8) 0.8658(3) 0.0612(17) Uani 0.674(6) 1 d D U P A 1
H3A_12 H 0.836341 0.535192 0.890491 0.073 Uiso 0.674(6) 1 calc R U P A 1
H3B_12 H 0.842648 0.687407 0.885410 0.073 Uiso 0.674(6) 1 calc R U P A 1
C4_12 C 0.8747(2) 0.5753(12) 0.8534(3) 0.0646(18) Uani 0.674(6) 1 d D U P A 1
H4A_12 H 0.878917 0.481461 0.855207 0.077 Uiso 0.674(6) 1 calc R U P A 1
H4B_12 H 0.892638 0.618455 0.882320 0.077 Uiso 0.674(6) 1 calc R U P A 1
C5_12 C 0.87314(9) 0.6249(5) 0.79396(15) 0.0525(10) Uani 0.674(6) 1 d D U P A 1
H5A_12 H 0.882199 0.713292 0.795738 0.063 Uiso 0.674(6) 1 calc R U P A 1
H5B_12 H 0.885710 0.568457 0.773796 0.063 Uiso 0.674(6) 1 calc R U P A 1
O1_112 O 0.8364(3) 0.5980(13) 0.7628(6) 0.048(2) Uani 0.326(6) 1 d D U P A 2
C2_112 C 0.8262(2) 0.6755(10) 0.8051(3) 0.0589(18) Uani 0.326(6) 1 d D U P A 2
H2A_112 H 0.802587 0.662410 0.803225 0.071 Uiso 0.326(6) 1 calc R U P A 2
H2B_112 H 0.830256 0.768053 0.799734 0.071 Uiso 0.326(6) 1 calc R U P A 2
C3_112 C 0.8485(3) 0.6243(16) 0.8628(5) 0.051(2) Uani 0.326(6) 1 d D U P A 2
H3A_112 H 0.854954 0.696125 0.890742 0.061 Uiso 0.326(6) 1 calc R U P A 2
H3B_112 H 0.836246 0.560081 0.879942 0.061 Uiso 0.326(6) 1 calc R U P A 2
C4_112 C 0.8787(4) 0.563(2) 0.8514(5) 0.0442(19) Uani 0.326(6) 1 d D U P A 2
H4A_112 H 0.898130 0.620525 0.863157 0.053 Uiso 0.326(6) 1 calc R U P A 2
H4B_112 H 0.883722 0.479595 0.871683 0.053 Uiso 0.326(6) 1 calc R U P A 2
C5_112 C 0.86838(17) 0.5465(8) 0.7881(3) 0.0434(16) Uani 0.326(6) 1 d D U P A 2
H5A_112 H 0.884580 0.589510 0.770496 0.052 Uiso 0.326(6) 1 calc R U P A 2
H5B_112 H 0.868425 0.453566 0.778860 0.052 Uiso 0.326(6) 1 calc R U P A 2
O1_13 O 0.80980(12) 0.3934(5) 0.6910(3) 0.0416(10) Uani 0.503(3) 1 d D U P A 1
C2_13 C 0.83780(11) 0.3200(4) 0.72270(18) 0.0435(10) Uani 0.503(3) 1 d D U P A 1
H2A_13 H 0.842427 0.338779 0.764769 0.052 Uiso 0.503(3) 1 calc R U P A 1
H2B_13 H 0.857620 0.341414 0.709164 0.052 Uiso 0.503(3) 1 calc R U P A 1
C3_13 C 0.82896(18) 0.1835(5) 0.7114(2) 0.0666(14) Uani 0.503(3) 1 d D U P A 1
H3A_13 H 0.815703 0.151382 0.737446 0.080 Uiso 0.503(3) 1 calc R U P A 1
H3B_13 H 0.848813 0.128959 0.715883 0.080 Uiso 0.503(3) 1 calc R U P A 1
C4_13 C 0.8090(2) 0.1878(7) 0.6491(3) 0.0704(16) Uani 0.503(3) 1 d D U P A 1
H4A_13 H 0.793193 0.115090 0.640396 0.085 Uiso 0.503(3) 1 calc R U P A 1
H4B_13 H 0.823403 0.184814 0.622097 0.085 Uiso 0.503(3) 1 calc R U P A 1
C5_13 C 0.79087(15) 0.3163(5) 0.6448(2) 0.0568(12) Uani 0.503(3) 1 d D U P A 1
H5A_13 H 0.789559 0.357648 0.606788 0.068 Uiso 0.503(3) 1 calc R U P A 1
H5B_13 H 0.768226 0.303881 0.649200 0.068 Uiso 0.503(3) 1 calc R U P A 1
O1_113 O 0.7991(2) 0.4089(7) 0.6723(5) 0.0461(14) Uani 0.378(3) 1 d D U P A 2
C2_113 C 0.78448(18) 0.3484(6) 0.7155(3) 0.0497(13) Uani 0.378(3) 1 d D U P A 2
H2A_113 H 0.761621 0.379192 0.710965 0.060 Uiso 0.378(3) 1 calc R U P A 2
H2B_113 H 0.797562 0.369250 0.755299 0.060 Uiso 0.378(3) 1 calc R U P A 2
C3_113 C 0.7848(2) 0.2071(6) 0.7050(3) 0.0592(15) Uani 0.378(3) 1 d D U P A 2
H3A_113 H 0.790423 0.159264 0.742239 0.071 Uiso 0.378(3) 1 calc R U P A 2
H3B_113 H 0.763026 0.177432 0.681646 0.071 Uiso 0.378(3) 1 calc R U P A 2
C4_113 C 0.8105(3) 0.1881(8) 0.6729(4) 0.0602(17) Uani 0.378(3) 1 d D U P A 2
H4A_113 H 0.805638 0.111605 0.647323 0.072 Uiso 0.378(3) 1 calc R U P A 2
H4B_113 H 0.832590 0.177944 0.699948 0.072 Uiso 0.378(3) 1 calc R U P A 2
C5_113 C 0.8084(2) 0.3143(6) 0.6368(3) 0.0510(14) Uani 0.378(3) 1 d D U P A 2
H5A_113 H 0.829990 0.335347 0.629331 0.061 Uiso 0.378(3) 1 calc R U P A 2
H5B_113 H 0.791696 0.306471 0.599137 0.061 Uiso 0.378(3) 1 calc R U P A 2
O1_213 O 0.8020(7) 0.3949(18) 0.680(2) 0.049(2) Uani 0.121(2) 1 d D U P A 3
C2_213 C 0.8246(4) 0.2965(16) 0.6723(9) 0.053(2) Uani 0.121(2) 1 d D U P A 3
H2A_213 H 0.847257 0.317592 0.694684 0.063 Uiso 0.121(2) 1 calc R U P A 3
H2B_213 H 0.824369 0.289047 0.630730 0.063 Uiso 0.121(2) 1 calc R U P A 3
C3_213 C 0.8134(5) 0.1732(18) 0.6935(13) 0.059(2) Uani 0.121(2) 1 d D U P A 3
H3A_213 H 0.818035 0.099112 0.670606 0.071 Uiso 0.121(2) 1 calc R U P A 3
H3B_213 H 0.824557 0.158882 0.734996 0.071 Uiso 0.121(2) 1 calc R U P A 3
C4_213 C 0.7772(5) 0.1908(17) 0.6852(12) 0.061(2) Uani 0.121(2) 1 d D U P A 3
H4A_213 H 0.769895 0.151403 0.717665 0.074 Uiso 0.121(2) 1 calc R U P A 3
H4B_213 H 0.764849 0.150805 0.648346 0.074 Uiso 0.121(2) 1 calc R U P A 3
C5_213 C 0.7718(5) 0.3336(17) 0.6837(11) 0.056(2) Uani 0.121(2) 1 d D U P A 3
H5A_213 H 0.753727 0.357221 0.649632 0.067 Uiso 0.121(2) 1 calc R U P A 3
H5B_213 H 0.765668 0.361903 0.719280 0.067 Uiso 0.121(2) 1 calc R U P A 3
O1_14 O 0.9458(6) 0.3770(15) 0.3054(12) 0.038(2) Uani 0.388(12) 1 d D U P B 1
C2_14 C 0.9254(5) 0.2695(18) 0.3121(11) 0.040(2) Uani 0.388(12) 1 d D U P B 1
H2A_14 H 0.903294 0.277519 0.285057 0.047 Uiso 0.388(12) 1 calc R U P B 1
H2B_14 H 0.922870 0.266207 0.352323 0.047 Uiso 0.388(12) 1 calc R U P B 1
C3_14 C 0.9426(3) 0.1480(15) 0.2987(7) 0.045(2) Uani 0.388(12) 1 d D U P B 1
H3A_14 H 0.945704 0.085307 0.330984 0.055 Uiso 0.388(12) 1 calc R U P B 1
H3B_14 H 0.929644 0.106656 0.262589 0.055 Uiso 0.388(12) 1 calc R U P B 1
C4_14 C 0.9757(4) 0.1958(13) 0.2915(8) 0.039(2) Uani 0.388(12) 1 d D U P B 1
H4A_14 H 0.992892 0.190974 0.328594 0.047 Uiso 0.388(12) 1 calc R U P B 1
H4B_14 H 0.982872 0.145412 0.261607 0.047 Uiso 0.388(12) 1 calc R U P B 1
C5_14 C 0.9683(5) 0.3338(16) 0.2725(10) 0.038(2) Uani 0.388(12) 1 d D U P B 1
H5A_14 H 0.988696 0.386273 0.281594 0.046 Uiso 0.388(12) 1 calc R U P B 1
H5B_14 H 0.957968 0.338799 0.230241 0.046 Uiso 0.388(12) 1 calc R U P B 1
O1_114 O 0.9449(4) 0.3554(9) 0.3059(7) 0.0327(13) Uani 0.612(12) 1 d D U P B 2
C2_114 C 0.9222(3) 0.2526(11) 0.3087(7) 0.0421(18) Uani 0.612(12) 1 d D U P B 2
H2A_114 H 0.900172 0.271374 0.282774 0.050 Uiso 0.612(12) 1 calc R U P B 2
H2B_114 H 0.919863 0.243015 0.348866 0.050 Uiso 0.612(12) 1 calc R U P B 2
C3_114 C 0.9361(2) 0.1306(9) 0.2895(4) 0.0475(15) Uani 0.612(12) 1 d D U P B 2
H3A_114 H 0.923384 0.104534 0.250241 0.057 Uiso 0.612(12) 1 calc R U P B 2
H3B_114 H 0.935823 0.059257 0.316976 0.057 Uiso 0.612(12) 1 calc R U P B 2
C4_114 C 0.9712(2) 0.1659(8) 0.2895(5) 0.0444(17) Uani 0.612(12) 1 d D U P B 2
H4A_114 H 0.986594 0.148328 0.327749 0.053 Uiso 0.612(12) 1 calc R U P B 2
H4B_114 H 0.978551 0.117860 0.259131 0.053 Uiso 0.612(12) 1 calc R U P B 2
C5_114 C 0.9688(3) 0.3078(9) 0.2766(6) 0.0386(15) Uani 0.612(12) 1 d D U P B 2
H5A_114 H 0.990434 0.350316 0.291849 0.046 Uiso 0.612(12) 1 calc R U P B 2
H5B_114 H 0.961332 0.323442 0.234298 0.046 Uiso 0.612(12) 1 calc R U P B 2
O1_15 O 0.9130(2) 0.5825(19) 0.2152(4) 0.0377(16) Uani 0.445(3) 1 d D U P B 1
C2_15 C 0.87950(16) 0.6279(7) 0.1931(3) 0.0526(13) Uani 0.445(3) 1 d D U P B 1
H2A_15 H 0.878374 0.722278 0.198002 0.063 Uiso 0.445(3) 1 calc R U P B 1
H2B_15 H 0.864656 0.585990 0.213924 0.063 Uiso 0.445(3) 1 calc R U P B 1
C3_15 C 0.86973(17) 0.5928(11) 0.1299(3) 0.0462(15) Uani 0.445(3) 1 d D U P B 1
H3A_15 H 0.852306 0.650766 0.107621 0.055 Uiso 0.445(3) 1 calc R U P B 1
H3B_15 H 0.861988 0.502522 0.124101 0.055 Uiso 0.445(3) 1 calc R U P B 1
C4_15 C 0.90175(18) 0.6112(12) 0.1128(4) 0.0421(15) Uani 0.445(3) 1 d D U P B 1
H4A_15 H 0.904073 0.701241 0.100810 0.050 Uiso 0.445(3) 1 calc R U P B 1
H4B_15 H 0.902968 0.552929 0.080510 0.050 Uiso 0.445(3) 1 calc R U P B 1
C5_15 C 0.92829(14) 0.5781(6) 0.1676(2) 0.0433(10) Uani 0.445(3) 1 d D U P B 1
H5A_15 H 0.937258 0.491001 0.164240 0.052 Uiso 0.445(3) 1 calc R U P B 1
H5B_15 H 0.946588 0.640990 0.173696 0.052 Uiso 0.445(3) 1 calc R U P B 1
O1_115 O 0.9165(3) 0.593(3) 0.2177(5) 0.0381(18) Uani 0.360(3) 1 d D U P B 2
C2_115 C 0.88596(18) 0.5800(9) 0.1744(3) 0.0430(13) Uani 0.360(3) 1 d D U P B 2
H2A_115 H 0.869496 0.641752 0.181739 0.052 Uiso 0.360(3) 1 calc R U P B 2
H2B_115 H 0.877158 0.491681 0.174964 0.052 Uiso 0.360(3) 1 calc R U P B 2
C3_115 C 0.8928(2) 0.6069(14) 0.1171(4) 0.0433(18) Uani 0.360(3) 1 d D U P B 2
H3A_115 H 0.888109 0.698007 0.105617 0.052 Uiso 0.360(3) 1 calc R U P B 2
H3B_115 H 0.879519 0.550544 0.086412 0.052 Uiso 0.360(3) 1 calc R U P B 2
C4_115 C 0.92968(19) 0.5774(6) 0.1277(3) 0.0466(13) Uani 0.360(3) 1 d D U P B 2
H4A_115 H 0.933570 0.484419 0.123103 0.056 Uiso 0.360(3) 1 calc R U P B 2
H4B_115 H 0.939689 0.627095 0.100997 0.056 Uiso 0.360(3) 1 calc R U P B 2
C5_115 C 0.94296(17) 0.6202(7) 0.1898(3) 0.0414(12) Uani 0.360(3) 1 d D U P B 2
H5A_115 H 0.963111 0.571385 0.208719 0.050 Uiso 0.360(3) 1 calc R U P B 2
H5B_115 H 0.948262 0.713265 0.191715 0.050 Uiso 0.360(3) 1 calc R U P B 2
O1_215 O 0.9110(4) 0.606(2) 0.2202(6) 0.040(2) Uani 0.195(3) 1 d D U P B 3
C2_215 C 0.8785(3) 0.5620(16) 0.1895(6) 0.041(2) Uani 0.195(3) 1 d D U P B 3
H2A_215 H 0.861237 0.611537 0.201781 0.049 Uiso 0.195(3) 1 calc R U P B 3
H2B_215 H 0.875794 0.469574 0.197455 0.049 Uiso 0.195(3) 1 calc R U P B 3
C3_215 C 0.8759(4) 0.583(3) 0.1254(7) 0.046(2) Uani 0.195(3) 1 d D U P B 3
H3A_215 H 0.864308 0.510314 0.102031 0.055 Uiso 0.195(3) 1 calc R U P B 3
H3B_215 H 0.863749 0.663714 0.111675 0.055 Uiso 0.195(3) 1 calc R U P B 3
C4_215 C 0.9109(4) 0.5920(18) 0.1209(6) 0.043(2) Uani 0.195(3) 1 d D U P B 3
H4A_215 H 0.912696 0.644494 0.087187 0.052 Uiso 0.195(3) 1 calc R U P B 3
H4B_215 H 0.920489 0.505714 0.118449 0.052 Uiso 0.195(3) 1 calc R U P B 3
C5_215 C 0.9270(3) 0.6591(13) 0.1788(5) 0.0477(18) Uani 0.195(3) 1 d D U P B 3
H5A_215 H 0.950986 0.641223 0.190606 0.057 Uiso 0.195(3) 1 calc R U P B 3
H5B_215 H 0.923648 0.753407 0.175369 0.057 Uiso 0.195(3) 1 calc R U P B 3
O1_16 O 0.9616(3) 0.6516(10) 0.3376(5) 0.0396(17) Uani 0.458(19) 1 d D U P B 1
C2_16 C 0.9607(2) 0.7906(8) 0.3328(5) 0.0458(17) Uani 0.458(19) 1 d D U P B 1
H2A_16 H 0.944828 0.827192 0.353005 0.055 Uiso 0.458(19) 1 calc R U P B 1
H2B_16 H 0.953992 0.817193 0.291481 0.055 Uiso 0.458(19) 1 calc R U P B 1
C3_16 C 0.9953(3) 0.8359(12) 0.3610(6) 0.0365(18) Uani 0.458(19) 1 d D U P B 1
H3A_16 H 0.996050 0.882532 0.397588 0.044 Uiso 0.458(19) 1 calc R U P B 1
H3B_16 H 1.003476 0.893758 0.334653 0.044 Uiso 0.458(19) 1 calc R U P B 1
C4_16 C 1.0160(3) 0.7135(13) 0.3730(10) 0.0345(19) Uani 0.458(19) 1 d D U P B 1
H4A_16 H 1.025667 0.692646 0.340295 0.041 Uiso 0.458(19) 1 calc R U P B 1
H4B_16 H 1.033898 0.721572 0.409075 0.041 Uiso 0.458(19) 1 calc R U P B 1
C5_16 C 0.9913(4) 0.6140(15) 0.3794(9) 0.0341(18) Uani 0.458(19) 1 d D U P B 1
H5A_16 H 0.998343 0.526866 0.370860 0.041 Uiso 0.458(19) 1 calc R U P B 1
H5B_16 H 0.988060 0.614772 0.419230 0.041 Uiso 0.458(19) 1 calc R U P B 1
O1_116 O 0.9655(2) 0.6517(9) 0.3241(4) 0.0419(15) Uani 0.542(19) 1 d D U P B 2
C2_116 C 0.96372(18) 0.7868(7) 0.3110(4) 0.0456(14) Uani 0.542(19) 1 d D U P B 2
H2A_116 H 0.943159 0.823786 0.317358 0.055 Uiso 0.542(19) 1 calc R U P B 2
H2B_116 H 0.963738 0.800610 0.269813 0.055 Uiso 0.542(19) 1 calc R U P B 2
C3_116 C 0.9930(3) 0.8504(10) 0.3499(5) 0.0390(17) Uani 0.542(19) 1 d D U P B 2
H3A_116 H 0.986858 0.896593 0.382029 0.047 Uiso 0.542(19) 1 calc R U P B 2
H3B_116 H 1.003330 0.911959 0.328116 0.047 Uiso 0.542(19) 1 calc R U P B 2
C4_116 C 1.0160(3) 0.7378(11) 0.3729(8) 0.0335(16) Uani 0.542(19) 1 d D U P B 2
H4A_116 H 1.029676 0.715400 0.345868 0.040 Uiso 0.542(19) 1 calc R U P B 2
H4B_116 H 1.030658 0.756920 0.411652 0.040 Uiso 0.542(19) 1 calc R U P B 2
C5_116 C 0.9919(4) 0.6322(13) 0.3759(8) 0.0369(18) Uani 0.542(19) 1 d D U P B 2
H5A_116 H 1.002106 0.546249 0.375565 0.044 Uiso 0.542(19) 1 calc R U P B 2
H5B_116 H 0.983791 0.640295 0.411296 0.044 Uiso 0.542(19) 1 calc R U P B 2

loop_
_atom_site_aniso_label
_atom_site_aniso_U_11
_atom_site_aniso_U_22
_atom_site_aniso_U_33
_atom_site_aniso_U_23
_atom_site_aniso_U_13
_atom_site_aniso_U_12
Li1_1 0.0358(17) 0.0310(15) 0.0312(16) 0.0025(12) 0.0106(13) -0.0035(13)
Li2_1 0.039(2) 0.057(2) 0.048(2) -0.0069(17) 0.0152(17) 0.0044(17)
Cr1_1 0.02258(14) 0.01833(13) 0.02259(14) 0.00099(10) 0.00593(11) -0.00132(10)
Cr2_1 0.02244(14) 0.02220(13) 0.02257(14) 0.00200(10) 0.00611(11) 0.00122(10)
O1_1 0.0439(8) 0.0307(6) 0.0393(7) 0.0020(6) 0.0217(6) -0.0058(6)
C1_1 0.0297(9) 0.0225(8) 0.0262(8) -0.0013(6) 0.0074(7) 0.0003(7)
O2_1 0.0512(9) 0.0320(7) 0.0429(8) -0.0117(6) 0.0140(7) -0.0073(6)
C2_1 0.0304(9) 0.0258(8) 0.0303(9) 0.0024(7) 0.0086(7) -0.0029(7)
O3_1 0.0367(8) 0.0451(8) 0.0417(8) 0.0124(6) -0.0021(6) 0.0058(6)
C3_1 0.0338(10) 0.0285(9) 0.0295(9) 0.0009(7) 0.0097(8) -0.0041(7)
O4_1 0.0365(8) 0.0563(9) 0.0392(8) -0.0155(7) -0.0047(7) 0.0008(7)
C4_1 0.0321(10) 0.0331(9) 0.0309(9) -0.0001(8) 0.0099(8) 0.0063(8)
O5_1 0.0582(10) 0.0467(9) 0.0549(9) 0.0274(8) 0.0125(8) 0.0004(7)
C5_1 0.0349(10) 0.0376(10) 0.0330(10) 0.0055(8) 0.0086(8) 0.0012(8)
O6_1 0.0460(9) 0.0797(12) 0.0395(8) -0.0100(7) 0.0211(7) 0.0122(8)
C6_1 0.0308(10) 0.0418(10) 0.0274(9) 0.0017(8) 0.0061(8) 0.0044(8)
Li1_2 0.0386(18) 0.0406(18) 0.0376(18) -0.0057(14) 0.0117(15) 0.0041(14)
Li2_2 0.0378(18) 0.0425(18) 0.0327(17) 0.0053(14) 0.0079(14) -0.0012(14)
Cr1_2 0.02306(14) 0.01858(13) 0.02612(15) 0.00083(10) 0.00596(11) 0.00002(10)
Cr2_2 0.03133(16) 0.02132(14) 0.02626(15) 0.00020(10) 0.00806(12) 0.00286(11)
O1_2 0.0566(9) 0.0322(7) 0.0405(8) 0.0124(6) 0.0105(7) 0.0042(6)
C1_2 0.0336(10) 0.0279(9) 0.0303(9) -0.0016(7) 0.0070(8) 0.0007(7)
O2_2 0.0470(8) 0.0368(7) 0.0367(7) -0.0046(6) 0.0170(6) 0.0056(6)
C2_2 0.0312(9) 0.0235(8) 0.0294(9) 0.0024(7) 0.0061(8) 0.0002(7)
O3_2 0.0361(8) 0.0445(8) 0.0716(11) -0.0127(8) -0.0078(8) -0.0069(7)
C3_2 0.0338(10) 0.0281(9) 0.0420(11) 0.0000(8) 0.0074(9) 0.0029(8)
C4_21 0.054(5) 0.027(3) 0.024(3) 0.004(2) 0.017(2) 0.002(2)
O4_21 0.095(4) 0.0341(19) 0.049(2) -0.0172(16) 0.025(2) -0.014(2)
C4_22 0.070(6) 0.032(3) 0.031(4) 0.005(3) 0.019(3) 0.002(3)
O4_22 0.094(4) 0.041(2) 0.058(3) -0.025(2) 0.010(2) -0.004(2)
O5_2 0.0415(9) 0.0550(9) 0.0569(10) 0.0091(8) -0.0090(8) 0.0082(7)
C5_2 0.0371(11) 0.0302(9) 0.0361(10) -0.0018(8) 0.0073(9) -0.0048(8)
O6_2 0.0598(11) 0.0862(13) 0.0477(10) 0.0279(8) 0.0325(9) 0.0243(9)
C6_2 0.0405(11) 0.0506(12) 0.0345(10) 0.0076(9) 0.0121(9) 0.0153(10)
B1_3 0.0242(9) 0.0205(8) 0.0230(9) -0.0003(7) 0.0061(7) -0.0024(7)
B2_3 0.0243(9) 0.0205(8) 0.0235(9) 0.0011(7) 0.0059(7) -0.0018(7)
C3_3 0.0263(9) 0.0228(8) 0.0360(9) -0.0036(7) 0.0094(7) -0.0031(7)
C4_3 0.0267(9) 0.0231(8) 0.0388(10) 0.0013(7) 0.0101(7) -0.0026(7)
C5_3 0.0219(8) 0.0222(8) 0.0202(8) 0.0006(6) 0.0057(6) -0.0015(6)
C6_3 0.0229(8) 0.0242(8) 0.0248(8) 0.0009(6) 0.0068(7) -0.0024(6)
C7_3 0.0247(8) 0.0268(8) 0.0230(8) 0.0020(6) 0.0063(7) 0.0009(6)
C8_3 0.0283(9) 0.0225(8) 0.0269(8) 0.0021(6) 0.0071(7) 0.0033(7)
C9_3 0.0254(8) 0.0205(7) 0.0290(8) 0.0007(6) 0.0068(7) -0.0018(6)
C10_3 0.0242(8) 0.0191(7) 0.0227(8) 0.0022(6) 0.0062(6) 0.0001(6)
C11_3 0.0223(8) 0.0214(8) 0.0219(8) 0.0032(6) 0.0058(6) -0.0003(6)
C12_3 0.0227(8) 0.0242(8) 0.0301(9) 0.0038(7) 0.0080(7) -0.0020(6)
C13_3 0.0237(9) 0.0271(8) 0.0366(9) 0.0072(7) 0.0083(7) 0.0019(7)
C14_3 0.0279(9) 0.0235(8) 0.0348(9) 0.0042(7) 0.0088(7) 0.0040(7)
C15_3 0.0267(8) 0.0200(7) 0.0277(8) 0.0016(6) 0.0074(7) -0.0008(6)
C16_3 0.0237(8) 0.0195(7) 0.0211(8) 0.0019(6) 0.0060(6) -0.0001(6)
C17_3 0.0260(9) 0.0308(9) 0.0308(9) 0.0018(7) 0.0081(7) 0.0030(7)
C18_3 0.0326(10) 0.0243(9) 0.0472(11) 0.0006(8) 0.0115(9) 0.0053(7)
C19_3 0.0345(10) 0.0247(9) 0.0599(13) 0.0060(9) 0.0147(9) 0.0065(8)
C20_3 0.0265(10) 0.0349(10) 0.0629(14) 0.0128(9) 0.0111(9) 0.0048(8)
B1_4 0.0264(10) 0.0214(9) 0.0275(9) 0.0006(7) 0.0060(8) -0.0011(7)
B2_4 0.0281(10) 0.0215(9) 0.0291(10) 0.0020(7) 0.0089(8) -0.0002(7)
C3_4 0.0297(9) 0.0227(8) 0.0443(11) 0.0009(7) 0.0095(8) -0.0024(7)
C4_4 0.0289(9) 0.0250(8) 0.0431(10) 0.0045(7) 0.0134(8) -0.0001(7)
C5_4 0.0225(8) 0.0212(8) 0.0240(8) 0.0006(6) 0.0051(7) -0.0018(6)
C6_4 0.0233(8) 0.0230(8) 0.0299(9) -0.0003(7) 0.0065(7) -0.0023(6)
C7_4 0.0224(8) 0.0270(8) 0.0275(8) -0.0018(7) 0.0045(7) 0.0003(7)
C8_4 0.0259(8) 0.0217(8) 0.0275(8) -0.0007(6) 0.0035(7) 0.0021(6)
C9_4 0.0262(8) 0.0201(7) 0.0259(8) 0.0009(6) 0.0055(7) -0.0012(6)
C10_4 0.0243(8) 0.0204(7) 0.0235(8) 0.0014(6) 0.0051(6) -0.0009(6)
C11_4 0.0261(8) 0.0220(8) 0.0265(8) 0.0017(6) 0.0085(7) 0.0000(6)
C12_4 0.0279(9) 0.0265(8) 0.0297(9) 0.0023(7) 0.0094(7) -0.0004(7)
C13_4 0.0289(9) 0.0304(9) 0.0253(8) 0.0002(7) 0.0074(7) 0.0035(7)
C14_4 0.0313(9) 0.0245(8) 0.0284(9) -0.0025(7) 0.0053(7) 0.0029(7)
C15_4 0.0295(9) 0.0210(8) 0.0308(9) -0.0012(7) 0.0062(7) -0.0001(7)
C16_4 0.0279(9) 0.0207(7) 0.0251(8) 0.0012(6) 0.0073(7) 0.0013(6)
C17_4 0.0254(9) 0.0319(9) 0.0431(10) -0.0020(8) 0.0106(8) 0.0019(7)
C18_4 0.0312(10) 0.0235(8) 0.0477(11) -0.0010(8) 0.0090(8) 0.0038(7)
C19_4 0.0332(10) 0.0270(9) 0.0511(12) -0.0068(8) 0.0087(9) 0.0052(7)
C20_4 0.0307(10) 0.0377(10) 0.0359(10) -0.0011(8) 0.0102(8) 0.0054(8)
O1_5 0.031(3) 0.049(5) 0.034(3) 0.001(3) 0.007(3) 0.001(3)
C2_5 0.042(4) 0.047(3) 0.030(3) 0.007(3) 0.008(3) 0.015(3)
C3_5 0.046(4) 0.058(4) 0.044(3) 0.005(3) 0.005(3) -0.003(3)
C4_5 0.042(3) 0.048(4) 0.045(3) -0.006(3) -0.003(3) 0.004(3)
C5_5 0.043(3) 0.066(4) 0.054(3) 0.001(4) 0.003(3) 0.004(4)
O1_51 0.036(2) 0.044(3) 0.031(2) -0.0002(19) 0.0033(18) -0.0006(18)
C2_51 0.049(3) 0.058(4) 0.036(2) 0.012(2) 0.006(2) -0.001(3)
C3_51 0.060(4) 0.042(2) 0.040(2) 0.0046(18) -0.007(3) 0.008(3)
C4_51 0.051(3) 0.052(3) 0.062(3) 0.008(2) -0.014(2) 0.004(2)
C5_51 0.0334(18) 0.029(2) 0.046(2) 0.0024(17) 0.0010(15) 0.0002(17)
O1_6 0.034(3) 0.024(2) 0.036(3) 0.000(2) 0.009(2) 0.000(2)
C2_6 0.044(3) 0.030(2) 0.035(2) 0.0074(19) 0.004(3) 0.002(2)
C3_6 0.053(2) 0.0269(18) 0.038(2) 0.0052(15) 0.0061(18) 0.0014(17)
C4_6 0.061(3) 0.032(2) 0.057(4) 0.010(3) -0.001(3) -0.005(2)
C5_6 0.040(3) 0.035(3) 0.043(4) -0.001(3) 0.011(3) -0.003(2)
O1_61 0.044(4) 0.029(3) 0.033(3) 0.003(2) 0.010(3) -0.002(3)
C2_61 0.055(4) 0.032(3) 0.040(3) 0.003(2) 0.004(3) -0.001(3)
C3_61 0.084(3) 0.033(2) 0.038(2) 0.0059(17) 0.010(2) -0.002(2)
C4_61 0.075(4) 0.030(2) 0.022(3) -0.002(2) 0.010(2) -0.008(2)
C5_61 0.049(3) 0.030(3) 0.030(3) -0.004(2) 0.011(3) -0.007(2)
O1_7 0.0300(18) 0.0269(18) 0.036(3) 0.0062(17) 0.0106(17) -0.0022(16)
C2_7 0.033(3) 0.024(2) 0.039(2) 0.006(2) 0.012(2) 0.002(2)
C3_7 0.031(3) 0.027(3) 0.043(2) 0.0090(19) 0.007(2) 0.0074(18)
C4_7 0.027(2) 0.026(3) 0.040(2) 0.005(2) 0.0074(17) 0.002(2)
C5_7 0.034(2) 0.027(3) 0.038(3) 0.006(2) 0.0136(17) 0.004(2)
O1_71 0.031(3) 0.025(3) 0.033(4) 0.001(3) 0.009(3) 0.004(3)
C2_71 0.029(4) 0.030(4) 0.033(3) 0.002(3) 0.010(3) 0.009(3)
C3_71 0.027(4) 0.026(4) 0.037(3) 0.008(3) 0.016(3) 0.002(3)
C4_71 0.036(3) 0.025(5) 0.033(3) 0.006(4) 0.008(3) 0.010(3)
C5_71 0.031(3) 0.028(4) 0.035(4) 0.004(3) 0.007(3) 0.000(3)
O1_8 0.050(3) 0.074(3) 0.056(3) 0.003(3) -0.001(3) -0.012(3)
C2_8 0.066(4) 0.079(4) 0.055(4) -0.010(4) 0.000(4) 0.000(4)
C3_8 0.074(4) 0.077(4) 0.064(4) -0.010(4) 0.002(4) 0.007(4)
C4_8 0.085(5) 0.086(5) 0.066(4) -0.002(4) -0.009(4) -0.012(4)
C5_8 0.080(4) 0.093(4) 0.066(4) 0.003(4) -0.018(4) -0.018(4)
O1_81 0.0351(13) 0.0650(16) 0.0423(16) -0.0133(15) 0.0107(14) -0.0028(11)
C2_81 0.0440(18) 0.062(2) 0.044(2) -0.0035(17) 0.0136(16) 0.0054(16)
C3_81 0.049(2) 0.079(2) 0.061(2) -0.0250(19) 0.0096(18) -0.0021(18)
C4_81 0.047(2) 0.099(3) 0.060(2) -0.019(2) 0.0034(19) -0.011(2)
C5_81 0.0406(18) 0.077(2) 0.070(2) -0.0208(19) 0.0054(17) -0.0010(17)
O1_9 0.047(3) 0.068(3) 0.036(3) -0.012(3) 0.004(3) 0.011(3)
C2_9 0.079(4) 0.097(4) 0.051(3) -0.012(3) -0.011(3) 0.026(3)
C3_9 0.086(4) 0.100(4) 0.056(3) -0.004(3) 0.001(3) 0.044(4)
C4_9 0.090(4) 0.092(4) 0.089(4) 0.016(4) 0.020(3) 0.016(3)
C5_9 0.040(3) 0.069(3) 0.063(3) -0.002(3) 0.014(2) 0.002(2)
O1_91 0.051(3) 0.081(3) 0.041(3) -0.007(3) 0.005(2) 0.027(3)
C2_91 0.060(3) 0.086(3) 0.044(2) -0.002(2) 0.007(2) 0.016(2)
C3_91 0.064(3) 0.079(3) 0.053(2) 0.001(2) 0.008(3) 0.019(3)
C4_91 0.111(4) 0.101(3) 0.064(3) -0.013(3) 0.010(3) 0.056(3)
C5_91 0.081(3) 0.078(3) 0.055(2) -0.014(2) 0.017(2) 0.032(2)
O1_10 0.031(3) 0.044(5) 0.034(4) -0.003(3) 0.011(3) 0.001(3)
C2_10 0.042(4) 0.043(4) 0.033(5) 0.000(4) 0.004(4) 0.000(4)
C3_10 0.044(5) 0.036(4) 0.035(4) 0.000(4) 0.009(4) 0.005(4)
C4_10 0.041(4) 0.039(4) 0.047(4) 0.001(4) 0.005(4) -0.001(4)
C5_10 0.032(4) 0.047(4) 0.040(4) 0.005(4) 0.011(3) -0.003(4)
O1_110 0.0347(13) 0.042(2) 0.0308(17) -0.0031(12) 0.0113(11) -0.0006(11)
C2_110 0.039(2) 0.0380(15) 0.033(2) 0.0056(19) 0.0159(19) 0.0078(16)
C3_110 0.048(3) 0.0289(14) 0.035(2) 0.0005(18) 0.0070(18) 0.0020(18)
C4_110 0.0370(19) 0.0386(19) 0.0379(18) 0.0039(17) 0.0049(15) 0.0022(17)
C5_110 0.0340(15) 0.052(2) 0.0402(16) -0.0003(17) 0.0105(12) -0.0087(16)
O1_11 0.028(2) 0.053(2) 0.046(3) -0.0030(18) 0.0117(16) 0.0023(17)
C2_11 0.046(2) 0.053(2) 0.057(4) -0.004(2) 0.014(2) 0.006(2)
C3_11 0.054(2) 0.072(2) 0.065(3) -0.012(2) 0.012(2) 0.0236(19)
C4_11 0.033(2) 0.082(4) 0.055(3) -0.001(3) 0.004(2) 0.017(2)
C5_11 0.032(3) 0.062(3) 0.044(2) -0.004(2) 0.012(2) 0.004(2)
O1_111 0.027(3) 0.055(3) 0.048(5) -0.004(3) 0.011(3) 0.012(3)
C2_111 0.049(4) 0.057(4) 0.051(4) -0.001(4) 0.007(3) 0.013(3)
C3_111 0.050(3) 0.077(4) 0.063(4) 0.010(4) 0.009(3) 0.023(3)
C4_111 0.046(4) 0.079(5) 0.057(4) 0.001(4) -0.002(3) 0.027(4)
C5_111 0.025(4) 0.071(4) 0.043(3) 0.003(4) 0.013(3) 0.011(4)
O1_12 0.0364(15) 0.037(2) 0.0317(15) -0.0053(12) 0.0083(12) 0.0024(13)
C2_12 0.071(2) 0.044(2) 0.0424(17) -0.0029(16) 0.0279(16) 0.0048(17)
C3_12 0.105(4) 0.046(3) 0.0367(19) 0.0019(18) 0.026(2) 0.014(3)
C4_12 0.071(3) 0.066(3) 0.043(2) -0.002(2) -0.011(2) -0.009(3)
C5_12 0.0452(18) 0.058(2) 0.0460(18) -0.0027(17) -0.0036(15) -0.0008(17)
O1_112 0.054(4) 0.050(4) 0.036(3) -0.007(3) 0.005(3) 0.007(3)
C2_112 0.077(4) 0.059(4) 0.042(3) -0.013(3) 0.018(3) 0.009(3)
C3_112 0.077(4) 0.043(4) 0.037(3) -0.005(3) 0.023(3) -0.003(3)
C4_112 0.053(4) 0.043(4) 0.039(3) -0.007(3) 0.018(3) 0.009(3)
C5_112 0.044(3) 0.037(3) 0.043(3) 0.002(3) -0.001(3) -0.006(3)
O1_13 0.047(2) 0.0369(17) 0.039(3) -0.0046(16) 0.0085(19) -0.0008(16)
C2_13 0.051(2) 0.0391(19) 0.0394(19) 0.0024(16) 0.0099(17) 0.0107(17)
C3_13 0.088(3) 0.044(2) 0.054(3) -0.006(2) -0.007(3) 0.010(2)
C4_13 0.087(3) 0.054(2) 0.056(3) -0.009(3) -0.009(3) 0.010(2)
C5_13 0.069(3) 0.046(2) 0.048(2) -0.0042(18) 0.002(2) -0.001(2)
O1_113 0.055(3) 0.043(2) 0.043(3) -0.001(2) 0.018(2) -0.005(2)
C2_113 0.059(3) 0.048(3) 0.044(3) 0.004(2) 0.018(2) -0.003(2)
C3_113 0.075(3) 0.050(3) 0.047(3) 0.002(2) 0.007(3) -0.007(3)
C4_113 0.082(3) 0.047(3) 0.044(3) 0.000(3) 0.004(3) 0.008(3)
C5_113 0.063(3) 0.039(2) 0.052(3) -0.012(2) 0.017(3) -0.008(3)
O1_213 0.058(4) 0.042(4) 0.046(4) -0.003(4) 0.014(4) -0.002(4)
C2_213 0.064(4) 0.042(3) 0.048(3) -0.003(3) 0.008(3) 0.002(3)
C3_213 0.073(4) 0.046(3) 0.051(4) -0.002(4) 0.002(4) 0.003(4)
C4_213 0.074(4) 0.052(4) 0.052(4) 0.000(4) 0.004(4) -0.003(4)
C5_213 0.065(4) 0.050(4) 0.052(4) -0.003(4) 0.012(4) -0.003(4)
O1_14 0.040(3) 0.031(5) 0.046(3) 0.001(4) 0.017(2) -0.005(4)
C2_14 0.042(4) 0.032(4) 0.044(3) -0.007(3) 0.009(4) -0.006(4)
C3_14 0.053(4) 0.032(4) 0.045(4) -0.005(3) 0.000(3) -0.016(3)
C4_14 0.049(3) 0.031(5) 0.038(3) -0.007(4) 0.015(3) -0.007(3)
C5_14 0.048(3) 0.029(5) 0.040(3) 0.001(3) 0.014(3) 0.002(4)
O1_114 0.040(2) 0.021(3) 0.0390(18) -0.001(2) 0.0129(15) -0.003(2)
C2_114 0.046(3) 0.033(3) 0.045(3) 0.000(2) 0.007(2) -0.019(2)
C3_114 0.063(4) 0.026(3) 0.046(3) -0.004(2) -0.001(3) -0.010(2)
C4_114 0.064(3) 0.026(3) 0.042(2) -0.002(2) 0.010(2) 0.004(3)
C5_114 0.049(2) 0.030(4) 0.042(3) -0.002(3) 0.021(2) -0.001(3)
O1_15 0.036(3) 0.047(3) 0.030(2) 0.004(2) 0.010(2) 0.006(3)
C2_15 0.052(3) 0.062(3) 0.037(2) 0.004(2) -0.001(2) 0.019(3)
C3_15 0.047(3) 0.048(3) 0.038(2) 0.002(2) 0.002(2) 0.007(3)
C4_15 0.047(3) 0.048(3) 0.029(2) 0.008(2) 0.007(2) 0.000(3)
C5_15 0.045(2) 0.051(2) 0.034(2) 0.002(2) 0.0113(19) -0.001(2)
O1_115 0.038(3) 0.047(3) 0.030(3) 0.007(3) 0.010(2) 0.002(3)
C2_115 0.044(3) 0.045(3) 0.037(3) -0.004(2) 0.006(2) 0.006(2)
C3_115 0.048(4) 0.043(3) 0.034(3) 0.002(2) 0.003(3) 0.005(3)
C4_115 0.060(3) 0.046(3) 0.036(3) 0.006(2) 0.016(3) 0.001(3)
C5_115 0.045(3) 0.047(3) 0.036(3) 0.011(2) 0.016(2) -0.003(2)
O1_215 0.038(3) 0.049(4) 0.032(3) 0.008(3) 0.010(3) 0.000(4)
C2_215 0.041(4) 0.048(4) 0.030(4) 0.001(4) 0.003(3) 0.004(4)
C3_215 0.049(4) 0.048(4) 0.036(4) 0.003(3) 0.002(4) 0.009(4)
C4_215 0.046(4) 0.049(3) 0.034(3) 0.009(3) 0.008(3) 0.001(4)
C5_215 0.051(3) 0.055(3) 0.037(3) 0.009(3) 0.009(3) -0.001(3)
O1_16 0.037(3) 0.0293(19) 0.046(4) -0.001(2) -0.001(2) -0.0014(17)
C2_16 0.045(3) 0.036(2) 0.048(4) 0.001(3) -0.005(3) 0.008(2)
C3_16 0.043(3) 0.028(3) 0.037(4) 0.005(3) 0.008(3) -0.004(2)
C4_16 0.039(3) 0.029(4) 0.033(3) 0.008(3) 0.006(2) 0.004(3)
C5_16 0.035(3) 0.032(4) 0.034(3) 0.007(3) 0.005(2) -0.002(3)
O1_116 0.037(2) 0.0407(19) 0.042(3) 0.005(2) -0.001(2) 0.0013(16)
C2_116 0.045(2) 0.042(2) 0.046(3) 0.008(3) 0.004(2) 0.0066(18)
C3_116 0.045(3) 0.034(3) 0.040(4) 0.006(2) 0.015(2) 0.007(2)
C4_116 0.037(2) 0.031(4) 0.032(2) 0.003(3) 0.009(2) -0.006(2)
C5_116 0.042(3) 0.032(3) 0.033(3) 0.008(2) 0.003(2) 0.001(2)

loop_
_atom_type_symbol
_atom_type_description
_atom_type_scat_dispersion_real
_atom_type_scat_dispersion_imag
_atom_type_scat_source
C C 0.0181 0.0091 'International Tables Vol C Tables 4.2.6.8 and 6.1.1.4'
H H 0.0000 0.0000 'International Tables Vol C Tables 4.2.6.8 and 6.1.1.4'
Li Li 0.0008 0.0003 'International Tables Vol C Tables 4.2.6.8 and 6.1.1.4'
B B 0.0090 0.0039 'International Tables Vol C Tables 4.2.6.8 and 6.1.1.4'
O O 0.0492 0.0322 'International Tables Vol C Tables 4.2.6.8 and 6.1.1.4'
Cr Cr -0.1635 2.4439 'International Tables Vol C Tables 4.2.6.8 and 6.1.1.4'

loop_
_exptl_crystal_face_index_h
_exptl_crystal_face_index_k
_exptl_crystal_face_index_l
_exptl_crystal_face_perp_dist
1 0 1 0.1270
0 0 -1 0.1641
0 0 1 0.1222
1 -1 1 0.1252
1 -1 0 0.1160
1 0 -1 0.1555
-1 0 1 0.1071
-1 -1 1 0.0988
1 1 -1 0.1173
0 -1 0 0.1063
0 1 0 0.1206
1 -1 -1 0.1088
-1 -1 0 0.0967
1 1 0 0.1149
-1 1 1 0.1106
0 1 1 0.1091
-1 -1 -1 0.0983
-1 0 0 0.0351
1 0 0 0.1247

loop_
_geom_angle_atom_site_label_1
_geom_angle_atom_site_label_2
_geom_angle_atom_site_label_3
_geom_angle
_geom_angle_site_symmetry_1
_geom_angle_site_symmetry_3
_geom_angle_publ_flag
O1_71 Li1_1 O1_61 111.6(9) . . ?
O1_71 Li1_1 O1_51 112.9(10) . . ?
O1_61 Li1_1 O1_51 105.8(8) . . ?
O1_71 Li1_1 O1_1 115.3(9) . . ?
O1_61 Li1_1 O1_1 105.2(8) . . ?
O1_51 Li1_1 O1_1 105.2(4) . . ?
O1_1 Li1_1 O1_7 119.1(5) . . ?
O1_1 Li1_1 O1_5 107.4(5) . . ?
O1_7 Li1_1 O1_5 104.5(8) . . ?
O1_1 Li1_1 O1_6 106.8(7) . . ?
O1_7 Li1_1 O1_6 108.7(7) . . ?
O1_5 Li1_1 O1_6 110.3(10) . . ?
O1_10 Li2_1 O1_9 115.0(7) . . ?
O1_10 Li2_1 O1_8 120.5(8) . . ?
O1_9 Li2_1 O1_8 103.6(6) . . ?
O1_10 Li2_1 O6_1 108.7(6) . . ?
O1_9 Li2_1 O6_1 111.3(6) . . ?
O1_8 Li2_1 O6_1 96.2(3) . . ?
O6_1 Li2_1 O1_91 108.1(5) . . ?
O6_1 Li2_1 O1_81 110.1(2) . . ?
O1_91 Li2_1 O1_81 110.3(5) . . ?
O6_1 Li2_1 O1_110 109.2(2) . . ?
O1_91 Li2_1 O1_110 108.7(4) . . ?
O1_81 Li2_1 O1_110 110.3(3) . . ?
C1_1 Cr1_1 C3_1 87.51(8) . . ?
C1_1 Cr1_1 C2_1 91.42(8) . . ?
C3_1 Cr1_1 C2_1 87.80(8) . . ?
C1_1 Cr1_1 C16_3 111.86(7) . . ?
C3_1 Cr1_1 C16_3 93.15(7) . . ?
C2_1 Cr1_1 C16_3 156.72(7) . . ?
C1_1 Cr1_1 C11_3 148.93(7) . . ?
C3_1 Cr1_1 C11_3 90.54(7) . . ?
C2_1 Cr1_1 C11_3 119.50(7) . . ?
C16_3 Cr1_1 C11_3 37.28(5) . . ?
C1_1 Cr1_1 C5_3 91.30(7) . . ?
C3_1 Cr1_1 C5_3 160.00(7) . . ?
C2_1 Cr1_1 C5_3 112.19(7) . . ?
C16_3 Cr1_1 C5_3 68.80(6) . . ?
C11_3 Cr1_1 C5_3 80.25(6) . . ?
C1_1 Cr1_1 C10_3 119.34(7) . . ?
C3_1 Cr1_1 C10_3 152.94(7) . . ?
C2_1 Cr1_1 C10_3 88.25(7) . . ?
C16_3 Cr1_1 C10_3 80.37(6) . . ?
C11_3 Cr1_1 C10_3 68.39(6) . . ?
C5_3 Cr1_1 C10_3 35.84(5) . . ?
C1_1 Cr1_1 B1_3 85.63(7) . . ?
C3_1 Cr1_1 B1_3 121.52(7) . . ?
C2_1 Cr1_1 B1_3 150.28(7) . . ?
C16_3 Cr1_1 B1_3 38.99(6) . . ?
C11_3 Cr1_1 B1_3 69.12(6) . . ?
C5_3 Cr1_1 B1_3 38.54(6) . . ?
C10_3 Cr1_1 B1_3 67.90(6) . . ?
C1_1 Cr1_1 B2_3 157.54(7) . . ?
C3_1 Cr1_1 B2_3 114.95(7) . . ?
C2_1 Cr1_1 B2_3 89.84(7) . . ?
C16_3 Cr1_1 B2_3 68.68(6) . . ?
C11_3 Cr1_1 B2_3 38.41(6) . . ?
C5_3 Cr1_1 B2_3 67.56(6) . . ?
C10_3 Cr1_1 B2_3 38.28(6) . . ?
B1_3 Cr1_1 B2_3 82.24(6) . . ?
C6_1 Cr2_1 C4_1 86.78(8) . . ?
C6_1 Cr2_1 C5_1 87.24(9) . . ?
C4_1 Cr2_1 C5_1 90.63(9) . . ?
C6_1 Cr2_1 C16_3 94.56(7) . . ?
C4_1 Cr2_1 C16_3 113.92(7) . . ?
C5_1 Cr2_1 C16_3 155.44(8) . . ?
C6_1 Cr2_1 C11_3 92.10(7) . . ?
C4_1 Cr2_1 C11_3 151.04(7) . . ?
C5_1 Cr2_1 C11_3 118.25(8) . . ?
C16_3 Cr2_1 C11_3 37.28(5) . . ?
C6_1 Cr2_1 B1_3 121.98(8) . . ?
C4_1 Cr2_1 B1_3 86.86(8) . . ?
C5_1 Cr2_1 B1_3 150.42(8) . . ?
C16_3 Cr2_1 B1_3 38.91(6) . . ?
C11_3 Cr2_1 B1_3 69.27(6) . . ?
C6_1 Cr2_1 B2_3 116.32(8) . . ?
C4_1 Cr2_1 B2_3 156.77(7) . . ?
C5_1 Cr2_1 B2_3 88.24(8) . . ?
C16_3 Cr2_1 B2_3 68.99(6) . . ?
C11_3 Cr2_1 B2_3 38.76(6) . . ?
B1_3 Cr2_1 B2_3 82.80(6) . . ?
C6_1 Cr2_1 C5_3 160.34(8) . . ?
C4_1 Cr2_1 C5_3 91.45(7) . . ?
C5_1 Cr2_1 C5_3 112.37(7) . . ?
C16_3 Cr2_1 C5_3 68.30(6) . . ?
C11_3 Cr2_1 C5_3 80.06(6) . . ?
B1_3 Cr2_1 C5_3 38.37(6) . . ?
B2_3 Cr2_1 C5_3 67.70(6) . . ?
C6_1 Cr2_1 C10_3 154.39(8) . . ?
C4_1 Cr2_1 C10_3 118.46(7) . . ?
C5_1 Cr2_1 C10_3 88.17(7) . . ?
C16_3 Cr2_1 C10_3 79.66(6) . . ?
C11_3 Cr2_1 C10_3 68.14(6) . . ?
B1_3 Cr2_1 C10_3 67.50(6) . . ?
B2_3 Cr2_1 C10_3 38.32(6) . . ?
C5_3 Cr2_1 C10_3 35.50(5) . . ?
C1_1 O1_1 Li1_1 144.77(16) . . ?
O1_1 C1_1 Cr1_1 178.00(15) . . ?
O2_1 C2_1 Cr1_1 179.00(19) . . ?
O3_1 C3_1 Cr1_1 178.17(17) . . ?
O4_1 C4_1 Cr2_1 177.99(17) . . ?
O5_1 C5_1 Cr2_1 178.89(19) . . ?
C6_1 O6_1 Li2_1 156.2(2) . . ?
O6_1 C6_1 Cr2_1 177.73(18) . . ?
O1_112 Li1_2 O1_113 108.7(6) . . ?
O1_112 Li1_2 O2_2 105.1(5) . . ?
O1_11 Li1_2 O2_2 124.3(5) . . ?
O1_113 Li1_2 O2_2 107.5(3) . . ?
O1_11 Li1_2 O1_12 103.0(5) . . ?
O2_2 Li1_2 O1_12 102.2(2) . . ?
O1_11 Li1_2 O1_13 118.0(4) . . ?
O2_2 Li1_2 O1_13 103.7(2) . . ?
O1_12 Li1_2 O1_13 102.3(3) . . ?
O2_2 Li1_2 O1_213 107.2(8) . . ?
O1_112 Li1_2 O1_111 102.5(10) . . ?
O1_113 Li1_2 O1_111 103.5(7) . . ?
O2_2 Li1_2 O1_111 128.5(8) . . ?
O1_14 Li2_2 O6_2 109.2(7) . . ?
O1_115 Li2_2 O6_2 109.2(4) . . ?
O1_215 Li2_2 O6_2 101.1(5) . . ?
O1_14 Li2_2 O1_16 107.1(9) . . ?
O6_2 Li2_2 O1_16 109.9(4) . . ?
O1_14 Li2_2 O1_15 112.4(10) . . ?
O6_2 Li2_2 O1_15 105.8(3) . . ?
O1_16 Li2_2 O1_15 112.4(6) . . ?
O1_115 Li2_2 O1_116 98.0(7) . . ?
O6_2 Li2_2 O1_116 120.8(4) . . ?
O1_115 Li2_2 O1_114 114.3(9) . . ?
O6_2 Li2_2 O1_114 106.2(4) . . ?
O1_116 Li2_2 O1_114 108.6(5) . . ?
C2_2 Cr1_2 C3_2 87.92(9) . . ?
C2_2 Cr1_2 C1_2 88.18(8) . . ?
C3_2 Cr1_2 C1_2 89.71(8) . . ?
C2_2 Cr1_2 C10_4 91.44(7) . . ?
C3_2 Cr1_2 C10_4 114.11(7) . . ?
C1_2 Cr1_2 C10_4 156.16(7) . . ?
C2_2 Cr1_2 C5_4 88.64(7) . . ?
C3_2 Cr1_2 C5_4 151.28(7) . . ?
C1_2 Cr1_2 C5_4 118.68(7) . . ?
C10_4 Cr1_2 C5_4 37.50(6) . . ?
C2_2 Cr1_2 B1_4 113.93(8) . . ?
C3_2 Cr1_2 B1_4 158.09(8) . . ?
C1_2 Cr1_2 B1_4 89.33(7) . . ?
C10_4 Cr1_2 B1_4 69.08(6) . . ?
C5_4 Cr1_2 B1_4 38.80(6) . . ?
C2_2 Cr1_2 B2_4 120.13(7) . . ?
C3_2 Cr1_2 B2_4 88.15(8) . . ?
C1_2 Cr1_2 B2_4 151.48(8) . . ?
C10_4 Cr1_2 B2_4 38.73(6) . . ?
C5_4 Cr1_2 B2_4 69.16(6) . . ?
B1_4 Cr1_2 B2_4 82.35(7) . . ?
C2_2 Cr1_2 C16_4 151.93(7) . . ?
C3_2 Cr1_2 C16_4 120.06(8) . . ?
C1_2 Cr1_2 C16_4 89.68(7) . . ?
C10_4 Cr1_2 C16_4 79.56(6) . . ?
C5_4 Cr1_2 C16_4 68.03(6) . . ?
B1_4 Cr1_2 C16_4 38.04(6) . . ?
B2_4 Cr1_2 C16_4 67.13(6) . . ?
C2_2 Cr1_2 C11_4 158.00(7) . . ?
C3_2 Cr1_2 C11_4 93.42(8) . . ?
C1_2 Cr1_2 C11_4 113.77(7) . . ?
C10_4 Cr1_2 C11_4 67.97(6) . . ?
C5_4 Cr1_2 C11_4 79.68(6) . . ?
B1_4 Cr1_2 C11_4 67.09(6) . . ?
B2_4 Cr1_2 C11_4 38.11(6) . . ?
C16_4 Cr1_2 C11_4 35.21(5) . . ?
C6_2 Cr2_2 C4_22 83.2(2) . . ?
C6_2 Cr2_2 C5_2 86.66(9) . . ?
C4_22 Cr2_2 C5_2 89.9(4) . . ?
C6_2 Cr2_2 C4_21 98.1(2) . . ?
C5_2 Cr2_2 C4_21 86.2(4) . . ?
C6_2 Cr2_2 C10_4 117.14(9) . . ?
C4_22 Cr2_2 C10_4 159.7(2) . . ?
C5_2 Cr2_2 C10_4 91.78(7) . . ?
C4_21 Cr2_2 C10_4 144.59(19) . . ?
C6_2 Cr2_2 C5_4 154.58(9) . . ?
C4_22 Cr2_2 C5_4 122.2(2) . . ?
C5_2 Cr2_2 C5_4 92.01(8) . . ?
C4_21 Cr2_2 C5_4 107.2(2) . . ?
C10_4 Cr2_2 C5_4 37.48(5) . . ?
C6_2 Cr2_2 C11_4 90.72(8) . . ?
C4_22 Cr2_2 C11_4 113.1(4) . . ?
C5_2 Cr2_2 C11_4 156.34(7) . . ?
C4_21 Cr2_2 C11_4 117.4(4) . . ?
C10_4 Cr2_2 C11_4 68.58(6) . . ?
C5_4 Cr2_2 C11_4 80.42(6) . . ?
C6_2 Cr2_2 C16_4 116.17(8) . . ?
C4_22 Cr2_2 C16_4 90.5(4) . . ?
C5_2 Cr2_2 C16_4 157.04(8) . . ?
C4_21 Cr2_2 C16_4 88.1(3) . . ?
C10_4 Cr2_2 C16_4 80.19(6) . . ?
C5_4 Cr2_2 C16_4 68.55(6) . . ?
C11_4 Cr2_2 C16_4 35.72(6) . . ?
C6_2 Cr2_2 B2_4 89.15(9) . . ?
C4_22 Cr2_2 B2_4 150.6(4) . . ?
C5_2 Cr2_2 B2_4 117.98(8) . . ?
C4_21 Cr2_2 B2_4 155.2(4) . . ?
C10_4 Cr2_2 B2_4 38.71(6) . . ?
C5_4 Cr2_2 B2_4 69.11(6) . . ?
C11_4 Cr2_2 B2_4 38.40(6) . . ?
C16_4 Cr2_2 B2_4 67.60(6) . . ?
C6_2 Cr2_2 B1_4 154.28(8) . . ?
C4_22 Cr2_2 B1_4 92.5(3) . . ?
C5_2 Cr2_2 B1_4 118.77(8) . . ?
C4_21 Cr2_2 B1_4 81.1(3) . . ?
C10_4 Cr2_2 B1_4 69.02(6) . . ?
C5_4 Cr2_2 B1_4 38.77(6) . . ?
C11_4 Cr2_2 B1_4 67.64(6) . . ?
C16_4 Cr2_2 B1_4 38.28(6) . . ?
B2_4 Cr2_2 B1_4 82.27(7) . . ?
O1_2 C1_2 Cr1_2 178.16(17) . . ?
C2_2 O2_2 Li1_2 146.92(17) . . ?
O2_2 C2_2 Cr1_2 178.83(17) . . ?
O3_2 C3_2 Cr1_2 177.01(19) . . ?
O4_21 C4_21 Cr2_2 177.0(10) . . ?
O4_22 C4_22 Cr2_2 177.8(7) . . ?
O5_2 C5_2 Cr2_2 178.59(19) . . ?
C6_2 O6_2 Li2_2 147.27(19) . . ?
O6_2 C6_2 Cr2_2 179.0(2) . . ?
C16_3 B1_3 C5_3 114.82(14) . . ?
C16_3 B1_3 C3_3 123.61(15) . . ?
C5_3 B1_3 C3_3 121.56(15) . . ?
C16_3 B1_3 Cr1_1 67.69(9) . . ?
C5_3 B1_3 Cr1_1 70.35(9) . . ?
C3_3 B1_3 Cr1_1 130.94(12) . . ?
C16_3 B1_3 Cr2_1 68.06(9) . . ?
C5_3 B1_3 Cr2_1 71.07(9) . . ?
C3_3 B1_3 Cr2_1 131.17(12) . . ?
Cr1_1 B1_3 Cr2_1 97.87(7) . . ?
C11_3 B2_3 C10_3 114.99(14) . . ?
C11_3 B2_3 C4_3 124.52(15) . . ?
C10_3 B2_3 C4_3 120.49(14) . . ?
C11_3 B2_3 Cr2_1 68.07(9) . . ?
C10_3 B2_3 Cr2_1 71.30(9) . . ?
C4_3 B2_3 Cr2_1 130.80(12) . . ?
C11_3 B2_3 Cr1_1 67.64(9) . . ?
C10_3 B2_3 Cr1_1 69.54(9) . . ?
C4_3 B2_3 Cr1_1 132.28(12) . . ?
Cr2_1 B2_3 Cr1_1 96.92(7) . . ?
B1_3 C3_3 H3A_3 109.5 . . ?
B1_3 C3_3 H3B_3 109.5 . . ?
H3A_3 C3_3 H3B_3 109.5 . . ?
B1_3 C3_3 H3C_3 109.5 . . ?
H3A_3 C3_3 H3C_3 109.5 . . ?
H3B_3 C3_3 H3C_3 109.5 . . ?
B2_3 C4_3 H4A_3 109.5 . . ?
B2_3 C4_3 H4B_3 109.5 . . ?
H4A_3 C4_3 H4B_3 109.5 . . ?
B2_3 C4_3 H4C_3 109.5 . . ?
H4A_3 C4_3 H4C_3 109.5 . . ?
H4B_3 C4_3 H4C_3 109.5 . . ?
C10_3 C5_3 C6_3 116.91(14) . . ?
C10_3 C5_3 B1_3 122.58(14) . . ?
C6_3 C5_3 B1_3 120.51(14) . . ?
C10_3 C5_3 Cr1_1 72.24(9) . . ?
C6_3 C5_3 Cr1_1 130.30(11) . . ?
B1_3 C5_3 Cr1_1 71.11(9) . . ?
C10_3 C5_3 Cr2_1 72.59(9) . . ?
C6_3 C5_3 Cr2_1 131.73(11) . . ?
B1_3 C5_3 Cr2_1 70.57(9) . . ?
Cr1_1 C5_3 Cr2_1 97.97(6) . . ?
C7_3 C6_3 C5_3 124.04(15) . . ?
C7_3 C6_3 H6_3 118.0 . . ?
C5_3 C6_3 H6_3 118.0 . . ?
C6_3 C7_3 C8_3 118.77(15) . . ?
C6_3 C7_3 C17_3 120.88(15) . . ?
C8_3 C7_3 C17_3 120.34(15) . . ?
C9_3 C8_3 C7_3 119.34(15) . . ?
C9_3 C8_3 C18_3 120.78(16) . . ?
C7_3 C8_3 C18_3 119.88(15) . . ?
C8_3 C9_3 C10_3 123.68(15) . . ?
C8_3 C9_3 H9_3 118.2 . . ?
C10_3 C9_3 H9_3 118.2 . . ?
C9_3 C10_3 C5_3 117.26(14) . . ?
C9_3 C10_3 B2_3 120.02(14) . . ?
C5_3 C10_3 B2_3 122.72(14) . . ?
C9_3 C10_3 Cr1_1 130.31(11) . . ?
C5_3 C10_3 Cr1_1 71.93(9) . . ?
B2_3 C10_3 Cr1_1 72.18(9) . . ?
C9_3 C10_3 Cr2_1 132.08(11) . . ?
C5_3 C10_3 Cr2_1 71.91(9) . . ?
B2_3 C10_3 Cr2_1 70.38(9) . . ?
Cr1_1 C10_3 Cr2_1 97.60(6) . . ?
C12_3 C11_3 C16_3 116.44(14) . . ?
C12_3 C11_3 B2_3 121.30(14) . . ?
C16_3 C11_3 B2_3 122.25(14) . . ?
C12_3 C11_3 Cr2_1 130.20(12) . . ?
C16_3 C11_3 Cr2_1 71.31(9) . . ?
B2_3 C11_3 Cr2_1 73.18(9) . . ?
C12_3 C11_3 Cr1_1 127.86(12) . . ?
C16_3 C11_3 Cr1_1 70.55(9) . . ?
B2_3 C11_3 Cr1_1 73.94(9) . . ?
Cr2_1 C11_3 Cr1_1 101.63(6) . . ?
C13_3 C12_3 C11_3 124.00(15) . . ?
C13_3 C12_3 H12_3 118.0 . . ?
C11_3 C12_3 H12_3 118.0 . . ?
C12_3 C13_3 C14_3 119.41(16) . . ?
C12_3 C13_3 C20_3 121.55(16) . . ?
C14_3 C13_3 C20_3 119.01(15) . . ?
C15_3 C14_3 C13_3 119.01(15) . . ?
C15_3 C14_3 C19_3 121.09(16) . . ?
C13_3 C14_3 C19_3 119.89(15) . . ?
C14_3 C15_3 C16_3 123.97(15) . . ?
C14_3 C15_3 H15_3 118.0 . . ?
C16_3 C15_3 H15_3 118.0 . . ?
C15_3 C16_3 C11_3 117.12(14) . . ?
C15_3 C16_3 B1_3 120.26(14) . . ?
C11_3 C16_3 B1_3 122.61(14) . . ?
C15_3 C16_3 Cr1_1 127.11(11) . . ?
C11_3 C16_3 Cr1_1 72.18(9) . . ?
B1_3 C16_3 Cr1_1 73.32(9) . . ?
C15_3 C16_3 Cr2_1 130.44(11) . . ?
C11_3 C16_3 Cr2_1 71.41(9) . . ?
B1_3 C16_3 Cr2_1 73.04(9) . . ?
Cr1_1 C16_3 Cr2_1 102.35(6) . . ?
C7_3 C17_3 H17A_3 109.5 . . ?
C7_3 C17_3 H17B_3 109.5 . . ?
H17A_3 C17_3 H17B_3 109.5 . . ?
C7_3 C17_3 H17C_3 109.5 . . ?
H17A_3 C17_3 H17C_3 109.5 . . ?
H17B_3 C17_3 H17C_3 109.5 . . ?
C8_3 C18_3 H18A_3 109.5 . . ?
C8_3 C18_3 H18B_3 109.5 . . ?
H18A_3 C18_3 H18B_3 109.5 . . ?
C8_3 C18_3 H18C_3 109.5 . . ?
H18A_3 C18_3 H18C_3 109.5 . . ?
H18B_3 C18_3 H18C_3 109.5 . . ?
C14_3 C19_3 H19A_3 109.5 . . ?
C14_3 C19_3 H19B_3 109.5 . . ?
H19A_3 C19_3 H19B_3 109.5 . . ?
C14_3 C19_3 H19C_3 109.5 . . ?
H19A_3 C19_3 H19C_3 109.5 . . ?
H19B_3 C19_3 H19C_3 109.5 . . ?
C13_3 C20_3 H20A_3 109.5 . . ?
C13_3 C20_3 H20B_3 109.5 . . ?
H20A_3 C20_3 H20B_3 109.5 . . ?
C13_3 C20_3 H20C_3 109.5 . . ?
H20A_3 C20_3 H20C_3 109.5 . . ?
H20B_3 C20_3 H20C_3 109.5 . . ?
C5_4 B1_4 C16_4 115.15(14) . . ?
C5_4 B1_4 C3_4 124.00(15) . . ?
C16_4 B1_4 C3_4 120.84(15) . . ?
C5_4 B1_4 Cr1_2 67.64(9) . . ?
C16_4 B1_4 Cr1_2 71.65(9) . . ?
C3_4 B1_4 Cr1_2 131.31(13) . . ?
C5_4 B1_4 Cr2_2 67.62(9) . . ?
C16_4 B1_4 Cr2_2 70.38(9) . . ?
C3_4 B1_4 Cr2_2 131.13(13) . . ?
Cr1_2 B1_4 Cr2_2 97.54(7) . . ?
C10_4 B2_4 C11_4 115.02(14) . . ?
C10_4 B2_4 C4_4 124.03(15) . . ?
C11_4 B2_4 C4_4 120.94(16) . . ?
C10_4 B2_4 Cr1_2 67.53(9) . . ?
C11_4 B2_4 Cr1_2 71.78(9) . . ?
C4_4 B2_4 Cr1_2 131.55(13) . . ?
C10_4 B2_4 Cr2_2 67.53(9) . . ?
C11_4 B2_4 Cr2_2 70.32(10) . . ?
C4_4 B2_4 Cr2_2 130.86(13) . . ?
Cr1_2 B2_4 Cr2_2 97.55(7) . . ?
B1_4 C3_4 H3A_4 109.5 . . ?
B1_4 C3_4 H3B_4 109.5 . . ?
H3A_4 C3_4 H3B_4 109.5 . . ?
B1_4 C3_4 H3C_4 109.5 . . ?
H3A_4 C3_4 H3C_4 109.5 . . ?
H3B_4 C3_4 H3C_4 109.5 . . ?
B2_4 C4_4 H4A_4 109.5 . . ?
B2_4 C4_4 H4B_4 109.5 . . ?
H4A_4 C4_4 H4B_4 109.5 . . ?
B2_4 C4_4 H4C_4 109.5 . . ?
H4A_4 C4_4 H4C_4 109.5 . . ?
H4B_4 C4_4 H4C_4 109.5 . . ?
C6_4 C5_4 C10_4 116.66(14) . . ?
C6_4 C5_4 B1_4 121.34(14) . . ?
C10_4 C5_4 B1_4 122.00(15) . . ?
C6_4 C5_4 Cr1_2 128.23(12) . . ?
C10_4 C5_4 Cr1_2 71.11(9) . . ?
B1_4 C5_4 Cr1_2 73.56(10) . . ?
C6_4 C5_4 Cr2_2 128.95(12) . . ?
C10_4 C5_4 Cr2_2 71.11(9) . . ?
B1_4 C5_4 Cr2_2 73.62(10) . . ?
Cr1_2 C5_4 Cr2_2 102.54(7) . . ?
C7_4 C6_4 C5_4 124.12(15) . . ?
C7_4 C6_4 H6_4 117.9 . . ?
C5_4 C6_4 H6_4 117.9 . . ?
C6_4 C7_4 C8_4 119.12(15) . . ?
C6_4 C7_4 C17_4 121.55(16) . . ?
C8_4 C7_4 C17_4 119.31(15) . . ?
C9_4 C8_4 C7_4 119.26(15) . . ?
C9_4 C8_4 C18_4 120.89(15) . . ?
C7_4 C8_4 C18_4 119.85(15) . . ?
C8_4 C9_4 C10_4 124.04(15) . . ?
C8_4 C9_4 H9_4 118.0 . . ?
C10_4 C9_4 H9_4 118.0 . . ?
C9_4 C10_4 C5_4 116.78(14) . . ?
C9_4 C10_4 B2_4 120.60(14) . . ?
C5_4 C10_4 B2_4 122.60(14) . . ?
C9_4 C10_4 Cr1_2 127.47(12) . . ?
C5_4 C10_4 Cr1_2 71.39(9) . . ?
B2_4 C10_4 Cr1_2 73.73(10) . . ?
C9_4 C10_4 Cr2_2 129.53(12) . . ?
C5_4 C10_4 Cr2_2 71.40(9) . . ?
B2_4 C10_4 Cr2_2 73.76(10) . . ?
Cr1_2 C10_4 Cr2_2 102.78(6) . . ?
C12_4 C11_4 C16_4 117.33(15) . . ?
C12_4 C11_4 B2_4 120.25(15) . . ?
C16_4 C11_4 B2_4 122.41(15) . . ?
C12_4 C11_4 Cr2_2 129.25(12) . . ?
C16_4 C11_4 Cr2_2 72.17(10) . . ?
B2_4 C11_4 Cr2_2 71.27(10) . . ?
C12_4 C11_4 Cr1_2 133.48(12) . . ?
C16_4 C11_4 Cr1_2 72.22(9) . . ?
B2_4 C11_4 Cr1_2 70.11(9) . . ?
Cr2_2 C11_4 Cr1_2 97.27(6) . . ?
C13_4 C12_4 C11_4 123.92(16) . . ?
C13_4 C12_4 H12_4 118.0 . . ?
C11_4 C12_4 H12_4 118.0 . . ?
C12_4 C13_4 C14_4 118.74(16) . . ?
C12_4 C13_4 C20_4 121.15(16) . . ?
C14_4 C13_4 C20_4 120.10(15) . . ?
C15_4 C14_4 C13_4 119.39(15) . . ?
C15_4 C14_4 C19_4 120.94(16) . . ?
C13_4 C14_4 C19_4 119.66(16) . . ?
C14_4 C15_4 C16_4 123.70(16) . . ?
C14_4 C15_4 H15_4 118.1 . . ?
C16_4 C15_4 H15_4 118.1 . . ?
C11_4 C16_4 C15_4 116.88(15) . . ?
C11_4 C16_4 B1_4 122.80(14) . . ?
C15_4 C16_4 B1_4 120.31(14) . . ?
C11_4 C16_4 Cr2_2 72.11(9) . . ?
C15_4 C16_4 Cr2_2 130.52(12) . . ?
B1_4 C16_4 Cr2_2 71.33(9) . . ?
C11_4 C16_4 Cr1_2 72.58(9) . . ?
C15_4 C16_4 Cr1_2 132.10(12) . . ?
B1_4 C16_4 Cr1_2 70.30(9) . . ?
Cr2_2 C16_4 Cr1_2 97.38(6) . . ?
C7_4 C17_4 H17A_4 109.5 . . ?
C7_4 C17_4 H17B_4 109.5 . . ?
H17A_4 C17_4 H17B_4 109.5 . . ?
C7_4 C17_4 H17C_4 109.5 . . ?
H17A_4 C17_4 H17C_4 109.5 . . ?
H17B_4 C17_4 H17C_4 109.5 . . ?
C8_4 C18_4 H18A_4 109.5 . . ?
C8_4 C18_4 H18B_4 109.5 . . ?
H18A_4 C18_4 H18B_4 109.5 . . ?
C8_4 C18_4 H18C_4 109.5 . . ?
H18A_4 C18_4 H18C_4 109.5 . . ?
H18B_4 C18_4 H18C_4 109.5 . . ?
C14_4 C19_4 H19A_4 109.5 . . ?
C14_4 C19_4 H19B_4 109.5 . . ?
H19A_4 C19_4 H19B_4 109.5 . . ?
C14_4 C19_4 H19C_4 109.5 . . ?
H19A_4 C19_4 H19C_4 109.5 . . ?
H19B_4 C19_4 H19C_4 109.5 . . ?
C13_4 C20_4 H20A_4 109.5 . . ?
C13_4 C20_4 H20B_4 109.5 . . ?
H20A_4 C20_4 H20B_4 109.5 . . ?
C13_4 C20_4 H20C_4 109.5 . . ?
H20A_4 C20_4 H20C_4 109.5 . . ?
H20B_4 C20_4 H20C_4 109.5 . . ?
C5_5 O1_5 C2_5 110.5(10) . . ?
C5_5 O1_5 Li1_1 131.2(11) . . ?
C2_5 O1_5 Li1_1 115.0(11) . . ?
O1_5 C2_5 C3_5 105.9(9) . . ?
O1_5 C2_5 H2A_5 110.5 . . ?
C3_5 C2_5 H2A_5 110.5 . . ?
O1_5 C2_5 H2B_5 110.5 . . ?
C3_5 C2_5 H2B_5 110.5 . . ?
H2A_5 C2_5 H2B_5 108.7 . . ?
C2_5 C3_5 C4_5 106.3(9) . . ?
C2_5 C3_5 H3A_5 110.5 . . ?
C4_5 C3_5 H3A_5 110.5 . . ?
C2_5 C3_5 H3B_5 110.5 . . ?
C4_5 C3_5 H3B_5 110.5 . . ?
H3A_5 C3_5 H3B_5 108.7 . . ?
C5_5 C4_5 C3_5 104.2(8) . . ?
C5_5 C4_5 H4A_5 110.9 . . ?
C3_5 C4_5 H4A_5 110.9 . . ?
C5_5 C4_5 H4B_5 110.9 . . ?
C3_5 C4_5 H4B_5 110.9 . . ?
H4A_5 C4_5 H4B_5 108.9 . . ?
O1_5 C5_5 C4_5 108.0(9) . . ?
O1_5 C5_5 H5A_5 110.1 . . ?
C4_5 C5_5 H5A_5 110.1 . . ?
O1_5 C5_5 H5B_5 110.1 . . ?
C4_5 C5_5 H5B_5 110.1 . . ?
H5A_5 C5_5 H5B_5 108.4 . . ?
C5_51 O1_51 C2_51 106.8(7) . . ?
C5_51 O1_51 Li1_1 126.5(7) . . ?
C2_51 O1_51 Li1_1 123.2(6) . . ?
O1_51 C2_51 C3_51 108.1(6) . . ?
O1_51 C2_51 H2A_51 110.1 . . ?
C3_51 C2_51 H2A_51 110.1 . . ?
O1_51 C2_51 H2B_51 110.1 . . ?
C3_51 C2_51 H2B_51 110.1 . . ?
H2A_51 C2_51 H2B_51 108.4 . . ?
C2_51 C3_51 C4_51 104.2(5) . . ?
C2_51 C3_51 H3A_51 110.9 . . ?
C4_51 C3_51 H3A_51 110.9 . . ?
C2_51 C3_51 H3B_51 110.9 . . ?
C4_51 C3_51 H3B_51 110.9 . . ?
H3A_51 C3_51 H3B_51 108.9 . . ?
C3_51 C4_51 C5_51 104.8(5) . . ?
C3_51 C4_51 H4A_51 110.8 . . ?
C5_51 C4_51 H4A_51 110.8 . . ?
C3_51 C4_51 H4B_51 110.8 . . ?
C5_51 C4_51 H4B_51 110.8 . . ?
H4A_51 C4_51 H4B_51 108.9 . . ?
O1_51 C5_51 C4_51 103.5(6) . . ?
O1_51 C5_51 H5A_51 111.1 . . ?
C4_51 C5_51 H5A_51 111.1 . . ?
O1_51 C5_51 H5B_51 111.1 . . ?
C4_51 C5_51 H5B_51 111.1 . . ?
H5A_51 C5_51 H5B_51 109.0 . . ?
C2_6 O1_6 C5_6 106.1(8) . . ?
C2_6 O1_6 Li1_1 125.2(11) . . ?
C5_6 O1_6 Li1_1 113.8(10) . . ?
O1_6 C2_6 C3_6 104.4(8) . . ?
O1_6 C2_6 H2A_6 110.9 . . ?
C3_6 C2_6 H2A_6 110.9 . . ?
O1_6 C2_6 H2B_6 110.9 . . ?
C3_6 C2_6 H2B_6 110.9 . . ?
H2A_6 C2_6 H2B_6 108.9 . . ?
C4_6 C3_6 C2_6 103.8(5) . . ?
C4_6 C3_6 H3A_6 111.0 . . ?
C2_6 C3_6 H3A_6 111.0 . . ?
C4_6 C3_6 H3B_6 111.0 . . ?
C2_6 C3_6 H3B_6 111.0 . . ?
H3A_6 C3_6 H3B_6 109.0 . . ?
C3_6 C4_6 C5_6 106.2(6) . . ?
C3_6 C4_6 H4A_6 110.5 . . ?
C5_6 C4_6 H4A_6 110.5 . . ?
C3_6 C4_6 H4B_6 110.5 . . ?
C5_6 C4_6 H4B_6 110.5 . . ?
H4A_6 C4_6 H4B_6 108.7 . . ?
O1_6 C5_6 C4_6 106.2(7) . . ?
O1_6 C5_6 H5A_6 110.5 . . ?
C4_6 C5_6 H5A_6 110.5 . . ?
O1_6 C5_6 H5B_6 110.5 . . ?
C4_6 C5_6 H5B_6 110.5 . . ?
H5A_6 C5_6 H5B_6 108.7 . . ?
C2_61 O1_61 C5_61 108.8(8) . . ?
C2_61 O1_61 Li1_1 124.9(13) . . ?
C5_61 O1_61 Li1_1 113.5(10) . . ?
O1_61 C2_61 C3_61 107.3(7) . . ?
O1_61 C2_61 H2A_61 110.3 . . ?
C3_61 C2_61 H2A_61 110.3 . . ?
O1_61 C2_61 H2B_61 110.3 . . ?
C3_61 C2_61 H2B_61 110.3 . . ?
H2A_61 C2_61 H2B_61 108.5 . . ?
C2_61 C3_61 C4_61 103.9(6) . . ?
C2_61 C3_61 H3A_61 111.0 . . ?
C4_61 C3_61 H3A_61 111.0 . . ?
C2_61 C3_61 H3B_61 111.0 . . ?
C4_61 C3_61 H3B_61 111.0 . . ?
H3A_61 C3_61 H3B_61 109.0 . . ?
C5_61 C4_61 C3_61 101.6(5) . . ?
C5_61 C4_61 H4A_61 111.5 . . ?
C3_61 C4_61 H4A_61 111.5 . . ?
C5_61 C4_61 H4B_61 111.5 . . ?
C3_61 C4_61 H4B_61 111.5 . . ?
H4A_61 C4_61 H4B_61 109.3 . . ?
O1_61 C5_61 C4_61 104.3(7) . . ?
O1_61 C5_61 H5A_61 110.9 . . ?
C4_61 C5_61 H5A_61 110.9 . . ?
O1_61 C5_61 H5B_61 110.9 . . ?
C4_61 C5_61 H5B_61 110.9 . . ?
H5A_61 C5_61 H5B_61 108.9 . . ?
C5_7 O1_7 C2_7 110.2(6) . . ?
C5_7 O1_7 Li1_1 124.9(8) . . ?
C2_7 O1_7 Li1_1 124.7(8) . . ?
O1_7 C2_7 C3_7 103.9(7) . . ?
O1_7 C2_7 H2A_7 111.0 . . ?
C3_7 C2_7 H2A_7 111.0 . . ?
O1_7 C2_7 H2B_7 111.0 . . ?
C3_7 C2_7 H2B_7 111.0 . . ?
H2A_7 C2_7 H2B_7 109.0 . . ?
C4_7 C3_7 C2_7 102.6(6) . . ?
C4_7 C3_7 H3A_7 111.3 . . ?
C2_7 C3_7 H3A_7 111.3 . . ?
C4_7 C3_7 H3B_7 111.3 . . ?
C2_7 C3_7 H3B_7 111.3 . . ?
H3A_7 C3_7 H3B_7 109.2 . . ?
C5_7 C4_7 C3_7 102.5(5) . . ?
C5_7 C4_7 H4A_7 111.3 . . ?
C3_7 C4_7 H4A_7 111.3 . . ?
C5_7 C4_7 H4B_7 111.3 . . ?
C3_7 C4_7 H4B_7 111.3 . . ?
H4A_7 C4_7 H4B_7 109.2 . . ?
O1_7 C5_7 C4_7 105.8(6) . . ?
O1_7 C5_7 H5A_7 110.6 . . ?
C4_7 C5_7 H5A_7 110.6 . . ?
O1_7 C5_7 H5B_7 110.6 . . ?
C4_7 C5_7 H5B_7 110.6 . . ?
H5A_7 C5_7 H5B_7 108.7 . . ?
C5_71 O1_71 C2_71 109.0(11) . . ?
C5_71 O1_71 Li1_1 118.1(14) . . ?
C2_71 O1_71 Li1_1 129.8(16) . . ?
O1_71 C2_71 C3_71 106.8(11) . . ?
O1_71 C2_71 H2A_71 110.4 . . ?
C3_71 C2_71 H2A_71 110.4 . . ?
O1_71 C2_71 H2B_71 110.4 . . ?
C3_71 C2_71 H2B_71 110.4 . . ?
H2A_71 C2_71 H2B_71 108.6 . . ?
C4_71 C3_71 C2_71 102.6(11) . . ?
C4_71 C3_71 H3A_71 111.2 . . ?
C2_71 C3_71 H3A_71 111.2 . . ?
C4_71 C3_71 H3B_71 111.2 . . ?
C2_71 C3_71 H3B_71 111.2 . . ?
H3A_71 C3_71 H3B_71 109.2 . . ?
C5_71 C4_71 C3_71 103.4(10) . . ?
C5_71 C4_71 H4A_71 111.1 . . ?
C3_71 C4_71 H4A_71 111.1 . . ?
C5_71 C4_71 H4B_71 111.1 . . ?
C3_71 C4_71 H4B_71 111.1 . . ?
H4A_71 C4_71 H4B_71 109.0 . . ?
O1_71 C5_71 C4_71 106.1(11) . . ?
O1_71 C5_71 H5A_71 110.5 . . ?
C4_71 C5_71 H5A_71 110.5 . . ?
O1_71 C5_71 H5B_71 110.5 . . ?
C4_71 C5_71 H5B_71 110.5 . . ?
H5A_71 C5_71 H5B_71 108.7 . . ?
C2_8 O1_8 C5_8 105.2(8) . . ?
C2_8 O1_8 Li2_1 113.4(7) . . ?
C5_8 O1_8 Li2_1 132.4(7) . . ?
O1_8 C2_8 C3_8 108.7(8) . . ?
O1_8 C2_8 H2A_8 110.0 . . ?
C3_8 C2_8 H2A_8 110.0 . . ?
O1_8 C2_8 H2B_8 110.0 . . ?
C3_8 C2_8 H2B_8 110.0 . . ?
H2A_8 C2_8 H2B_8 108.3 . . ?
C4_8 C3_8 C2_8 103.1(8) . . ?
C4_8 C3_8 H3A_8 111.2 . . ?
C2_8 C3_8 H3A_8 111.2 . . ?
C4_8 C3_8 H3B_8 111.2 . . ?
C2_8 C3_8 H3B_8 111.2 . . ?
H3A_8 C3_8 H3B_8 109.1 . . ?
C3_8 C4_8 C5_8 104.6(8) . . ?
C3_8 C4_8 H4A_8 110.8 . . ?
C5_8 C4_8 H4A_8 110.8 . . ?
C3_8 C4_8 H4B_8 110.8 . . ?
C5_8 C4_8 H4B_8 110.8 . . ?
H4A_8 C4_8 H4B_8 108.9 . . ?
O1_8 C5_8 C4_8 108.7(8) . . ?
O1_8 C5_8 H5A_8 109.9 . . ?
C4_8 C5_8 H5A_8 109.9 . . ?
O1_8 C5_8 H5B_8 109.9 . . ?
C4_8 C5_8 H5B_8 109.9 . . ?
H5A_8 C5_8 H5B_8 108.3 . . ?
C5_81 O1_81 C2_81 105.5(3) . . ?
C5_81 O1_81 Li2_1 119.0(3) . . ?
C2_81 O1_81 Li2_1 117.9(3) . . ?
O1_81 C2_81 C3_81 105.5(3) . . ?
O1_81 C2_81 H2A_81 110.6 . . ?
C3_81 C2_81 H2A_81 110.6 . . ?
O1_81 C2_81 H2B_81 110.6 . . ?
C3_81 C2_81 H2B_81 110.6 . . ?
H2A_81 C2_81 H2B_81 108.8 . . ?
C2_81 C3_81 C4_81 103.9(3) . . ?
C2_81 C3_81 H3A_81 111.0 . . ?
C4_81 C3_81 H3A_81 111.0 . . ?
C2_81 C3_81 H3B_81 111.0 . . ?
C4_81 C3_81 H3B_81 111.0 . . ?
H3A_81 C3_81 H3B_81 109.0 . . ?
C5_81 C4_81 C3_81 105.5(3) . . ?
C5_81 C4_81 H4A_81 110.6 . . ?
C3_81 C4_81 H4A_81 110.6 . . ?
C5_81 C4_81 H4B_81 110.6 . . ?
C3_81 C4_81 H4B_81 110.6 . . ?
H4A_81 C4_81 H4B_81 108.8 . . ?
O1_81 C5_81 C4_81 106.8(3) . . ?
O1_81 C5_81 H5A_81 110.4 . . ?
C4_81 C5_81 H5A_81 110.4 . . ?
O1_81 C5_81 H5B_81 110.4 . . ?
C4_81 C5_81 H5B_81 110.4 . . ?
H5A_81 C5_81 H5B_81 108.6 . . ?
C2_9 O1_9 C5_9 109.1(9) . . ?
C2_9 O1_9 Li2_1 125.1(9) . . ?
C5_9 O1_9 Li2_1 117.3(10) . . ?
O1_9 C2_9 C3_9 106.6(7) . . ?
O1_9 C2_9 H2A_9 110.4 . . ?
C3_9 C2_9 H2A_9 110.4 . . ?
O1_9 C2_9 H2B_9 110.4 . . ?
C3_9 C2_9 H2B_9 110.4 . . ?
H2A_9 C2_9 H2B_9 108.6 . . ?
C2_9 C3_9 C4_9 105.4(7) . . ?
C2_9 C3_9 H3A_9 110.7 . . ?
C4_9 C3_9 H3A_9 110.7 . . ?
C2_9 C3_9 H3B_9 110.7 . . ?
C4_9 C3_9 H3B_9 110.7 . . ?
H3A_9 C3_9 H3B_9 108.8 . . ?
C5_9 C4_9 C3_9 103.1(6) . . ?
C5_9 C4_9 H4A_9 111.1 . . ?
C3_9 C4_9 H4A_9 111.1 . . ?
C5_9 C4_9 H4B_9 111.1 . . ?
C3_9 C4_9 H4B_9 111.1 . . ?
H4A_9 C4_9 H4B_9 109.1 . . ?
O1_9 C5_9 C4_9 107.0(7) . . ?
O1_9 C5_9 H5A_9 110.3 . . ?
C4_9 C5_9 H5A_9 110.3 . . ?
O1_9 C5_9 H5B_9 110.3 . . ?
C4_9 C5_9 H5B_9 110.3 . . ?
H5A_9 C5_9 H5B_9 108.6 . . ?
C5_91 O1_91 C2_91 110.5(7) . . ?
C5_91 O1_91 Li2_1 128.3(6) . . ?
C2_91 O1_91 Li2_1 121.1(8) . . ?
O1_91 C2_91 C3_91 105.4(5) . . ?
O1_91 C2_91 H2A_91 110.7 . . ?
C3_91 C2_91 H2A_91 110.7 . . ?
O1_91 C2_91 H2B_91 110.7 . . ?
C3_91 C2_91 H2B_91 110.7 . . ?
H2A_91 C2_91 H2B_91 108.8 . . ?
C2_91 C3_91 C4_91 105.3(4) . . ?
C2_91 C3_91 H3A_91 110.7 . . ?
C4_91 C3_91 H3A_91 110.7 . . ?
C2_91 C3_91 H3B_91 110.7 . . ?
C4_91 C3_91 H3B_91 110.7 . . ?
H3A_91 C3_91 H3B_91 108.8 . . ?
C5_91 C4_91 C3_91 107.4(4) . . ?
C5_91 C4_91 H4A_91 110.2 . . ?
C3_91 C4_91 H4A_91 110.2 . . ?
C5_91 C4_91 H4B_91 110.2 . . ?
C3_91 C4_91 H4B_91 110.2 . . ?
H4A_91 C4_91 H4B_91 108.5 . . ?
O1_91 C5_91 C4_91 105.1(6) . . ?
O1_91 C5_91 H5A_91 110.7 . . ?
C4_91 C5_91 H5A_91 110.7 . . ?
O1_91 C5_91 H5B_91 110.7 . . ?
C4_91 C5_91 H5B_91 110.7 . . ?
H5A_91 C5_91 H5B_91 108.8 . . ?
C5_10 O1_10 C2_10 110.6(11) . . ?
C5_10 O1_10 Li2_1 124.9(11) . . ?
C2_10 O1_10 Li2_1 124.0(11) . . ?
O1_10 C2_10 C3_10 107.3(11) . . ?
O1_10 C2_10 H2A_10 110.3 . . ?
C3_10 C2_10 H2A_10 110.3 . . ?
O1_10 C2_10 H2B_10 110.3 . . ?
C3_10 C2_10 H2B_10 110.3 . . ?
H2A_10 C2_10 H2B_10 108.5 . . ?
C2_10 C3_10 C4_10 104.7(11) . . ?
C2_10 C3_10 H3A_10 110.8 . . ?
C4_10 C3_10 H3A_10 110.8 . . ?
C2_10 C3_10 H3B_10 110.8 . . ?
C4_10 C3_10 H3B_10 110.8 . . ?
H3A_10 C3_10 H3B_10 108.9 . . ?
C5_10 C4_10 C3_10 107.6(11) . . ?
C5_10 C4_10 H4A_10 110.2 . . ?
C3_10 C4_10 H4A_10 110.2 . . ?
C5_10 C4_10 H4B_10 110.2 . . ?
C3_10 C4_10 H4B_10 110.2 . . ?
H4A_10 C4_10 H4B_10 108.5 . . ?
O1_10 C5_10 C4_10 106.2(10) . . ?
O1_10 C5_10 H5A_10 110.5 . . ?
C4_10 C5_10 H5A_10 110.5 . . ?
O1_10 C5_10 H5B_10 110.5 . . ?
C4_10 C5_10 H5B_10 110.5 . . ?
H5A_10 C5_10 H5B_10 108.7 . . ?
C5_110 O1_110 C2_110 109.3(3) . . ?
C5_110 O1_110 Li2_1 122.3(3) . . ?
C2_110 O1_110 Li2_1 126.3(4) . . ?
O1_110 C2_110 C3_110 105.7(3) . . ?
O1_110 C2_110 H2A_110 110.6 . . ?
C3_110 C2_110 H2A_110 110.6 . . ?
O1_110 C2_110 H2B_110 110.6 . . ?
C3_110 C2_110 H2B_110 110.6 . . ?
H2A_110 C2_110 H2B_110 108.7 . . ?
C2_110 C3_110 C4_110 102.3(4) . . ?
C2_110 C3_110 H3A_110 111.3 . . ?
C4_110 C3_110 H3A_110 111.3 . . ?
C2_110 C3_110 H3B_110 111.3 . . ?
C4_110 C3_110 H3B_110 111.3 . . ?
H3A_110 C3_110 H3B_110 109.2 . . ?
C3_110 C4_110 C5_110 101.4(4) . . ?
C3_110 C4_110 H4A_110 111.5 . . ?
C5_110 C4_110 H4A_110 111.5 . . ?
C3_110 C4_110 H4B_110 111.5 . . ?
C5_110 C4_110 H4B_110 111.5 . . ?
H4A_110 C4_110 H4B_110 109.3 . . ?
O1_110 C5_110 C4_110 106.3(4) . . ?
O1_110 C5_110 H5A_110 110.5 . . ?
C4_110 C5_110 H5A_110 110.5 . . ?
O1_110 C5_110 H5B_110 110.5 . . ?
C4_110 C5_110 H5B_110 110.5 . . ?
H5A_110 C5_110 H5B_110 108.7 . . ?
C2_11 O1_11 C5_11 110.2(6) . . ?
C2_11 O1_11 Li1_2 123.6(7) . . ?
C5_11 O1_11 Li1_2 122.8(7) . . ?
O1_11 C2_11 C3_11 107.5(6) . . ?
O1_11 C2_11 H2A_11 110.2 . . ?
C3_11 C2_11 H2A_11 110.2 . . ?
O1_11 C2_11 H2B_11 110.2 . . ?
C3_11 C2_11 H2B_11 110.2 . . ?
H2A_11 C2_11 H2B_11 108.5 . . ?
C2_11 C3_11 C4_11 101.3(5) . . ?
C2_11 C3_11 H3A_11 111.5 . . ?
C4_11 C3_11 H3A_11 111.5 . . ?
C2_11 C3_11 H3B_11 111.5 . . ?
C4_11 C3_11 H3B_11 111.5 . . ?
H3A_11 C3_11 H3B_11 109.3 . . ?
C5_11 C4_11 C3_11 105.3(5) . . ?
C5_11 C4_11 H4A_11 110.7 . . ?
C3_11 C4_11 H4A_11 110.7 . . ?
C5_11 C4_11 H4B_11 110.7 . . ?
C3_11 C4_11 H4B_11 110.7 . . ?
H4A_11 C4_11 H4B_11 108.8 . . ?
O1_11 C5_11 C4_11 104.6(6) . . ?
O1_11 C5_11 H5A_11 110.8 . . ?
C4_11 C5_11 H5A_11 110.8 . . ?
O1_11 C5_11 H5B_11 110.8 . . ?
C4_11 C5_11 H5B_11 110.8 . . ?
H5A_11 C5_11 H5B_11 108.9 . . ?
C5_111 O1_111 C2_111 106.5(11) . . ?
C5_111 O1_111 Li1_2 134.2(13) . . ?
C2_111 O1_111 Li1_2 117.9(12) . . ?
O1_111 C2_111 C3_111 102.9(11) . . ?
O1_111 C2_111 H2A_111 111.2 . . ?
C3_111 C2_111 H2A_111 111.2 . . ?
O1_111 C2_111 H2B_111 111.2 . . ?
C3_111 C2_111 H2B_111 111.2 . . ?
H2A_111 C2_111 H2B_111 109.1 . . ?
C4_111 C3_111 C2_111 109.1(10) . . ?
C4_111 C3_111 H3A_111 109.9 . . ?
C2_111 C3_111 H3A_111 109.9 . . ?
C4_111 C3_111 H3B_111 109.9 . . ?
C2_111 C3_111 H3B_111 109.9 . . ?
H3A_111 C3_111 H3B_111 108.3 . . ?
C3_111 C4_111 C5_111 103.8(10) . . ?
C3_111 C4_111 H4A_111 111.0 . . ?
C5_111 C4_111 H4A_111 111.0 . . ?
C3_111 C4_111 H4B_111 111.0 . . ?
C5_111 C4_111 H4B_111 111.0 . . ?
H4A_111 C4_111 H4B_111 109.0 . . ?
O1_111 C5_111 C4_111 108.8(11) . . ?
O1_111 C5_111 H5A_111 109.9 . . ?
C4_111 C5_111 H5A_111 109.9 . . ?
O1_111 C5_111 H5B_111 109.9 . . ?
C4_111 C5_111 H5B_111 109.9 . . ?
H5A_111 C5_111 H5B_111 108.3 . . ?
C5_12 O1_12 C2_12 108.5(4) . . ?
C5_12 O1_12 Li1_2 128.8(4) . . ?
C2_12 O1_12 Li1_2 117.6(4) . . ?
C3_12 C2_12 O1_12 108.4(4) . . ?
C3_12 C2_12 H2A_12 110.0 . . ?
O1_12 C2_12 H2A_12 110.0 . . ?
C3_12 C2_12 H2B_12 110.0 . . ?
O1_12 C2_12 H2B_12 110.0 . . ?
H2A_12 C2_12 H2B_12 108.4 . . ?
C2_12 C3_12 C4_12 103.7(5) . . ?
C2_12 C3_12 H3A_12 111.0 . . ?
C4_12 C3_12 H3A_12 111.0 . . ?
C2_12 C3_12 H3B_12 111.0 . . ?
C4_12 C3_12 H3B_12 111.0 . . ?
H3A_12 C3_12 H3B_12 109.0 . . ?
C3_12 C4_12 C5_12 107.5(5) . . ?
C3_12 C4_12 H4A_12 110.2 . . ?
C5_12 C4_12 H4A_12 110.2 . . ?
C3_12 C4_12 H4B_12 110.2 . . ?
C5_12 C4_12 H4B_12 110.2 . . ?
H4A_12 C4_12 H4B_12 108.5 . . ?
O1_12 C5_12 C4_12 104.5(5) . . ?
O1_12 C5_12 H5A_12 110.9 . . ?
C4_12 C5_12 H5A_12 110.9 . . ?
O1_12 C5_12 H5B_12 110.9 . . ?
C4_12 C5_12 H5B_12 110.9 . . ?
H5A_12 C5_12 H5B_12 108.9 . . ?
C5_112 O1_112 C2_112 109.2(9) . . ?
C5_112 O1_112 Li1_2 119.9(8) . . ?
C2_112 O1_112 Li1_2 130.3(8) . . ?
O1_112 C2_112 C3_112 102.2(9) . . ?
O1_112 C2_112 H2A_112 111.3 . . ?
C3_112 C2_112 H2A_112 111.3 . . ?
O1_112 C2_112 H2B_112 111.3 . . ?
C3_112 C2_112 H2B_112 111.3 . . ?
H2A_112 C2_112 H2B_112 109.2 . . ?
C4_112 C3_112 C2_112 109.3(9) . . ?
C4_112 C3_112 H3A_112 109.8 . . ?
C2_112 C3_112 H3A_112 109.8 . . ?
C4_112 C3_112 H3B_112 109.8 . . ?
C2_112 C3_112 H3B_112 109.8 . . ?
H3A_112 C3_112 H3B_112 108.3 . . ?
C5_112 C4_112 C3_112 101.2(9) . . ?
C5_112 C4_112 H4A_112 111.5 . . ?
C3_112 C4_112 H4A_112 111.5 . . ?
C5_112 C4_112 H4B_112 111.5 . . ?
C3_112 C4_112 H4B_112 111.5 . . ?
H4A_112 C4_112 H4B_112 109.4 . . ?
O1_112 C5_112 C4_112 112.8(8) . . ?
O1_112 C5_112 H5A_112 109.0 . . ?
C4_112 C5_112 H5A_112 109.0 . . ?
O1_112 C5_112 H5B_112 109.0 . . ?
C4_112 C5_112 H5B_112 109.0 . . ?
H5A_112 C5_112 H5B_112 107.8 . . ?
C5_13 O1_13 C2_13 109.1(4) . . ?
C5_13 O1_13 Li1_2 124.2(5) . . ?
C2_13 O1_13 Li1_2 115.4(3) . . ?
O1_13 C2_13 C3_13 106.2(4) . . ?
O1_13 C2_13 H2A_13 110.5 . . ?
C3_13 C2_13 H2A_13 110.5 . . ?
O1_13 C2_13 H2B_13 110.5 . . ?
C3_13 C2_13 H2B_13 110.5 . . ?
H2A_13 C2_13 H2B_13 108.7 . . ?
C2_13 C3_13 C4_13 101.7(4) . . ?
C2_13 C3_13 H3A_13 111.4 . . ?
C4_13 C3_13 H3A_13 111.4 . . ?
C2_13 C3_13 H3B_13 111.4 . . ?
C4_13 C3_13 H3B_13 111.4 . . ?
H3A_13 C3_13 H3B_13 109.3 . . ?
C3_13 C4_13 C5_13 103.6(5) . . ?
C3_13 C4_13 H4A_13 111.0 . . ?
C5_13 C4_13 H4A_13 111.0 . . ?
C3_13 C4_13 H4B_13 111.0 . . ?
C5_13 C4_13 H4B_13 111.0 . . ?
H4A_13 C4_13 H4B_13 109.0 . . ?
O1_13 C5_13 C4_13 105.6(4) . . ?
O1_13 C5_13 H5A_13 110.6 . . ?
C4_13 C5_13 H5A_13 110.6 . . ?
O1_13 C5_13 H5B_13 110.6 . . ?
C4_13 C5_13 H5B_13 110.6 . . ?
H5A_13 C5_13 H5B_13 108.8 . . ?
C5_113 O1_113 C2_113 110.5(6) . . ?
C5_113 O1_113 Li1_2 124.6(6) . . ?
C2_113 O1_113 Li1_2 120.5(7) . . ?
O1_113 C2_113 C3_113 106.3(5) . . ?
O1_113 C2_113 H2A_113 110.5 . . ?
C3_113 C2_113 H2A_113 110.5 . . ?
O1_113 C2_113 H2B_113 110.5 . . ?
C3_113 C2_113 H2B_113 110.5 . . ?
H2A_113 C2_113 H2B_113 108.7 . . ?
C4_113 C3_113 C2_113 104.8(6) . . ?
C4_113 C3_113 H3A_113 110.8 . . ?
C2_113 C3_113 H3A_113 110.8 . . ?
C4_113 C3_113 H3B_113 110.8 . . ?
C2_113 C3_113 H3B_113 110.8 . . ?
H3A_113 C3_113 H3B_113 108.9 . . ?
C3_113 C4_113 C5_113 103.1(6) . . ?
C3_113 C4_113 H4A_113 111.1 . . ?
C5_113 C4_113 H4A_113 111.1 . . ?
C3_113 C4_113 H4B_113 111.1 . . ?
C5_113 C4_113 H4B_113 111.1 . . ?
H4A_113 C4_113 H4B_113 109.1 . . ?
O1_113 C5_113 C4_113 103.8(6) . . ?
O1_113 C5_113 H5A_113 111.0 . . ?
C4_113 C5_113 H5A_113 111.0 . . ?
O1_113 C5_113 H5B_113 111.0 . . ?
C4_113 C5_113 H5B_113 111.0 . . ?
H5A_113 C5_113 H5B_113 109.0 . . ?
C2_213 O1_213 C5_213 108.2(13) . . ?
C2_213 O1_213 Li1_2 117.8(13) . . ?
C5_213 O1_213 Li1_2 134.0(14) . . ?
O1_213 C2_213 C3_213 107.0(13) . . ?
O1_213 C2_213 H2A_213 110.3 . . ?
C3_213 C2_213 H2A_213 110.3 . . ?
O1_213 C2_213 H2B_213 110.3 . . ?
C3_213 C2_213 H2B_213 110.3 . . ?
H2A_213 C2_213 H2B_213 108.6 . . ?
C4_213 C3_213 C2_213 104.2(12) . . ?
C4_213 C3_213 H3A_213 110.9 . . ?
C2_213 C3_213 H3A_213 110.9 . . ?
C4_213 C3_213 H3B_213 110.9 . . ?
C2_213 C3_213 H3B_213 110.9 . . ?
H3A_213 C3_213 H3B_213 108.9 . . ?
C3_213 C4_213 C5_213 105.5(12) . . ?
C3_213 C4_213 H4A_213 110.6 . . ?
C5_213 C4_213 H4A_213 110.6 . . ?
C3_213 C4_213 H4B_213 110.6 . . ?
C5_213 C4_213 H4B_213 110.6 . . ?
H4A_213 C4_213 H4B_213 108.8 . . ?
O1_213 C5_213 C4_213 107.9(12) . . ?
O1_213 C5_213 H5A_213 110.1 . . ?
C4_213 C5_213 H5A_213 110.1 . . ?
O1_213 C5_213 H5B_213 110.1 . . ?
C4_213 C5_213 H5B_213 110.1 . . ?
H5A_213 C5_213 H5B_213 108.4 . . ?
C2_14 O1_14 C5_14 107.9(10) . . ?
C2_14 O1_14 Li2_2 119.9(14) . . ?
C5_14 O1_14 Li2_2 120.9(13) . . ?
O1_14 C2_14 C3_14 107.1(9) . . ?
O1_14 C2_14 H2A_14 110.3 . . ?
C3_14 C2_14 H2A_14 110.3 . . ?
O1_14 C2_14 H2B_14 110.3 . . ?
C3_14 C2_14 H2B_14 110.3 . . ?
H2A_14 C2_14 H2B_14 108.5 . . ?
C4_14 C3_14 C2_14 104.2(8) . . ?
C4_14 C3_14 H3A_14 110.9 . . ?
C2_14 C3_14 H3A_14 110.9 . . ?
C4_14 C3_14 H3B_14 110.9 . . ?
C2_14 C3_14 H3B_14 110.9 . . ?
H3A_14 C3_14 H3B_14 108.9 . . ?
C5_14 C4_14 C3_14 102.7(9) . . ?
C5_14 C4_14 H4A_14 111.2 . . ?
C3_14 C4_14 H4A_14 111.2 . . ?
C5_14 C4_14 H4B_14 111.2 . . ?
C3_14 C4_14 H4B_14 111.2 . . ?
H4A_14 C4_14 H4B_14 109.1 . . ?
O1_14 C5_14 C4_14 104.1(10) . . ?
O1_14 C5_14 H5A_14 110.9 . . ?
C4_14 C5_14 H5A_14 110.9 . . ?
O1_14 C5_14 H5B_14 110.9 . . ?
C4_14 C5_14 H5B_14 110.9 . . ?
H5A_14 C5_14 H5B_14 109.0 . . ?
C2_114 O1_114 C5_114 108.5(6) . . ?
C2_114 O1_114 Li2_2 119.5(9) . . ?
C5_114 O1_114 Li2_2 121.4(7) . . ?
O1_114 C2_114 C3_114 107.1(6) . . ?
O1_114 C2_114 H2A_114 110.3 . . ?
C3_114 C2_114 H2A_114 110.3 . . ?
O1_114 C2_114 H2B_114 110.3 . . ?
C3_114 C2_114 H2B_114 110.3 . . ?
H2A_114 C2_114 H2B_114 108.5 . . ?
C2_114 C3_114 C4_114 104.3(5) . . ?
C2_114 C3_114 H3A_114 110.9 . . ?
C4_114 C3_114 H3A_114 110.9 . . ?
C2_114 C3_114 H3B_114 110.9 . . ?
C4_114 C3_114 H3B_114 110.9 . . ?
H3A_114 C3_114 H3B_114 108.9 . . ?
C5_114 C4_114 C3_114 102.9(6) . . ?
C5_114 C4_114 H4A_114 111.2 . . ?
C3_114 C4_114 H4A_114 111.2 . . ?
C5_114 C4_114 H4B_114 111.2 . . ?
C3_114 C4_114 H4B_114 111.2 . . ?
H4A_114 C4_114 H4B_114 109.1 . . ?
O1_114 C5_114 C4_114 104.7(6) . . ?
O1_114 C5_114 H5A_114 110.8 . . ?
C4_114 C5_114 H5A_114 110.8 . . ?
O1_114 C5_114 H5B_114 110.8 . . ?
C4_114 C5_114 H5B_114 110.8 . . ?
H5A_114 C5_114 H5B_114 108.9 . . ?
C5_15 O1_15 C2_15 108.1(7) . . ?
C5_15 O1_15 Li2_2 132.2(7) . . ?
C2_15 O1_15 Li2_2 119.7(6) . . ?
O1_15 C2_15 C3_15 106.1(7) . . ?
O1_15 C2_15 H2A_15 110.5 . . ?
C3_15 C2_15 H2A_15 110.5 . . ?
O1_15 C2_15 H2B_15 110.5 . . ?
C3_15 C2_15 H2B_15 110.5 . . ?
H2A_15 C2_15 H2B_15 108.7 . . ?
C2_15 C3_15 C4_15 101.8(6) . . ?
C2_15 C3_15 H3A_15 111.4 . . ?
C4_15 C3_15 H3A_15 111.4 . . ?
C2_15 C3_15 H3B_15 111.4 . . ?
C4_15 C3_15 H3B_15 111.4 . . ?
H3A_15 C3_15 H3B_15 109.3 . . ?
C3_15 C4_15 C5_15 104.3(6) . . ?
C3_15 C4_15 H4A_15 110.9 . . ?
C5_15 C4_15 H4A_15 110.9 . . ?
C3_15 C4_15 H4B_15 110.9 . . ?
C5_15 C4_15 H4B_15 110.9 . . ?
H4A_15 C4_15 H4B_15 108.9 . . ?
O1_15 C5_15 C4_15 107.0(6) . . ?
O1_15 C5_15 H5A_15 110.3 . . ?
C4_15 C5_15 H5A_15 110.3 . . ?
O1_15 C5_15 H5B_15 110.3 . . ?
C4_15 C5_15 H5B_15 110.3 . . ?
H5A_15 C5_15 H5B_15 108.6 . . ?
C2_115 O1_115 C5_115 109.6(8) . . ?
C2_115 O1_115 Li2_2 130.0(10) . . ?
C5_115 O1_115 Li2_2 117.7(8) . . ?
O1_115 C2_115 C3_115 107.1(7) . . ?
O1_115 C2_115 H2A_115 110.3 . . ?
C3_115 C2_115 H2A_115 110.3 . . ?
O1_115 C2_115 H2B_115 110.3 . . ?
C3_115 C2_115 H2B_115 110.3 . . ?
H2A_115 C2_115 H2B_115 108.5 . . ?
C2_115 C3_115 C4_115 103.5(7) . . ?
C2_115 C3_115 H3A_115 111.1 . . ?
C4_115 C3_115 H3A_115 111.1 . . ?
C2_115 C3_115 H3B_115 111.1 . . ?
C4_115 C3_115 H3B_115 111.1 . . ?
H3A_115 C3_115 H3B_115 109.0 . . ?
C5_115 C4_115 C3_115 102.0(6) . . ?
C5_115 C4_115 H4A_115 111.4 . . ?
C3_115 C4_115 H4A_115 111.4 . . ?
C5_115 C4_115 H4B_115 111.4 . . ?
C3_115 C4_115 H4B_115 111.4 . . ?
H4A_115 C4_115 H4B_115 109.2 . . ?
O1_115 C5_115 C4_115 104.8(7) . . ?
O1_115 C5_115 H5A_115 110.8 . . ?
C4_115 C5_115 H5A_115 110.8 . . ?
O1_115 C5_115 H5B_115 110.8 . . ?
C4_115 C5_115 H5B_115 110.8 . . ?
H5A_115 C5_115 H5B_115 108.9 . . ?
C5_215 O1_215 C2_215 108.7(11) . . ?
C5_215 O1_215 Li2_2 131.2(12) . . ?
C2_215 O1_215 Li2_2 116.2(12) . . ?
O1_215 C2_215 C3_215 106.2(10) . . ?
O1_215 C2_215 H2A_215 110.5 . . ?
C3_215 C2_215 H2A_215 110.5 . . ?
O1_215 C2_215 H2B_215 110.5 . . ?
C3_215 C2_215 H2B_215 110.5 . . ?
H2A_215 C2_215 H2B_215 108.7 . . ?
C4_215 C3_215 C2_215 105.0(11) . . ?
C4_215 C3_215 H3A_215 110.8 . . ?
C2_215 C3_215 H3A_215 110.8 . . ?
C4_215 C3_215 H3B_215 110.8 . . ?
C2_215 C3_215 H3B_215 110.8 . . ?
H3A_215 C3_215 H3B_215 108.8 . . ?
C3_215 C4_215 C5_215 100.3(11) . . ?
C3_215 C4_215 H4A_215 111.7 . . ?
C5_215 C4_215 H4A_215 111.7 . . ?
C3_215 C4_215 H4B_215 111.7 . . ?
C5_215 C4_215 H4B_215 111.7 . . ?
H4A_215 C4_215 H4B_215 109.5 . . ?
O1_215 C5_215 C4_215 105.4(10) . . ?
O1_215 C5_215 H5A_215 110.7 . . ?
C4_215 C5_215 H5A_215 110.7 . . ?
O1_215 C5_215 H5B_215 110.7 . . ?
C4_215 C5_215 H5B_215 110.7 . . ?
H5A_215 C5_215 H5B_215 108.8 . . ?
C5_16 O1_16 C2_16 109.1(8) . . ?
C5_16 O1_16 Li2_2 125.3(9) . . ?
C2_16 O1_16 Li2_2 125.6(7) . . ?
O1_16 C2_16 C3_16 105.7(7) . . ?
O1_16 C2_16 H2A_16 110.6 . . ?
C3_16 C2_16 H2A_16 110.6 . . ?
O1_16 C2_16 H2B_16 110.6 . . ?
C3_16 C2_16 H2B_16 110.6 . . ?
H2A_16 C2_16 H2B_16 108.7 . . ?
C2_16 C3_16 C4_16 105.1(8) . . ?
C2_16 C3_16 H3A_16 110.7 . . ?
C4_16 C3_16 H3A_16 110.7 . . ?
C2_16 C3_16 H3B_16 110.7 . . ?
C4_16 C3_16 H3B_16 110.7 . . ?
H3A_16 C3_16 H3B_16 108.8 . . ?
C5_16 C4_16 C3_16 102.7(9) . . ?
C5_16 C4_16 H4A_16 111.2 . . ?
C3_16 C4_16 H4A_16 111.2 . . ?
C5_16 C4_16 H4B_16 111.2 . . ?
C3_16 C4_16 H4B_16 111.2 . . ?
H4A_16 C4_16 H4B_16 109.1 . . ?
O1_16 C5_16 C4_16 104.0(9) . . ?
O1_16 C5_16 H5A_16 111.0 . . ?
C4_16 C5_16 H5A_16 111.0 . . ?
O1_16 C5_16 H5B_16 111.0 . . ?
C4_16 C5_16 H5B_16 111.0 . . ?
H5A_16 C5_16 H5B_16 109.0 . . ?
C2_116 O1_116 C5_116 108.0(7) . . ?
C2_116 O1_116 Li2_2 122.3(6) . . ?
C5_116 O1_116 Li2_2 125.6(7) . . ?
O1_116 C2_116 C3_116 107.9(6) . . ?
O1_116 C2_116 H2A_116 110.1 . . ?
C3_116 C2_116 H2A_116 110.1 . . ?
O1_116 C2_116 H2B_116 110.1 . . ?
C3_116 C2_116 H2B_116 110.1 . . ?
H2A_116 C2_116 H2B_116 108.4 . . ?
C2_116 C3_116 C4_116 103.3(7) . . ?
C2_116 C3_116 H3A_116 111.1 . . ?
C4_116 C3_116 H3A_116 111.1 . . ?
C2_116 C3_116 H3B_116 111.1 . . ?
C4_116 C3_116 H3B_116 111.1 . . ?
H3A_116 C3_116 H3B_116 109.1 . . ?
C5_116 C4_116 C3_116 101.7(7) . . ?
C5_116 C4_116 H4A_116 111.4 . . ?
C3_116 C4_116 H4A_116 111.4 . . ?
C5_116 C4_116 H4B_116 111.4 . . ?
C3_116 C4_116 H4B_116 111.4 . . ?
H4A_116 C4_116 H4B_116 109.3 . . ?
O1_116 C5_116 C4_116 103.6(8) . . ?
O1_116 C5_116 H5A_116 111.0 . . ?
C4_116 C5_116 H5A_116 111.0 . . ?
O1_116 C5_116 H5B_116 111.0 . . ?
C4_116 C5_116 H5B_116 111.0 . . ?
H5A_116 C5_116 H5B_116 109.0 . . ?

loop_
_geom_bond_atom_site_label_1
_geom_bond_atom_site_label_2
_geom_bond_distance
_geom_bond_site_symmetry_2
_geom_bond_publ_flag
Li1_1 O1_71 1.88(2) . ?
Li1_1 O1_61 1.904(17) . ?
Li1_1 O1_51 1.904(10) . ?
Li1_1 O1_1 1.913(3) . ?
Li1_1 O1_7 1.928(11) . ?
Li1_1 O1_5 1.937(16) . ?
Li1_1 O1_6 1.986(16) . ?
Li2_1 O1_10 1.720(17) . ?
Li2_1 O1_9 1.901(15) . ?
Li2_1 O1_8 1.917(9) . ?
Li2_1 O6_1 1.919(4) . ?
Li2_1 O1_91 1.928(11) . ?
Li2_1 O1_81 1.957(5) . ?
Li2_1 O1_110 1.975(6) . ?
Cr1_1 C1_1 1.7830(18) . ?
Cr1_1 C3_1 1.8179(19) . ?
Cr1_1 C2_1 1.8181(18) . ?
Cr1_1 C16_3 2.2798(16) . ?
Cr1_1 C11_3 2.3018(16) . ?
Cr1_1 C5_3 2.3496(16) . ?
Cr1_1 C10_3 2.3538(16) . ?
Cr1_1 B1_3 2.3606(19) . ?
Cr1_1 B2_3 2.3918(18) . ?
Cr2_1 C6_1 1.7786(19) . ?
Cr2_1 C4_1 1.811(2) . ?
Cr2_1 C5_1 1.8119(19) . ?
Cr2_1 C16_3 2.2901(16) . ?
Cr2_1 C11_3 2.2914(17) . ?
Cr2_1 B1_3 2.3616(18) . ?
Cr2_1 B2_3 2.3645(19) . ?
Cr2_1 C5_3 2.3688(16) . ?
Cr2_1 C10_3 2.3778(16) . ?
O1_1 C1_1 1.192(2) . ?
O2_1 C2_1 1.171(2) . ?
O3_1 C3_1 1.170(2) . ?
O4_1 C4_1 1.174(2) . ?
O5_1 C5_1 1.175(2) . ?
O6_1 C6_1 1.191(2) . ?
Li1_2 O1_112 1.836(13) . ?
Li1_2 O1_11 1.893(10) . ?
Li1_2 O1_113 1.904(9) . ?
Li1_2 O2_2 1.938(4) . ?
Li1_2 O1_12 1.947(6) . ?
Li1_2 O1_13 1.948(7) . ?
Li1_2 O1_213 2.00(2) . ?
Li1_2 O1_111 1.998(16) . ?
Li2_2 O1_14 1.798(17) . ?
Li2_2 O1_115 1.891(14) . ?
Li2_2 O1_215 1.904(17) . ?
Li2_2 O6_2 1.905(4) . ?
Li2_2 O1_16 1.910(11) . ?
Li2_2 O1_15 1.921(11) . ?
Li2_2 O1_116 1.940(10) . ?
Li2_2 O1_114 1.995(11) . ?
Cr1_2 C2_2 1.7792(18) . ?
Cr1_2 C3_2 1.813(2) . ?
Cr1_2 C1_2 1.8160(18) . ?
Cr1_2 C10_4 2.2814(16) . ?
Cr1_2 C5_4 2.2852(17) . ?
Cr1_2 B1_4 2.3699(19) . ?
Cr1_2 B2_4 2.3700(19) . ?
Cr1_2 C16_4 2.3893(16) . ?
Cr1_2 C11_4 2.3940(17) . ?
Cr2_2 C6_2 1.774(2) . ?
Cr2_2 C4_22 1.790(9) . ?
Cr2_2 C5_2 1.820(2) . ?
Cr2_2 C4_21 1.848(8) . ?
Cr2_2 C10_4 2.2824(16) . ?
Cr2_2 C5_4 2.2863(17) . ?
Cr2_2 C11_4 2.3578(18) . ?
Cr2_2 C16_4 2.3585(17) . ?
Cr2_2 B2_4 2.371(2) . ?
Cr2_2 B1_4 2.3722(19) . ?
O1_2 C1_2 1.174(2) . ?
O2_2 C2_2 1.190(2) . ?
O3_2 C3_2 1.178(2) . ?
C4_21 O4_21 1.179(8) . ?
C4_22 O4_22 1.170(9) . ?
O5_2 C5_2 1.166(2) . ?
O6_2 C6_2 1.191(3) . ?
B1_3 C16_3 1.551(2) . ?
B1_3 C5_3 1.554(2) . ?
B1_3 C3_3 1.594(2) . ?
B2_3 C11_3 1.546(2) . ?
B2_3 C10_3 1.556(2) . ?
B2_3 C4_3 1.597(2) . ?
C3_3 H3A_3 0.9800 . ?
C3_3 H3B_3 0.9800 . ?
C3_3 H3C_3 0.9800 . ?
C4_3 H4A_3 0.9800 . ?
C4_3 H4B_3 0.9800 . ?
C4_3 H4C_3 0.9800 . ?
C5_3 C10_3 1.447(2) . ?
C5_3 C6_3 1.448(2) . ?
C6_3 C7_3 1.362(2) . ?
C6_3 H6_3 0.9500 . ?
C7_3 C8_3 1.443(2) . ?
C7_3 C17_3 1.504(2) . ?
C8_3 C9_3 1.360(2) . ?
C8_3 C18_3 1.510(2) . ?
C9_3 C10_3 1.447(2) . ?
C9_3 H9_3 0.9500 . ?
C11_3 C12_3 1.450(2) . ?
C11_3 C16_3 1.464(2) . ?
C12_3 C13_3 1.350(2) . ?
C12_3 H12_3 0.9500 . ?
C13_3 C14_3 1.453(2) . ?
C13_3 C20_3 1.508(2) . ?
C14_3 C15_3 1.348(2) . ?
C14_3 C19_3 1.508(2) . ?
C15_3 C16_3 1.448(2) . ?
C15_3 H15_3 0.9500 . ?
C17_3 H17A_3 0.9800 . ?
C17_3 H17B_3 0.9800 . ?
C17_3 H17C_3 0.9800 . ?
C18_3 H18A_3 0.9800 . ?
C18_3 H18B_3 0.9800 . ?
C18_3 H18C_3 0.9800 . ?
C19_3 H19A_3 0.9800 . ?
C19_3 H19B_3 0.9800 . ?
C19_3 H19C_3 0.9800 . ?
C20_3 H20A_3 0.9800 . ?
C20_3 H20B_3 0.9800 . ?
C20_3 H20C_3 0.9800 . ?
B1_4 C5_4 1.548(2) . ?
B1_4 C16_4 1.551(3) . ?
B1_4 C3_4 1.596(2) . ?
B2_4 C10_4 1.545(3) . ?
B2_4 C11_4 1.555(2) . ?
B2_4 C4_4 1.591(2) . ?
C3_4 H3A_4 0.9800 . ?
C3_4 H3B_4 0.9800 . ?
C3_4 H3C_4 0.9800 . ?
C4_4 H4A_4 0.9800 . ?
C4_4 H4B_4 0.9800 . ?
C4_4 H4C_4 0.9800 . ?
C5_4 C6_4 1.453(2) . ?
C5_4 C10_4 1.468(2) . ?
C6_4 C7_4 1.351(2) . ?
C6_4 H6_4 0.9500 . ?
C7_4 C8_4 1.456(2) . ?
C7_4 C17_4 1.509(2) . ?
C8_4 C9_4 1.351(2) . ?
C8_4 C18_4 1.506(2) . ?
C9_4 C10_4 1.452(2) . ?
C9_4 H9_4 0.9500 . ?
C11_4 C12_4 1.444(2) . ?
C11_4 C16_4 1.447(2) . ?
C12_4 C13_4 1.360(2) . ?
C12_4 H12_4 0.9500 . ?
C13_4 C14_4 1.445(2) . ?
C13_4 C20_4 1.506(2) . ?
C14_4 C15_4 1.357(2) . ?
C14_4 C19_4 1.511(2) . ?
C15_4 C16_4 1.450(2) . ?
C15_4 H15_4 0.9500 . ?
C17_4 H17A_4 0.9800 . ?
C17_4 H17B_4 0.9800 . ?
C17_4 H17C_4 0.9800 . ?
C18_4 H18A_4 0.9800 . ?
C18_4 H18B_4 0.9800 . ?
C18_4 H18C_4 0.9800 . ?
C19_4 H19A_4 0.9800 . ?
C19_4 H19B_4 0.9800 . ?
C19_4 H19C_4 0.9800 . ?
C20_4 H20A_4 0.9800 . ?
C20_4 H20B_4 0.9800 . ?
C20_4 H20C_4 0.9800 . ?
O1_5 C5_5 1.435(12) . ?
O1_5 C2_5 1.442(12) . ?
C2_5 C3_5 1.491(11) . ?
C2_5 H2A_5 0.9900 . ?
C2_5 H2B_5 0.9900 . ?
C3_5 C4_5 1.517(10) . ?
C3_5 H3A_5 0.9900 . ?
C3_5 H3B_5 0.9900 . ?
C4_5 C5_5 1.504(10) . ?
C4_5 H4A_5 0.9900 . ?
C4_5 H4B_5 0.9900 . ?
C5_5 H5A_5 0.9900 . ?
C5_5 H5B_5 0.9900 . ?
O1_51 C5_51 1.438(8) . ?
O1_51 C2_51 1.442(8) . ?
C2_51 C3_51 1.500(7) . ?
C2_51 H2A_51 0.9900 . ?
C2_51 H2B_51 0.9900 . ?
C3_51 C4_51 1.504(7) . ?
C3_51 H3A_51 0.9900 . ?
C3_51 H3B_51 0.9900 . ?
C4_51 C5_51 1.513(6) . ?
C4_51 H4A_51 0.9900 . ?
C4_51 H4B_51 0.9900 . ?
C5_51 H5A_51 0.9900 . ?
C5_51 H5B_51 0.9900 . ?
O1_6 C2_6 1.443(9) . ?
O1_6 C5_6 1.450(10) . ?
C2_6 C3_6 1.514(9) . ?
C2_6 H2A_6 0.9900 . ?
C2_6 H2B_6 0.9900 . ?
C3_6 C4_6 1.492(8) . ?
C3_6 H3A_6 0.9900 . ?
C3_6 H3B_6 0.9900 . ?
C4_6 C5_6 1.510(9) . ?
C4_6 H4A_6 0.9900 . ?
C4_6 H4B_6 0.9900 . ?
C5_6 H5A_6 0.9900 . ?
C5_6 H5B_6 0.9900 . ?
O1_61 C2_61 1.440(10) . ?
O1_61 C5_61 1.450(10) . ?
C2_61 C3_61 1.502(9) . ?
C2_61 H2A_61 0.9900 . ?
C2_61 H2B_61 0.9900 . ?
C3_61 C4_61 1.527(6) . ?
C3_61 H3A_61 0.9900 . ?
C3_61 H3B_61 0.9900 . ?
C4_61 C5_61 1.519(9) . ?
C4_61 H4A_61 0.9900 . ?
C4_61 H4B_61 0.9900 . ?
C5_61 H5A_61 0.9900 . ?
C5_61 H5B_61 0.9900 . ?
O1_7 C5_7 1.448(7) . ?
O1_7 C2_7 1.455(8) . ?
C2_7 C3_7 1.522(7) . ?
C2_7 H2A_7 0.9900 . ?
C2_7 H2B_7 0.9900 . ?
C3_7 C4_7 1.517(7) . ?
C3_7 H3A_7 0.9900 . ?
C3_7 H3B_7 0.9900 . ?
C4_7 C5_7 1.508(7) . ?
C4_7 H4A_7 0.9900 . ?
C4_7 H4B_7 0.9900 . ?
C5_7 H5A_7 0.9900 . ?
C5_7 H5B_7 0.9900 . ?
O1_71 C5_71 1.446(12) . ?
O1_71 C2_71 1.450(13) . ?
C2_71 C3_71 1.512(12) . ?
C2_71 H2A_71 0.9900 . ?
C2_71 H2B_71 0.9900 . ?
C3_71 C4_71 1.511(11) . ?
C3_71 H3A_71 0.9900 . ?
C3_71 H3B_71 0.9900 . ?
C4_71 C5_71 1.506(12) . ?
C4_71 H4A_71 0.9900 . ?
C4_71 H4B_71 0.9900 . ?
C5_71 H5A_71 0.9900 . ?
C5_71 H5B_71 0.9900 . ?
O1_8 C2_8 1.423(11) . ?
O1_8 C5_8 1.428(10) . ?
C2_8 C3_8 1.480(11) . ?
C2_8 H2A_8 0.9900 . ?
C2_8 H2B_8 0.9900 . ?
C3_8 C4_8 1.467(10) . ?
C3_8 H3A_8 0.9900 . ?
C3_8 H3B_8 0.9900 . ?
C4_8 C5_8 1.522(11) . ?
C4_8 H4A_8 0.9900 . ?
C4_8 H4B_8 0.9900 . ?
C5_8 H5A_8 0.9900 . ?
C5_8 H5B_8 0.9900 . ?
O1_81 C5_81 1.419(5) . ?
O1_81 C2_81 1.458(5) . ?
C2_81 C3_81 1.512(5) . ?
C2_81 H2A_81 0.9900 . ?
C2_81 H2B_81 0.9900 . ?
C3_81 C4_81 1.532(6) . ?
C3_81 H3A_81 0.9900 . ?
C3_81 H3B_81 0.9900 . ?
C4_81 C5_81 1.447(6) . ?
C4_81 H4A_81 0.9900 . ?
C4_81 H4B_81 0.9900 . ?
C5_81 H5A_81 0.9900 . ?
C5_81 H5B_81 0.9900 . ?
O1_9 C2_9 1.440(11) . ?
O1_9 C5_9 1.445(12) . ?
C2_9 C3_9 1.469(9) . ?
C2_9 H2A_9 0.9900 . ?
C2_9 H2B_9 0.9900 . ?
C3_9 C4_9 1.504(10) . ?
C3_9 H3A_9 0.9900 . ?
C3_9 H3B_9 0.9900 . ?
C4_9 C5_9 1.488(9) . ?
C4_9 H4A_9 0.9900 . ?
C4_9 H4B_9 0.9900 . ?
C5_9 H5A_9 0.9900 . ?
C5_9 H5B_9 0.9900 . ?
O1_91 C5_91 1.424(12) . ?
O1_91 C2_91 1.446(9) . ?
C2_91 C3_91 1.477(7) . ?
C2_91 H2A_91 0.9900 . ?
C2_91 H2B_91 0.9900 . ?
C3_91 C4_91 1.523(7) . ?
C3_91 H3A_91 0.9900 . ?
C3_91 H3B_91 0.9900 . ?
C4_91 C5_91 1.481(7) . ?
C4_91 H4A_91 0.9900 . ?
C4_91 H4B_91 0.9900 . ?
C5_91 H5A_91 0.9900 . ?
C5_91 H5B_91 0.9900 . ?
O1_10 C5_10 1.436(12) . ?
O1_10 C2_10 1.439(13) . ?
C2_10 C3_10 1.490(13) . ?
C2_10 H2A_10 0.9900 . ?
C2_10 H2B_10 0.9900 . ?
C3_10 C4_10 1.514(13) . ?
C3_10 H3A_10 0.9900 . ?
C3_10 H3B_10 0.9900 . ?
C4_10 C5_10 1.499(13) . ?
C4_10 H4A_10 0.9900 . ?
C4_10 H4B_10 0.9900 . ?
C5_10 H5A_10 0.9900 . ?
C5_10 H5B_10 0.9900 . ?
O1_110 C5_110 1.436(5) . ?
O1_110 C2_110 1.450(5) . ?
C2_110 C3_110 1.513(5) . ?
C2_110 H2A_110 0.9900 . ?
C2_110 H2B_110 0.9900 . ?
C3_110 C4_110 1.517(5) . ?
C3_110 H3A_110 0.9900 . ?
C3_110 H3B_110 0.9900 . ?
C4_110 C5_110 1.535(5) . ?
C4_110 H4A_110 0.9900 . ?
C4_110 H4B_110 0.9900 . ?
C5_110 H5A_110 0.9900 . ?
C5_110 H5B_110 0.9900 . ?
O1_11 C2_11 1.445(7) . ?
O1_11 C5_11 1.449(7) . ?
C2_11 C3_11 1.511(8) . ?
C2_11 H2A_11 0.9900 . ?
C2_11 H2B_11 0.9900 . ?
C3_11 C4_11 1.527(8) . ?
C3_11 H3A_11 0.9900 . ?
C3_11 H3B_11 0.9900 . ?
C4_11 C5_11 1.508(7) . ?
C4_11 H4A_11 0.9900 . ?
C4_11 H4B_11 0.9900 . ?
C5_11 H5A_11 0.9900 . ?
C5_11 H5B_11 0.9900 . ?
O1_111 C5_111 1.445(12) . ?
O1_111 C2_111 1.451(13) . ?
C2_111 C3_111 1.506(12) . ?
C2_111 H2A_111 0.9900 . ?
C2_111 H2B_111 0.9900 . ?
C3_111 C4_111 1.445(12) . ?
C3_111 H3A_111 0.9900 . ?
C3_111 H3B_111 0.9900 . ?
C4_111 C5_111 1.499(11) . ?
C4_111 H4A_111 0.9900 . ?
C4_111 H4B_111 0.9900 . ?
C5_111 H5A_111 0.9900 . ?
C5_111 H5B_111 0.9900 . ?
O1_12 C5_12 1.435(6) . ?
O1_12 C2_12 1.491(6) . ?
C2_12 C3_12 1.442(7) . ?
C2_12 H2A_12 0.9900 . ?
C2_12 H2B_12 0.9900 . ?
C3_12 C4_12 1.490(8) . ?
C3_12 H3A_12 0.9900 . ?
C3_12 H3B_12 0.9900 . ?
C4_12 C5_12 1.491(8) . ?
C4_12 H4A_12 0.9900 . ?
C4_12 H4B_12 0.9900 . ?
C5_12 H5A_12 0.9900 . ?
C5_12 H5B_12 0.9900 . ?
O1_112 C5_112 1.428(11) . ?
O1_112 C2_112 1.434(12) . ?
C2_112 C3_112 1.546(12) . ?
C2_112 H2A_112 0.9900 . ?
C2_112 H2B_112 0.9900 . ?
C3_112 C4_112 1.502(12) . ?
C3_112 H3A_112 0.9900 . ?
C3_112 H3B_112 0.9900 . ?
C4_112 C5_112 1.469(11) . ?
C4_112 H4A_112 0.9900 . ?
C4_112 H4B_112 0.9900 . ?
C5_112 H5A_112 0.9900 . ?
C5_112 H5B_112 0.9900 . ?
O1_13 C5_13 1.426(7) . ?
O1_13 C2_13 1.442(6) . ?
C2_13 C3_13 1.472(6) . ?
C2_13 H2A_13 0.9900 . ?
C2_13 H2B_13 0.9900 . ?
C3_13 C4_13 1.507(7) . ?
C3_13 H3A_13 0.9900 . ?
C3_13 H3B_13 0.9900 . ?
C4_13 C5_13 1.526(8) . ?
C4_13 H4A_13 0.9900 . ?
C4_13 H4B_13 0.9900 . ?
C5_13 H5A_13 0.9900 . ?
C5_13 H5B_13 0.9900 . ?
O1_113 C5_113 1.414(9) . ?
O1_113 C2_113 1.466(9) . ?
C2_113 C3_113 1.489(8) . ?
C2_113 H2A_113 0.9900 . ?
C2_113 H2B_113 0.9900 . ?
C3_113 C4_113 1.485(10) . ?
C3_113 H3A_113 0.9900 . ?
C3_113 H3B_113 0.9900 . ?
C4_113 C5_113 1.558(9) . ?
C4_113 H4A_113 0.9900 . ?
C4_113 H4B_113 0.9900 . ?
C5_113 H5A_113 0.9900 . ?
C5_113 H5B_113 0.9900 . ?
O1_213 C2_213 1.435(14) . ?
O1_213 C5_213 1.440(14) . ?
C2_213 C3_213 1.495(14) . ?
C2_213 H2A_213 0.9900 . ?
C2_213 H2B_213 0.9900 . ?
C3_213 C4_213 1.491(14) . ?
C3_213 H3A_213 0.9900 . ?
C3_213 H3B_213 0.9900 . ?
C4_213 C5_213 1.499(13) . ?
C4_213 H4A_213 0.9900 . ?
C4_213 H4B_213 0.9900 . ?
C5_213 H5A_213 0.9900 . ?
C5_213 H5B_213 0.9900 . ?
O1_14 C2_14 1.438(11) . ?
O1_14 C5_14 1.445(12) . ?
C2_14 C3_14 1.526(11) . ?
C2_14 H2A_14 0.9900 . ?
C2_14 H2B_14 0.9900 . ?
C3_14 C4_14 1.524(10) . ?
C3_14 H3A_14 0.9900 . ?
C3_14 H3B_14 0.9900 . ?
C4_14 C5_14 1.511(11) . ?
C4_14 H4A_14 0.9900 . ?
C4_14 H4B_14 0.9900 . ?
C5_14 H5A_14 0.9900 . ?
C5_14 H5B_14 0.9900 . ?
O1_114 C2_114 1.442(7) . ?
O1_114 C5_114 1.447(8) . ?
C2_114 C3_114 1.514(8) . ?
C2_114 H2A_114 0.9900 . ?
C2_114 H2B_114 0.9900 . ?
C3_114 C4_114 1.515(8) . ?
C3_114 H3A_114 0.9900 . ?
C3_114 H3B_114 0.9900 . ?
C4_114 C5_114 1.504(7) . ?
C4_114 H4A_114 0.9900 . ?
C4_114 H4B_114 0.9900 . ?
C5_114 H5A_114 0.9900 . ?
C5_114 H5B_114 0.9900 . ?
O1_15 C5_15 1.438(10) . ?
O1_15 C2_15 1.447(10) . ?
C2_15 C3_15 1.500(8) . ?
C2_15 H2A_15 0.9900 . ?
C2_15 H2B_15 0.9900 . ?
C3_15 C4_15 1.510(8) . ?
C3_15 H3A_15 0.9900 . ?
C3_15 H3B_15 0.9900 . ?
C4_15 C5_15 1.523(8) . ?
C4_15 H4A_15 0.9900 . ?
C4_15 H4B_15 0.9900 . ?
C5_15 H5A_15 0.9900 . ?
C5_15 H5B_15 0.9900 . ?
O1_115 C2_115 1.433(11) . ?
O1_115 C5_115 1.456(11) . ?
C2_115 C3_115 1.491(10) . ?
C2_115 H2A_115 0.9900 . ?
C2_115 H2B_115 0.9900 . ?
C3_115 C4_115 1.532(9) . ?
C3_115 H3A_115 0.9900 . ?
C3_115 H3B_115 0.9900 . ?
C4_115 C5_115 1.509(8) . ?
C4_115 H4A_115 0.9900 . ?
C4_115 H4B_115 0.9900 . ?
C5_115 H5A_115 0.9900 . ?
C5_115 H5B_115 0.9900 . ?
O1_215 C5_215 1.433(13) . ?
O1_215 C2_215 1.449(13) . ?
C2_215 C3_215 1.518(13) . ?
C2_215 H2A_215 0.9900 . ?
C2_215 H2B_215 0.9900 . ?
C3_215 C4_215 1.501(13) . ?
C3_215 H3A_215 0.9900 . ?
C3_215 H3B_215 0.9900 . ?
C4_215 C5_215 1.539(12) . ?
C4_215 H4A_215 0.9900 . ?
C4_215 H4B_215 0.9900 . ?
C5_215 H5A_215 0.9900 . ?
C5_215 H5B_215 0.9900 . ?
O1_16 C5_16 1.436(10) . ?
O1_16 C2_16 1.447(9) . ?
C2_16 C3_16 1.513(10) . ?
C2_16 H2A_16 0.9900 . ?
C2_16 H2B_16 0.9900 . ?
C3_16 C4_16 1.523(10) . ?
C3_16 H3A_16 0.9900 . ?
C3_16 H3B_16 0.9900 . ?
C4_16 C5_16 1.498(11) . ?
C4_16 H4A_16 0.9900 . ?
C4_16 H4B_16 0.9900 . ?
C5_16 H5A_16 0.9900 . ?
C5_16 H5B_16 0.9900 . ?
O1_116 C2_116 1.435(8) . ?
O1_116 C5_116 1.447(9) . ?
C2_116 C3_116 1.492(9) . ?
C2_116 H2A_116 0.9900 . ?
C2_116 H2B_116 0.9900 . ?
C3_116 C4_116 1.527(9) . ?
C3_116 H3A_116 0.9900 . ?
C3_116 H3B_116 0.9900 . ?
C4_116 C5_116 1.507(9) . ?
C4_116 H4A_116 0.9900 . ?
C4_116 H4B_116 0.9900 . ?
C5_116 H5A_116 0.9900 . ?
C5_116 H5B_116 0.9900 . ?

loop_
_geom_torsion_atom_site_label_1
_geom_torsion_atom_site_label_2
_geom_torsion_atom_site_label_3
_geom_torsion_atom_site_label_4
_geom_torsion
_geom_torsion_site_symmetry_1
_geom_torsion_site_symmetry_2
_geom_torsion_site_symmetry_3
_geom_torsion_site_symmetry_4
_geom_torsion_publ_flag
C16_3 B1_3 C5_3 C10_3 0.6(2) . . . . ?
C3_3 B1_3 C5_3 C10_3 179.71(15) . . . . ?
Cr1_1 B1_3 C5_3 C10_3 53.04(14) . . . . ?
Cr2_1 B1_3 C5_3 C10_3 -52.99(14) . . . . ?
C16_3 B1_3 C5_3 C6_3 -178.75(14) . . . . ?
C3_3 B1_3 C5_3 C6_3 0.4(2) . . . . ?
Cr1_1 B1_3 C5_3 C6_3 -126.28(14) . . . . ?
Cr2_1 B1_3 C5_3 C6_3 127.69(14) . . . . ?
C16_3 B1_3 C5_3 Cr1_1 -52.46(12) . . . . ?
C3_3 B1_3 C5_3 Cr1_1 126.67(16) . . . . ?
Cr2_1 B1_3 C5_3 Cr1_1 -106.03(5) . . . . ?
C16_3 B1_3 C5_3 Cr2_1 53.56(12) . . . . ?
C3_3 B1_3 C5_3 Cr2_1 -127.30(16) . . . . ?
Cr1_1 B1_3 C5_3 Cr2_1 106.03(5) . . . . ?
C10_3 C5_3 C6_3 C7_3 -0.3(2) . . . . ?
B1_3 C5_3 C6_3 C7_3 179.10(16) . . . . ?
Cr1_1 C5_3 C6_3 C7_3 88.7(2) . . . . ?
Cr2_1 C5_3 C6_3 C7_3 -90.4(2) . . . . ?
C5_3 C6_3 C7_3 C8_3 0.0(2) . . . . ?
C5_3 C6_3 C7_3 C17_3 178.92(15) . . . . ?
C6_3 C7_3 C8_3 C9_3 0.3(2) . . . . ?
C17_3 C7_3 C8_3 C9_3 -178.56(16) . . . . ?
C6_3 C7_3 C8_3 C18_3 179.77(16) . . . . ?
C17_3 C7_3 C8_3 C18_3 0.9(2) . . . . ?
C7_3 C8_3 C9_3 C10_3 -0.5(3) . . . . ?
C18_3 C8_3 C9_3 C10_3 -179.91(16) . . . . ?
C8_3 C9_3 C10_3 C5_3 0.3(2) . . . . ?
C8_3 C9_3 C10_3 B2_3 179.90(16) . . . . ?
C8_3 C9_3 C10_3 Cr1_1 -88.6(2) . . . . ?
C8_3 C9_3 C10_3 Cr2_1 89.9(2) . . . . ?
C6_3 C5_3 C10_3 C9_3 0.1(2) . . . . ?
B1_3 C5_3 C10_3 C9_3 -179.23(15) . . . . ?
Cr1_1 C5_3 C10_3 C9_3 -126.68(14) . . . . ?
Cr2_1 C5_3 C10_3 C9_3 128.66(14) . . . . ?
C6_3 C5_3 C10_3 B2_3 -179.52(15) . . . . ?
B1_3 C5_3 C10_3 B2_3 1.1(2) . . . . ?
Cr1_1 C5_3 C10_3 B2_3 53.68(14) . . . . ?
Cr2_1 C5_3 C10_3 B2_3 -50.97(14) . . . . ?
C6_3 C5_3 C10_3 Cr1_1 126.80(14) . . . . ?
B1_3 C5_3 C10_3 Cr1_1 -52.55(14) . . . . ?
Cr2_1 C5_3 C10_3 Cr1_1 -104.66(5) . . . . ?
C6_3 C5_3 C10_3 Cr2_1 -128.55(14) . . . . ?
B1_3 C5_3 C10_3 Cr2_1 52.11(14) . . . . ?
Cr1_1 C5_3 C10_3 Cr2_1 104.66(5) . . . . ?
C11_3 B2_3 C10_3 C9_3 178.36(14) . . . . ?
C4_3 B2_3 C10_3 C9_3 -1.0(2) . . . . ?
Cr2_1 B2_3 C10_3 C9_3 -128.00(14) . . . . ?
Cr1_1 B2_3 C10_3 C9_3 126.80(15) . . . . ?
C11_3 B2_3 C10_3 C5_3 -2.0(2) . . . . ?
C4_3 B2_3 C10_3 C5_3 178.58(15) . . . . ?
Cr2_1 B2_3 C10_3 C5_3 51.62(14) . . . . ?
Cr1_1 B2_3 C10_3 C5_3 -53.57(14) . . . . ?
C11_3 B2_3 C10_3 Cr1_1 51.55(12) . . . . ?
C4_3 B2_3 C10_3 Cr1_1 -127.85(15) . . . . ?
Cr2_1 B2_3 C10_3 Cr1_1 105.20(5) . . . . ?
C11_3 B2_3 C10_3 Cr2_1 -53.64(12) . . . . ?
C4_3 B2_3 C10_3 Cr2_1 126.96(15) . . . . ?
Cr1_1 B2_3 C10_3 Cr2_1 -105.20(5) . . . . ?
C10_3 B2_3 C11_3 C12_3 -177.42(14) . . . . ?
C4_3 B2_3 C11_3 C12_3 2.0(3) . . . . ?
Cr2_1 B2_3 C11_3 C12_3 127.26(15) . . . . ?
Cr1_1 B2_3 C11_3 C12_3 -124.92(15) . . . . ?
C10_3 B2_3 C11_3 C16_3 1.2(2) . . . . ?
C4_3 B2_3 C11_3 C16_3 -179.39(15) . . . . ?
Cr2_1 B2_3 C11_3 C16_3 -54.08(14) . . . . ?
Cr1_1 B2_3 C11_3 C16_3 53.74(14) . . . . ?
C10_3 B2_3 C11_3 Cr2_1 55.32(13) . . . . ?
C4_3 B2_3 C11_3 Cr2_1 -125.31(16) . . . . ?
Cr1_1 B2_3 C11_3 Cr2_1 107.83(5) . . . . ?
C10_3 B2_3 C11_3 Cr1_1 -52.50(13) . . . . ?
C4_3 B2_3 C11_3 Cr1_1 126.87(16) . . . . ?
Cr2_1 B2_3 C11_3 Cr1_1 -107.83(5) . . . . ?
C16_3 C11_3 C12_3 C13_3 -2.1(2) . . . . ?
B2_3 C11_3 C12_3 C13_3 176.64(16) . . . . ?
Cr2_1 C11_3 C12_3 C13_3 -89.3(2) . . . . ?
Cr1_1 C11_3 C12_3 C13_3 83.1(2) . . . . ?
C11_3 C12_3 C13_3 C14_3 2.2(3) . . . . ?
C11_3 C12_3 C13_3 C20_3 -176.14(17) . . . . ?
C12_3 C13_3 C14_3 C15_3 -0.3(3) . . . . ?
C20_3 C13_3 C14_3 C15_3 178.02(18) . . . . ?
C12_3 C13_3 C14_3 C19_3 -179.31(17) . . . . ?
C20_3 C13_3 C14_3 C19_3 -0.9(3) . . . . ?
C13_3 C14_3 C15_3 C16_3 -1.5(3) . . . . ?
C19_3 C14_3 C15_3 C16_3 177.46(17) . . . . ?
C14_3 C15_3 C16_3 C11_3 1.5(2) . . . . ?
C14_3 C15_3 C16_3 B1_3 -177.42(16) . . . . ?
C14_3 C15_3 C16_3 Cr1_1 -86.0(2) . . . . ?
C14_3 C15_3 C16_3 Cr2_1 89.5(2) . . . . ?
C12_3 C11_3 C16_3 C15_3 0.3(2) . . . . ?
B2_3 C11_3 C16_3 C15_3 -178.46(15) . . . . ?
Cr2_1 C11_3 C16_3 C15_3 126.62(14) . . . . ?
Cr1_1 C11_3 C16_3 C15_3 -123.19(14) . . . . ?
C12_3 C11_3 C16_3 B1_3 179.14(15) . . . . ?
B2_3 C11_3 C16_3 B1_3 0.4(2) . . . . ?
Cr2_1 C11_3 C16_3 B1_3 -54.50(14) . . . . ?
Cr1_1 C11_3 C16_3 B1_3 55.69(14) . . . . ?
C12_3 C11_3 C16_3 Cr1_1 123.45(14) . . . . ?
B2_3 C11_3 C16_3 Cr1_1 -55.27(14) . . . . ?
Cr2_1 C11_3 C16_3 Cr1_1 -110.19(5) . . . . ?
C12_3 C11_3 C16_3 Cr2_1 -126.36(14) . . . . ?
B2_3 C11_3 C16_3 Cr2_1 54.92(14) . . . . ?
Cr1_1 C11_3 C16_3 Cr2_1 110.19(5) . . . . ?
C5_3 B1_3 C16_3 C15_3 177.49(14) . . . . ?
C3_3 B1_3 C16_3 C15_3 -1.6(2) . . . . ?
Cr1_1 B1_3 C16_3 C15_3 123.67(15) . . . . ?
Cr2_1 B1_3 C16_3 C15_3 -127.38(15) . . . . ?
C5_3 B1_3 C16_3 C11_3 -1.3(2) . . . . ?
C3_3 B1_3 C16_3 C11_3 179.54(15) . . . . ?
Cr1_1 B1_3 C16_3 C11_3 -55.17(14) . . . . ?
Cr2_1 B1_3 C16_3 C11_3 53.78(14) . . . . ?
C5_3 B1_3 C16_3 Cr1_1 53.83(12) . . . . ?
C3_3 B1_3 C16_3 Cr1_1 -125.29(16) . . . . ?
Cr2_1 B1_3 C16_3 Cr1_1 108.95(5) . . . . ?
C5_3 B1_3 C16_3 Cr2_1 -55.13(12) . . . . ?
C3_3 B1_3 C16_3 Cr2_1 125.76(16) . . . . ?
Cr1_1 B1_3 C16_3 Cr2_1 -108.95(5) . . . . ?
C16_4 B1_4 C5_4 C6_4 179.54(15) . . . . ?
C3_4 B1_4 C5_4 C6_4 0.6(3) . . . . ?
Cr1_2 B1_4 C5_4 C6_4 -125.15(16) . . . . ?
Cr2_2 B1_4 C5_4 C6_4 126.02(16) . . . . ?
C16_4 B1_4 C5_4 C10_4 -0.9(2) . . . . ?
C3_4 B1_4 C5_4 C10_4 -179.91(16) . . . . ?
Cr1_2 B1_4 C5_4 C10_4 54.39(14) . . . . ?
Cr2_2 B1_4 C5_4 C10_4 -54.44(14) . . . . ?
C16_4 B1_4 C5_4 Cr1_2 -55.31(13) . . . . ?
C3_4 B1_4 C5_4 Cr1_2 125.70(17) . . . . ?
Cr2_2 B1_4 C5_4 Cr1_2 -108.83(5) . . . . ?
C16_4 B1_4 C5_4 Cr2_2 53.52(13) . . . . ?
C3_4 B1_4 C5_4 Cr2_2 -125.47(17) . . . . ?
Cr1_2 B1_4 C5_4 Cr2_2 108.83(5) . . . . ?
C10_4 C5_4 C6_4 C7_4 -1.2(3) . . . . ?
B1_4 C5_4 C6_4 C7_4 178.31(16) . . . . ?
Cr1_2 C5_4 C6_4 C7_4 85.0(2) . . . . ?
Cr2_2 C5_4 C6_4 C7_4 -87.8(2) . . . . ?
C5_4 C6_4 C7_4 C8_4 1.1(3) . . . . ?
C5_4 C6_4 C7_4 C17_4 -177.58(16) . . . . ?
C6_4 C7_4 C8_4 C9_4 -0.4(2) . . . . ?
C17_4 C7_4 C8_4 C9_4 178.29(16) . . . . ?
C6_4 C7_4 C8_4 C18_4 179.93(16) . . . . ?
C17_4 C7_4 C8_4 C18_4 -1.4(2) . . . . ?
C7_4 C8_4 C9_4 C10_4 0.0(3) . . . . ?
C18_4 C8_4 C9_4 C10_4 179.65(16) . . . . ?
C8_4 C9_4 C10_4 C5_4 -0.2(2) . . . . ?
C8_4 C9_4 C10_4 B2_4 -179.01(16) . . . . ?
C8_4 C9_4 C10_4 Cr1_2 -86.5(2) . . . . ?
C8_4 C9_4 C10_4 Cr2_2 87.2(2) . . . . ?
C6_4 C5_4 C10_4 C9_4 0.8(2) . . . . ?
B1_4 C5_4 C10_4 C9_4 -178.80(15) . . . . ?
Cr1_2 C5_4 C10_4 C9_4 -123.30(14) . . . . ?
Cr2_2 C5_4 C10_4 C9_4 125.62(14) . . . . ?
C6_4 C5_4 C10_4 B2_4 179.57(16) . . . . ?
B1_4 C5_4 C10_4 B2_4 0.0(3) . . . . ?
Cr1_2 C5_4 C10_4 B2_4 55.51(15) . . . . ?
Cr2_2 C5_4 C10_4 B2_4 -55.57(15) . . . . ?
C6_4 C5_4 C10_4 Cr1_2 124.06(14) . . . . ?
B1_4 C5_4 C10_4 Cr1_2 -55.50(15) . . . . ?
Cr2_2 C5_4 C10_4 Cr1_2 -111.08(5) . . . . ?
C6_4 C5_4 C10_4 Cr2_2 -124.87(14) . . . . ?
B1_4 C5_4 C10_4 Cr2_2 55.58(15) . . . . ?
Cr1_2 C5_4 C10_4 Cr2_2 111.08(5) . . . . ?
C11_4 B2_4 C10_4 C9_4 179.81(15) . . . . ?
C4_4 B2_4 C10_4 C9_4 -1.6(3) . . . . ?
Cr1_2 B2_4 C10_4 C9_4 124.31(15) . . . . ?
Cr2_2 B2_4 C10_4 C9_4 -126.72(15) . . . . ?
C11_4 B2_4 C10_4 C5_4 1.0(2) . . . . ?
C4_4 B2_4 C10_4 C5_4 179.61(16) . . . . ?
Cr1_2 B2_4 C10_4 C5_4 -54.46(14) . . . . ?
Cr2_2 B2_4 C10_4 C5_4 54.51(14) . . . . ?
C11_4 B2_4 C10_4 Cr1_2 55.50(14) . . . . ?
C4_4 B2_4 C10_4 Cr1_2 -125.93(18) . . . . ?
Cr2_2 B2_4 C10_4 Cr1_2 108.97(5) . . . . ?
C11_4 B2_4 C10_4 Cr2_2 -53.47(14) . . . . ?
C4_4 B2_4 C10_4 Cr2_2 125.10(18) . . . . ?
Cr1_2 B2_4 C10_4 Cr2_2 -108.97(5) . . . . ?
C10_4 B2_4 C11_4 C12_4 177.20(15) . . . . ?
C4_4 B2_4 C11_4 C12_4 -1.4(3) . . . . ?
Cr1_2 B2_4 C11_4 C12_4 -129.50(16) . . . . ?
Cr2_2 B2_4 C11_4 C12_4 125.15(16) . . . . ?
C10_4 B2_4 C11_4 C16_4 -1.2(2) . . . . ?
C4_4 B2_4 C11_4 C16_4 -179.82(16) . . . . ?
Cr1_2 B2_4 C11_4 C16_4 52.09(15) . . . . ?
Cr2_2 B2_4 C11_4 C16_4 -53.26(15) . . . . ?
C10_4 B2_4 C11_4 Cr2_2 52.05(13) . . . . ?
C4_4 B2_4 C11_4 Cr2_2 -126.57(17) . . . . ?
Cr1_2 B2_4 C11_4 Cr2_2 105.35(5) . . . . ?
C10_4 B2_4 C11_4 Cr1_2 -53.30(13) . . . . ?
C4_4 B2_4 C11_4 Cr1_2 128.09(17) . . . . ?
Cr2_2 B2_4 C11_4 Cr1_2 -105.35(5) . . . . ?
C16_4 C11_4 C12_4 C13_4 -0.2(3) . . . . ?
B2_4 C11_4 C12_4 C13_4 -178.68(17) . . . . ?
Cr2_2 C11_4 C12_4 C13_4 -88.9(2) . . . . ?
Cr1_2 C11_4 C12_4 C13_4 90.7(2) . . . . ?
C11_4 C12_4 C13_4 C14_4 -1.3(3) . . . . ?
C11_4 C12_4 C13_4 C20_4 179.08(17) . . . . ?
C12_4 C13_4 C14_4 C15_4 1.5(3) . . . . ?
C20_4 C13_4 C14_4 C15_4 -178.87(17) . . . . ?
C12_4 C13_4 C14_4 C19_4 -177.90(17) . . . . ?
C20_4 C13_4 C14_4 C19_4 1.7(3) . . . . ?
C13_4 C14_4 C15_4 C16_4 -0.2(3) . . . . ?
C19_4 C14_4 C15_4 C16_4 179.15(17) . . . . ?
C12_4 C11_4 C16_4 C15_4 1.4(2) . . . . ?
B2_4 C11_4 C16_4 C15_4 179.86(16) . . . . ?
Cr2_2 C11_4 C16_4 C15_4 127.00(15) . . . . ?
Cr1_2 C11_4 C16_4 C15_4 -128.96(15) . . . . ?
C12_4 C11_4 C16_4 B1_4 -178.13(16) . . . . ?
B2_4 C11_4 C16_4 B1_4 0.3(3) . . . . ?
Cr2_2 C11_4 C16_4 B1_4 -52.55(15) . . . . ?
Cr1_2 C11_4 C16_4 B1_4 51.50(15) . . . . ?
C12_4 C11_4 C16_4 Cr2_2 -125.58(15) . . . . ?
B2_4 C11_4 C16_4 Cr2_2 52.86(15) . . . . ?
Cr1_2 C11_4 C16_4 Cr2_2 104.05(5) . . . . ?
C12_4 C11_4 C16_4 Cr1_2 130.37(15) . . . . ?
B2_4 C11_4 C16_4 Cr1_2 -51.18(15) . . . . ?
Cr2_2 C11_4 C16_4 Cr1_2 -104.05(5) . . . . ?
C14_4 C15_4 C16_4 C11_4 -1.2(3) . . . . ?
C14_4 C15_4 C16_4 B1_4 178.32(17) . . . . ?
C14_4 C15_4 C16_4 Cr2_2 87.6(2) . . . . ?
C14_4 C15_4 C16_4 Cr1_2 -91.6(2) . . . . ?
C5_4 B1_4 C16_4 C11_4 0.8(2) . . . . ?
C3_4 B1_4 C16_4 C11_4 179.78(16) . . . . ?
Cr1_2 B1_4 C16_4 C11_4 -52.48(15) . . . . ?
Cr2_2 B1_4 C16_4 C11_4 52.88(15) . . . . ?
C5_4 B1_4 C16_4 C15_4 -178.77(15) . . . . ?
C3_4 B1_4 C16_4 C15_4 0.3(3) . . . . ?
Cr1_2 B1_4 C16_4 C15_4 127.99(15) . . . . ?
Cr2_2 B1_4 C16_4 C15_4 -126.65(15) . . . . ?
C5_4 B1_4 C16_4 Cr2_2 -52.12(13) . . . . ?
C3_4 B1_4 C16_4 Cr2_2 126.90(17) . . . . ?
Cr1_2 B1_4 C16_4 Cr2_2 -105.36(5) . . . . ?
C5_4 B1_4 C16_4 Cr1_2 53.24(13) . . . . ?
C3_4 B1_4 C16_4 Cr1_2 -127.74(17) . . . . ?
Cr2_2 B1_4 C16_4 Cr1_2 105.36(5) . . . . ?
C5_5 O1_5 C2_5 C3_5 -15(3) . . . . ?
Li1_1 O1_5 C2_5 C3_5 -176.9(13) . . . . ?
O1_5 C2_5 C3_5 C4_5 22.3(19) . . . . ?
C2_5 C3_5 C4_5 C5_5 -21.0(13) . . . . ?
C2_5 O1_5 C5_5 C4_5 1(3) . . . . ?
Li1_1 O1_5 C5_5 C4_5 160(2) . . . . ?
C3_5 C4_5 C5_5 O1_5 12.2(17) . . . . ?
C5_51 O1_51 C2_51 C3_51 -23.0(15) . . . . ?
Li1_1 O1_51 C2_51 C3_51 176.9(10) . . . . ?
O1_51 C2_51 C3_51 C4_51 1.2(13) . . . . ?
C2_51 C3_51 C4_51 C5_51 19.6(9) . . . . ?
C2_51 O1_51 C5_51 C4_51 34.9(13) . . . . ?
Li1_1 O1_51 C5_51 C4_51 -165.9(11) . . . . ?
C3_51 C4_51 C5_51 O1_51 -33.7(9) . . . . ?
C5_6 O1_6 C2_6 C3_6 -37.1(17) . . . . ?
Li1_1 O1_6 C2_6 C3_6 -172.9(13) . . . . ?
O1_6 C2_6 C3_6 C4_6 32.5(12) . . . . ?
C2_6 C3_6 C4_6 C5_6 -16.0(8) . . . . ?
C2_6 O1_6 C5_6 C4_6 26.9(17) . . . . ?
Li1_1 O1_6 C5_6 C4_6 168.4(10) . . . . ?
C3_6 C4_6 C5_6 O1_6 -5.9(13) . . . . ?
C5_61 O1_61 C2_61 C3_61 -5.6(19) . . . . ?
Li1_1 O1_61 C2_61 C3_61 -144.3(13) . . . . ?
O1_61 C2_61 C3_61 C4_61 -18.0(14) . . . . ?
C2_61 C3_61 C4_61 C5_61 33.3(8) . . . . ?
C2_61 O1_61 C5_61 C4_61 27.1(18) . . . . ?
Li1_1 O1_61 C5_61 C4_61 171.0(11) . . . . ?
C3_61 C4_61 C5_61 O1_61 -37.0(13) . . . . ?
C5_7 O1_7 C2_7 C3_7 -16.4(17) . . . . ?
Li1_1 O1_7 C2_7 C3_7 159.5(10) . . . . ?
O1_7 C2_7 C3_7 C4_7 33.9(14) . . . . ?
C2_7 C3_7 C4_7 C5_7 -38.5(11) . . . . ?
C2_7 O1_7 C5_7 C4_7 -8.0(15) . . . . ?
Li1_1 O1_7 C5_7 C4_7 176.1(10) . . . . ?
C3_7 C4_7 C5_7 O1_7 29.0(11) . . . . ?
O1_61 Li1_1 O1_71 C5_71 -6(2) . . . . ?
O1_51 Li1_1 O1_71 C5_71 113.1(18) . . . . ?
O1_1 Li1_1 O1_71 C5_71 -125.9(17) . . . . ?
O1_61 Li1_1 O1_71 C2_71 -164(3) . . . . ?
O1_51 Li1_1 O1_71 C2_71 -45(3) . . . . ?
O1_1 Li1_1 O1_71 C2_71 77(3) . . . . ?
C5_71 O1_71 C2_71 C3_71 -9(3) . . . . ?
Li1_1 O1_71 C2_71 C3_71 150(2) . . . . ?
O1_71 C2_71 C3_71 C4_71 27(3) . . . . ?
C2_71 C3_71 C4_71 C5_71 -34(2) . . . . ?
C2_71 O1_71 C5_71 C4_71 -13(3) . . . . ?
Li1_1 O1_71 C5_71 C4_71 -175.4(18) . . . . ?
C3_71 C4_71 C5_71 O1_71 30(2) . . . . ?
C5_8 O1_8 C2_8 C3_8 27.3(14) . . . . ?
Li2_1 O1_8 C2_8 C3_8 178.9(7) . . . . ?
O1_8 C2_8 C3_8 C4_8 -32.4(14) . . . . ?
C2_8 C3_8 C4_8 C5_8 23.6(15) . . . . ?
C2_8 O1_8 C5_8 C4_8 -11.3(15) . . . . ?
Li2_1 O1_8 C5_8 C4_8 -155.1(10) . . . . ?
C3_8 C4_8 C5_8 O1_8 -8.4(16) . . . . ?
C5_81 O1_81 C2_81 C3_81 -31.6(5) . . . . ?
Li2_1 O1_81 C2_81 C3_81 104.2(4) . . . . ?
O1_81 C2_81 C3_81 C4_81 14.3(5) . . . . ?
C2_81 C3_81 C4_81 C5_81 7.3(6) . . . . ?
C2_81 O1_81 C5_81 C4_81 37.1(5) . . . . ?
Li2_1 O1_81 C5_81 C4_81 -98.0(4) . . . . ?
C3_81 C4_81 C5_81 O1_81 -27.3(6) . . . . ?
C5_9 O1_9 C2_9 C3_9 8.9(17) . . . . ?
Li2_1 O1_9 C2_9 C3_9 155.7(12) . . . . ?
O1_9 C2_9 C3_9 C4_9 -24.3(14) . . . . ?
C2_9 C3_9 C4_9 C5_9 29.9(11) . . . . ?
C2_9 O1_9 C5_9 C4_9 10.4(17) . . . . ?
Li2_1 O1_9 C5_9 C4_9 -139.4(10) . . . . ?
C3_9 C4_9 C5_9 O1_9 -24.7(13) . . . . ?
C5_91 O1_91 C2_91 C3_91 -26.0(12) . . . . ?
Li2_1 O1_91 C2_91 C3_91 150.2(8) . . . . ?
O1_91 C2_91 C3_91 C4_91 17.1(10) . . . . ?
C2_91 C3_91 C4_91 C5_91 -3.4(8) . . . . ?
C2_91 O1_91 C5_91 C4_91 23.6(12) . . . . ?
Li2_1 O1_91 C5_91 C4_91 -152.3(10) . . . . ?
C3_91 C4_91 C5_91 O1_91 -11.7(10) . . . . ?
O1_9 Li2_1 O1_10 C5_10 144.5(15) . . . . ?
O1_8 Li2_1 O1_10 C5_10 -90.4(17) . . . . ?
O6_1 Li2_1 O1_10 C5_10 18.9(17) . . . . ?
O1_9 Li2_1 O1_10 C2_10 -44(2) . . . . ?
O1_8 Li2_1 O1_10 C2_10 81(2) . . . . ?
O6_1 Li2_1 O1_10 C2_10 -170.0(19) . . . . ?
C5_10 O1_10 C2_10 C3_10 -19(2) . . . . ?
Li2_1 O1_10 C2_10 C3_10 168.9(17) . . . . ?
O1_10 C2_10 C3_10 C4_10 18(3) . . . . ?
C2_10 C3_10 C4_10 C5_10 -12(3) . . . . ?
C2_10 O1_10 C5_10 C4_10 11(2) . . . . ?
Li2_1 O1_10 C5_10 C4_10 -177(2) . . . . ?
C3_10 C4_10 C5_10 O1_10 1(3) . . . . ?
C5_110 O1_110 C2_110 C3_110 -14.5(6) . . . . ?
Li2_1 O1_110 C2_110 C3_110 -178.3(5) . . . . ?
O1_110 C2_110 C3_110 C4_110 33.3(6) . . . . ?
C2_110 C3_110 C4_110 C5_110 -38.0(6) . . . . ?
C2_110 O1_110 C5_110 C4_110 -10.2(6) . . . . ?
Li2_1 O1_110 C5_110 C4_110 154.3(6) . . . . ?
C3_110 C4_110 C5_110 O1_110 30.4(7) . . . . ?
O2_2 Li1_2 O1_11 C2_11 -59.9(12) . . . . ?
O1_12 Li1_2 O1_11 C2_11 54.9(11) . . . . ?
O1_13 Li1_2 O1_11 C2_11 166.6(9) . . . . ?
O2_2 Li1_2 O1_11 C5_11 142.9(10) . . . . ?
O1_12 Li1_2 O1_11 C5_11 -102.3(11) . . . . ?
O1_13 Li1_2 O1_11 C5_11 9.4(14) . . . . ?
C5_11 O1_11 C2_11 C3_11 9.2(12) . . . . ?
Li1_2 O1_11 C2_11 C3_11 -150.5(9) . . . . ?
O1_11 C2_11 C3_11 C4_11 -26.0(9) . . . . ?
C2_11 C3_11 C4_11 C5_11 33.2(9) . . . . ?
C2_11 O1_11 C5_11 C4_11 12.2(13) . . . . ?
Li1_2 O1_11 C5_11 C4_11 172.1(10) . . . . ?
C3_11 C4_11 C5_11 O1_11 -28.6(11) . . . . ?
C5_111 O1_111 C2_111 C3_111 -29(2) . . . . ?
Li1_2 O1_111 C2_111 C3_111 162.2(18) . . . . ?
O1_111 C2_111 C3_111 C4_111 27(2) . . . . ?
C2_111 C3_111 C4_111 C5_111 -14(2) . . . . ?
C2_111 O1_111 C5_111 C4_111 23(3) . . . . ?
Li1_2 O1_111 C5_111 C4_111 -172(2) . . . . ?
C3_111 C4_111 C5_111 O1_111 -5(2) . . . . ?
C5_12 O1_12 C2_12 C3_12 3.9(6) . . . . ?
Li1_2 O1_12 C2_12 C3_12 161.1(5) . . . . ?
O1_12 C2_12 C3_12 C4_12 -19.1(8) . . . . ?
C2_12 C3_12 C4_12 C5_12 27.6(10) . . . . ?
C2_12 O1_12 C5_12 C4_12 13.1(7) . . . . ?
Li1_2 O1_12 C5_12 C4_12 -140.8(6) . . . . ?
C3_12 C4_12 C5_12 O1_12 -25.4(9) . . . . ?
O1_113 Li1_2 O1_112 C5_112 80.5(12) . . . . ?
O2_2 Li1_2 O1_112 C5_112 -34.4(12) . . . . ?
O1_111 Li1_2 O1_112 C5_112 -170.5(12) . . . . ?
O1_113 Li1_2 O1_112 C2_112 -109.2(15) . . . . ?
O2_2 Li1_2 O1_112 C2_112 135.9(14) . . . . ?
O1_111 Li1_2 O1_112 C2_112 -0.1(18) . . . . ?
C5_112 O1_112 C2_112 C3_112 -20.8(14) . . . . ?
Li1_2 O1_112 C2_112 C3_112 168.0(13) . . . . ?
O1_112 C2_112 C3_112 C4_112 23.3(17) . . . . ?
C2_112 C3_112 C4_112 C5_112 -16.1(19) . . . . ?
C2_112 O1_112 C5_112 C4_112 12.1(17) . . . . ?
Li1_2 O1_112 C5_112 C4_112 -175.7(13) . . . . ?
C3_112 C4_112 C5_112 O1_112 3.1(19) . . . . ?
C5_13 O1_13 C2_13 C3_13 -22.8(7) . . . . ?
Li1_2 O1_13 C2_13 C3_13 -168.1(4) . . . . ?
O1_13 C2_13 C3_13 C4_13 35.8(7) . . . . ?
C2_13 C3_13 C4_13 C5_13 -35.0(8) . . . . ?
C2_13 O1_13 C5_13 C4_13 -0.2(8) . . . . ?
Li1_2 O1_13 C5_13 C4_13 141.4(5) . . . . ?
C3_13 C4_13 C5_13 O1_13 22.3(8) . . . . ?
C5_113 O1_113 C2_113 C3_113 -0.5(11) . . . . ?
Li1_2 O1_113 C2_113 C3_113 -158.2(6) . . . . ?
O1_113 C2_113 C3_113 C4_113 21.4(9) . . . . ?
C2_113 C3_113 C4_113 C5_113 -32.3(8) . . . . ?
C2_113 O1_113 C5_113 C4_113 -19.5(11) . . . . ?
Li1_2 O1_113 C5_113 C4_113 137.2(8) . . . . ?
C3_113 C4_113 C5_113 O1_113 32.0(9) . . . . ?
C5_213 O1_213 C2_213 C3_213 -21(4) . . . . ?
Li1_2 O1_213 C2_213 C3_213 158(3) . . . . ?
O1_213 C2_213 C3_213 C4_213 27(3) . . . . ?
C2_213 C3_213 C4_213 C5_213 -23(3) . . . . ?
C2_213 O1_213 C5_213 C4_213 7(4) . . . . ?
Li1_2 O1_213 C5_213 C4_213 -172(4) . . . . ?
C3_213 C4_213 C5_213 O1_213 10(3) . . . . ?
O6_2 Li2_2 O1_14 C2_14 23(2) . . . . ?
O1_16 Li2_2 O1_14 C2_14 142.2(18) . . . . ?
O1_15 Li2_2 O1_14 C2_14 -93.8(18) . . . . ?
O6_2 Li2_2 O1_14 C5_14 162.4(15) . . . . ?
O1_16 Li2_2 O1_14 C5_14 -78.7(19) . . . . ?
O1_15 Li2_2 O1_14 C5_14 45(2) . . . . ?
C5_14 O1_14 C2_14 C3_14 17(2) . . . . ?
Li2_2 O1_14 C2_14 C3_14 160.9(16) . . . . ?
O1_14 C2_14 C3_14 C4_14 6.7(19) . . . . ?
C2_14 C3_14 C4_14 C5_14 -26.4(15) . . . . ?
C2_14 O1_14 C5_14 C4_14 -34(2) . . . . ?
Li2_2 O1_14 C5_14 C4_14 -177.7(17) . . . . ?
C3_14 C4_14 C5_14 O1_14 37.2(16) . . . . ?
C5_114 O1_114 C2_114 C3_114 9.8(14) . . . . ?
Li2_2 O1_114 C2_114 C3_114 155.0(9) . . . . ?
O1_114 C2_114 C3_114 C4_114 12.7(12) . . . . ?
C2_114 C3_114 C4_114 C5_114 -29.2(10) . . . . ?
C2_114 O1_114 C5_114 C4_114 -28.7(13) . . . . ?
Li2_2 O1_114 C5_114 C4_114 -173.0(10) . . . . ?
C3_114 C4_114 C5_114 O1_114 35.6(10) . . . . ?
C5_15 O1_15 C2_15 C3_15 25.9(15) . . . . ?
Li2_2 O1_15 C2_15 C3_15 -152.3(10) . . . . ?
O1_15 C2_15 C3_15 C4_15 -35.6(12) . . . . ?
C2_15 C3_15 C4_15 C5_15 31.6(11) . . . . ?
C2_15 O1_15 C5_15 C4_15 -5.1(15) . . . . ?
Li2_2 O1_15 C5_15 C4_15 172.8(14) . . . . ?
C3_15 C4_15 C5_15 O1_15 -17.2(13) . . . . ?
O6_2 Li2_2 O1_115 C2_115 -33(2) . . . . ?
O1_116 Li2_2 O1_115 C2_115 -159(2) . . . . ?
O1_114 Li2_2 O1_115 C2_115 86(2) . . . . ?
O6_2 Li2_2 O1_115 C5_115 167.9(14) . . . . ?
O1_116 Li2_2 O1_115 C5_115 41.4(18) . . . . ?
O1_114 Li2_2 O1_115 C5_115 -73.3(18) . . . . ?
C5_115 O1_115 C2_115 C3_115 -3(2) . . . . ?
Li2_2 O1_115 C2_115 C3_115 -163.8(17) . . . . ?
O1_115 C2_115 C3_115 C4_115 24.1(16) . . . . ?
C2_115 C3_115 C4_115 C5_115 -34.8(10) . . . . ?
C2_115 O1_115 C5_115 C4_115 -19(2) . . . . ?
Li2_2 O1_115 C5_115 C4_115 143.9(13) . . . . ?
C3_115 C4_115 C5_115 O1_115 33.1(13) . . . . ?
C5_215 O1_215 C2_215 C3_215 3(2) . . . . ?
Li2_2 O1_215 C2_215 C3_215 -157.0(16) . . . . ?
O1_215 C2_215 C3_215 C4_215 21(2) . . . . ?
C2_215 C3_215 C4_215 C5_215 -34(2) . . . . ?
C2_215 O1_215 C5_215 C4_215 -26(2) . . . . ?
Li2_2 O1_215 C5_215 C4_215 130.7(18) . . . . ?
C3_215 C4_215 C5_215 O1_215 37.1(19) . . . . ?
C5_16 O1_16 C2_16 C3_16 15.3(14) . . . . ?
Li2_2 O1_16 C2_16 C3_16 -165.3(10) . . . . ?
O1_16 C2_16 C3_16 C4_16 8.3(13) . . . . ?
C2_16 C3_16 C4_16 C5_16 -27.3(16) . . . . ?
C2_16 O1_16 C5_16 C4_16 -33.0(16) . . . . ?
Li2_2 O1_16 C5_16 C4_16 147.6(12) . . . . ?
C3_16 C4_16 C5_16 O1_16 36.5(18) . . . . ?
C5_116 O1_116 C2_116 C3_116 8.9(12) . . . . ?
Li2_2 O1_116 C2_116 C3_116 167.2(8) . . . . ?
O1_116 C2_116 C3_116 C4_116 16.0(11) . . . . ?
C2_116 C3_116 C4_116 C5_116 -33.4(13) . . . . ?
C2_116 O1_116 C5_116 C4_116 -30.5(14) . . . . ?
Li2_2 O1_116 C5_116 C4_116 172.1(9) . . . . ?
C3_116 C4_116 C5_116 O1_116 39.2(15) . . . . ?
